data_7031927
loop_
_publ_author_name
'Albrecht, M.'
'Isaak, E.'
'Shigemitsu, H.'
'Moha, V.'
'Raabe, G.'
'Fr\"ohlich, R'

_publ_section_title
;
 Terpenols as substituents for the diastereoselective formation of
 enantiomerically pure triple lithium-bridged helicate type-coordination
 compounds.
;
_journal_issue 39
_journal_name_full 'Dalton transactions (Cambridge, England : 2003)'
_journal_page_first 14636
_journal_page_last 14643
_journal_paper_doi 10.1039/c4dt01553c
_journal_volume 43
_journal_year 2014
_chemical_absolute_configuration ad
_chemical_formula_sum 'C111 H141 Li4 N3 O27 Ti2'
_chemical_formula_weight 2072.83
_chemical_name_systematic
;
?
;
_space_group_IT_number 146
_symmetry_cell_setting trigonal
_symmetry_space_group_name_Hall 'R 3'
_symmetry_space_group_name_H-M 'R 3 :H'
_atom_sites_solution_hydrogens geom
_atom_sites_solution_primary direct
_atom_sites_solution_secondary difmap
_audit_creation_method SHELXL-97
_cell_angle_alpha 90.00
_cell_angle_beta 90.00
_cell_angle_gamma 120.00
_cell_formula_units_Z 12
_cell_length_a 37.0007(3)
_cell_length_b 37.0007(3)
_cell_length_c 32.4997(3)
_cell_measurement_reflns_used 26263
_cell_measurement_temperature 223(2)
_cell_measurement_theta_max 27.88
_cell_measurement_theta_min 0.41
_cell_volume 38532.7(6)
_computing_structure_refinement 'SHELXL-97 (Sheldrick, 1997)'
_computing_structure_solution 'SHELXS-97 (Sheldrick, 1990)'
_diffrn_ambient_temperature 223(2)
_diffrn_measured_fraction_theta_full 0.994
_diffrn_measured_fraction_theta_max 0.994
_diffrn_measurement_device_type 'Nonius KappaCCD APEXII'
_diffrn_measurement_method '\w and \f scans'
_diffrn_radiation_monochromator 'Montel mirror'
_diffrn_radiation_source 'rotating anode Nonius FR591'
_diffrn_radiation_type MoK\a
_diffrn_radiation_wavelength 0.71073
_diffrn_reflns_av_R_equivalents 0.074
_diffrn_reflns_av_sigmaI/netI 0.0436
_diffrn_reflns_limit_h_max 44
_diffrn_reflns_limit_h_min -44
_diffrn_reflns_limit_k_max 37
_diffrn_reflns_limit_k_min -37
_diffrn_reflns_limit_l_max 38
_diffrn_reflns_limit_l_min -33
_diffrn_reflns_number 92423
_diffrn_reflns_theta_full 25.00
_diffrn_reflns_theta_max 25.00
_diffrn_reflns_theta_min 4.19
_exptl_absorpt_coefficient_mu 0.188
_exptl_absorpt_correction_T_max 0.9815
_exptl_absorpt_correction_T_min 0.9372
_exptl_absorpt_correction_type multi-scan
_exptl_absorpt_process_details 'Denzo (Otwinowski, Borek, Majewski & Minor, 2003)'
_exptl_crystal_colour red
_exptl_crystal_density_diffrn 1.072
_exptl_crystal_density_method 'not measured'
_exptl_crystal_description block
_exptl_crystal_F_000 13200
_exptl_crystal_size_max 0.35
_exptl_crystal_size_mid 0.17
_exptl_crystal_size_min 0.10
_platon_squeeze_details
;
;
_refine_diff_density_max 0.421
_refine_diff_density_min -0.264
_refine_diff_density_rms 0.053
_refine_ls_abs_structure_details 'Flack H D (1983), Acta Cryst. A39, 876-881'
_refine_ls_abs_structure_Flack 0.05(3)
_refine_ls_extinction_method none
_refine_ls_goodness_of_fit_ref 1.117
_refine_ls_hydrogen_treatment constr
_refine_ls_matrix_type full
_refine_ls_number_parameters 1789
_refine_ls_number_reflns 27078
_refine_ls_number_restraints 145
_refine_ls_restrained_S_all 1.123
_refine_ls_R_factor_all 0.1127
_refine_ls_R_factor_gt 0.0832
_refine_ls_shift/su_max 0.001
_refine_ls_shift/su_mean 0.000
_refine_ls_structure_factor_coef Fsqd
_refine_ls_weighting_details 'calc w=1/[\s^2^(Fo^2^)+(0.0674P)^2^+142.8331P] where P=(Fo^2^+2Fc^2^)/3'
_refine_ls_weighting_scheme calc
_refine_ls_wR_factor_gt 0.1857
_refine_ls_wR_factor_ref 0.2019
_reflns_number_gt 20970
_reflns_number_total 27078
_reflns_threshold_expression >2sigma(I)
_cod_data_source_file c4dt01553c1.cif
_cod_data_source_block fro5718
_cod_depositor_comments 'Adding full bibliography for 7031927--7031928.cif.'
_cod_original_sg_symbol_H-M R3
_cod_database_code 7031927

loop_
_symmetry_equiv_pos_as_xyz
'x, y, z'
'-y, x-y, z'
'-x+y, -x, z'
'x+2/3, y+1/3, z+1/3'
'-y+2/3, x-y+1/3, z+1/3'
'-x+y+2/3, -x+1/3, z+1/3'
'x+1/3, y+2/3, z+2/3'
'-y+1/3, x-y+2/3, z+2/3'
'-x+y+1/3, -x+2/3, z+2/3'

loop_
_atom_site_label
_atom_site_type_symbol
_atom_site_fract_x
_atom_site_fract_y
_atom_site_fract_z
_atom_site_U_iso_or_equiv
_atom_site_adp_type
_atom_site_occupancy
_atom_site_symmetry_multiplicity
_atom_site_calc_flag
_atom_site_refinement_flags
Li1 Li 0.6684(3) 0.8003(3) 0.8875(3) 0.063(3) Uani 1 1 d .
Li2 Li 0.7057(3) 0.8264(3) 0.7886(3) 0.054(2) Uani 1 1 d .
Li3 Li 0.6626(3) 0.8755(3) 0.8374(3) 0.057(2) Uani 1 1 d .
Li4 Li 0.8324(6) 0.9186(8) 0.9748(5) 0.140(7) Uani 1 1 d .
Ti1 Ti 0.75903(3) 0.89310(3) 0.86833(3) 0.0520(2) Uani 1 1 d .
Ti2 Ti 0.59914(3) 0.77339(3) 0.80671(3) 0.0567(3) Uani 1 1 d .
O1A O 0.72814(11) 0.83060(11) 0.87419(12) 0.0514(9) Uani 1 1 d .
O2A O 0.80429(11) 0.88269(12) 0.86906(12) 0.0582(10) Uani 1 1 d .
C1A C 0.75269(17) 0.81409(17) 0.87906(17) 0.0524(13) Uani 1 1 d .
C2A C 0.79627(19) 0.84370(19) 0.87690(18) 0.0572(14) Uani 1 1 d .
C3A C 0.82491(18) 0.8314(2) 0.8826(2) 0.0684(17) Uani 1 1 d .
H3A H 0.8535 0.8513 0.8820 0.082 Uiso 1 1 calc R
C4A C 0.8121(2) 0.7898(2) 0.8893(2) 0.0767(19) Uani 1 1 d .
H4A H 0.8320 0.7813 0.8924 0.092 Uiso 1 1 calc R
C5A C 0.7719(2) 0.7620(2) 0.8912(2) 0.0710(18) Uani 1 1 d .
H5A H 0.7640 0.7339 0.8954 0.085 Uiso 1 1 calc R
C6A C 0.74023(18) 0.77220(19) 0.88716(18) 0.0578(15) Uani 1 1 d .
C7A C 0.69541(19) 0.74073(18) 0.89107(18) 0.0543(14) Uani 1 1 d .
O8A O 0.66713(13) 0.74809(12) 0.88723(14) 0.0645(11) Uani 1 1 d .
O9A O 0.68863(13) 0.70264(13) 0.89937(15) 0.0729(12) Uani 1 1 d .
C10A C 0.6458(2) 0.6700(2) 0.8992(3) 0.083(2) Uani 1 1 d .
H10A H 0.6338 0.6690 0.8717 0.100 Uiso 1 1 calc R
C11A C 0.6439(3) 0.6285(2) 0.9070(4) 0.116(3) Uani 1 1 d .
C12A C 0.6646(4) 0.6320(3) 0.9496(4) 0.139(4) Uani 1 1 d .
H12A H 0.6918 0.6576 0.9515 0.166 Uiso 1 1 calc R
H12B H 0.6683 0.6079 0.9546 0.166 Uiso 1 1 calc R
C13A C 0.6321(5) 0.6327(4) 0.9810(4) 0.160(5) Uani 1 1 d .
H13A H 0.6209 0.6087 0.9997 0.192 Uiso 1 1 calc R
H13B H 0.6449 0.6585 0.9973 0.192 Uiso 1 1 calc R
C14A C 0.5982(4) 0.6305(4) 0.9528(5) 0.149(5) Uani 1 1 d .
H14A H 0.5712 0.6219 0.9666 0.178 Uiso 1 1 calc R
C15A C 0.6180(3) 0.6737(3) 0.9319(3) 0.112(3) Uani 1 1 d .
H15A H 0.5968 0.6786 0.9194 0.134 Uiso 1 1 calc R
H15B H 0.6345 0.6961 0.9515 0.134 Uiso 1 1 calc R
C16A C 0.5963(4) 0.6018(3) 0.9207(5) 0.141(4) Uani 1 1 d .
C17A C 0.5662(4) 0.5988(4) 0.8861(6) 0.185(6) Uani 1 1 d .
H17A H 0.5376 0.5827 0.8957 0.278 Uiso 1 1 calc R
H17B H 0.5699 0.5851 0.8623 0.278 Uiso 1 1 calc R
H17C H 0.5722 0.6266 0.8785 0.278 Uiso 1 1 calc R
C18A C 0.5841(4) 0.5562(3) 0.9362(6) 0.216(8) Uani 1 1 d .
H18A H 0.5956 0.5580 0.9634 0.324 Uiso 1 1 calc R
H18B H 0.5954 0.5440 0.9173 0.324 Uiso 1 1 calc R
H18C H 0.5540 0.5389 0.9372 0.324 Uiso 1 1 calc R
C19A C 0.6580(4) 0.6132(3) 0.8713(4) 0.159(5) Uani 1 1 d .
H19A H 0.6882 0.6289 0.8696 0.239 Uiso 1 1 calc R
H19B H 0.6461 0.6168 0.8461 0.239 Uiso 1 1 calc R
H19C H 0.6488 0.5838 0.8751 0.239 Uiso 1 1 calc R
O1B O 0.74066(11) 0.88332(11) 0.80889(11) 0.0511(9) Uani 1 1 d .
O2B O 0.79094(12) 0.94830(11) 0.84621(12) 0.0562(10) Uani 1 1 d .
C1B C 0.76067(15) 0.91685(15) 0.78473(17) 0.0451(12) Uani 1 1 d .
C2B C 0.78931(17) 0.95349(17) 0.80579(17) 0.0510(13) Uani 1 1 d .
C3B C 0.81230(19) 0.99043(18) 0.7850(2) 0.0639(16) Uani 1 1 d .
H3B H 0.8315 1.0148 0.7990 0.077 Uiso 1 1 calc R
C4B C 0.8066(2) 0.99117(19) 0.7429(2) 0.0725(18) Uani 1 1 d .
H4B H 0.8220 1.0165 0.7286 0.087 Uiso 1 1 calc R
C5B C 0.77934(19) 0.95624(17) 0.72146(18) 0.0599(15) Uani 1 1 d .
H5B H 0.7761 0.9577 0.6929 0.072 Uiso 1 1 calc R
C6B C 0.75605(17) 0.91795(17) 0.74254(18) 0.0515(13) Uani 1 1 d .
C7B C 0.72761(17) 0.88001(18) 0.71909(18) 0.0511(13) Uani 1 1 d .
O8B O 0.70491(12) 0.84630(12) 0.73393(12) 0.0581(10) Uani 1 1 d .
O9B O 0.72894(13) 0.88658(12) 0.67887(12) 0.0630(11) Uani 1 1 d .
C10B C 0.6986(2) 0.8515(2) 0.6546(2) 0.0708(18) Uani 1 1 d .
H10B H 0.6702 0.8419 0.6655 0.085 Uiso 1 1 calc R
C11B C 0.7008(2) 0.8654(3) 0.6097(2) 0.083(2) Uani 1 1 d .
C12B C 0.7466(3) 0.8821(4) 0.5955(3) 0.130(4) Uani 1 1 d .
H12C H 0.7517 0.8962 0.5688 0.156 Uiso 1 1 calc R
H12D H 0.7663 0.9018 0.6156 0.156 Uiso 1 1 calc R
C13B C 0.7511(5) 0.8436(6) 0.5922(4) 0.167(6) Uani 1 1 d .
H13C H 0.7571 0.8391 0.5639 0.200 Uiso 1 1 calc R
H13D H 0.7732 0.8457 0.6104 0.200 Uiso 1 1 calc R
C14B C 0.7095(5) 0.8100(5) 0.6057(4) 0.154(5) Uani 1 1 d .
H14B H 0.7032 0.7818 0.5970 0.184 Uiso 1 1 calc R
C15B C 0.7062(3) 0.8141(3) 0.6525(3) 0.111(3) Uani 1 1 d .
H15C H 0.7321 0.8202 0.6666 0.133 Uiso 1 1 calc R
H15D H 0.6828 0.7889 0.6643 0.133 Uiso 1 1 calc R
C16B C 0.6790(3) 0.8228(3) 0.5884(2) 0.101(3) Uani 1 1 d .
C17B C 0.6338(3) 0.7950(3) 0.6024(3) 0.130(4) Uani 1 1 d .
H17D H 0.6332 0.7891 0.6315 0.195 Uiso 1 1 calc R
H17E H 0.6213 0.7690 0.5870 0.195 Uiso 1 1 calc R
H17F H 0.6181 0.8092 0.5974 0.195 Uiso 1 1 calc R
C18B C 0.6790(4) 0.8251(4) 0.5401(3) 0.159(5) Uani 1 1 d .
H18D H 0.6669 0.7971 0.5288 0.238 Uiso 1 1 calc R
H18E H 0.7074 0.8418 0.5303 0.238 Uiso 1 1 calc R
H18F H 0.6627 0.8377 0.5314 0.238 Uiso 1 1 calc R
C19B C 0.6847(4) 0.8941(3) 0.6035(3) 0.121(3) Uani 1 1 d .
H19D H 0.6876 0.9022 0.5747 0.181 Uiso 1 1 calc R
H19E H 0.7003 0.9187 0.6204 0.181 Uiso 1 1 calc R
H19F H 0.6554 0.8803 0.6111 0.181 Uiso 1 1 calc R
O1C O 0.70343(11) 0.88949(12) 0.88020(12) 0.0541(9) Uani 1 1 d .
O2C O 0.76749(13) 0.91215(13) 0.92373(12) 0.0619(10) Uani 1 1 d .
C1C C 0.70341(18) 0.90793(16) 0.91572(17) 0.0532(14) Uani 1 1 d .
C2C C 0.73954(18) 0.92116(17) 0.94001(18) 0.0555(14) Uani 1 1 d .
C3C C 0.7438(2) 0.9410(2) 0.97705(19) 0.0637(16) Uani 1 1 d .
H3C H 0.7678 0.9493 0.9931 0.076 Uiso 1 1 calc R
C4C C 0.7135(2) 0.9487(2) 0.9905(2) 0.0736(19) Uani 1 1 d .
H4C H 0.7170 0.9626 1.0156 0.088 Uiso 1 1 calc R
C5C C 0.6776(2) 0.9363(2) 0.9677(2) 0.0683(17) Uani 1 1 d .
H5C H 0.6569 0.9417 0.9777 0.082 Uiso 1 1 calc R
C6C C 0.67183(19) 0.91566(18) 0.92943(18) 0.0560(14) Uani 1 1 d .
C7C C 0.6331(2) 0.90082(19) 0.9057(2) 0.0590(15) Uani 1 1 d .
O8C O 0.62425(13) 0.88117(13) 0.87384(13) 0.0629(10) Uani 1 1 d .
O9C O 0.60650(14) 0.91033(14) 0.92388(14) 0.0711(12) Uani 1 1 d .
C10C C 0.5652(2) 0.8918(2) 0.9061(2) 0.0711(18) Uani 1 1 d .
H10C H 0.5525 0.8610 0.9055 0.085 Uiso 1 1 calc R
C11C C 0.5375(3) 0.9035(3) 0.9319(3) 0.093(2) Uani 1 1 d .
C12C C 0.5624(3) 0.9527(3) 0.9333(3) 0.120(3) Uani 1 1 d .
H12E H 0.5920 0.9634 0.9393 0.144 Uiso 1 1 calc R
H12F H 0.5508 0.9633 0.9540 0.144 Uiso 1 1 calc R
C13C C 0.5563(4) 0.9653(4) 0.8883(4) 0.141(4) Uani 1 1 d .
H13E H 0.5397 0.9792 0.8887 0.169 Uiso 1 1 calc R
H13F H 0.5832 0.9836 0.8751 0.169 Uiso 1 1 calc R
C14C C 0.5330(4) 0.9230(3) 0.8666(4) 0.118(3) Uani 1 1 d .
H14C H 0.5191 0.9231 0.8405 0.142 Uiso 1 1 calc R
C15C C 0.5638(3) 0.9078(3) 0.8625(3) 0.090(2) Uani 1 1 d .
H15E H 0.5913 0.9306 0.8543 0.108 Uiso 1 1 calc R
H15F H 0.5542 0.8853 0.8422 0.108 Uiso 1 1 calc R
C16C C 0.5023(3) 0.8938(3) 0.9012(3) 0.111(3) Uani 1 1 d .
C17C C 0.4772(3) 0.8485(3) 0.8881(4) 0.123(3) Uani 1 1 d .
H17G H 0.4957 0.8397 0.8764 0.184 Uiso 1 1 calc R
H17H H 0.4567 0.8454 0.8677 0.184 Uiso 1 1 calc R
H17I H 0.4630 0.8313 0.9119 0.184 Uiso 1 1 calc R
C18C C 0.4711(3) 0.9076(4) 0.9175(5) 0.165(5) Uani 1 1 d .
H18G H 0.4626 0.8973 0.9454 0.248 Uiso 1 1 calc R
H18H H 0.4467 0.8961 0.8999 0.248 Uiso 1 1 calc R
H18I H 0.4846 0.9378 0.9175 0.248 Uiso 1 1 calc R
C19C C 0.5272(3) 0.8836(4) 0.9733(3) 0.124(3) Uani 1 1 d .
H19G H 0.5090 0.8914 0.9876 0.186 Uiso 1 1 calc R
H19H H 0.5526 0.8930 0.9890 0.186 Uiso 1 1 calc R
H19I H 0.5131 0.8535 0.9703 0.186 Uiso 1 1 calc R
O1D O 0.61620(11) 0.79079(12) 0.86536(12) 0.0535(9) Uani 1 1 d .
O2D O 0.54808(12) 0.76583(14) 0.82873(14) 0.0675(11) Uani 1 1 d .
C1D C 0.58470(17) 0.78541(17) 0.89023(19) 0.0553(14) Uani 1 1 d .
C2D C 0.54577(18) 0.7716(2) 0.8693(2) 0.0607(15) Uani 1 1 d .
C3D C 0.5110(2) 0.7640(2) 0.8895(2) 0.0729(18) Uani 1 1 d .
H3D H 0.4855 0.7536 0.8755 0.087 Uiso 1 1 calc R
C4D C 0.5134(2) 0.7717(2) 0.9312(3) 0.082(2) Uani 1 1 d .
H4D H 0.4896 0.7680 0.9452 0.099 Uiso 1 1 calc R
C5D C 0.5497(2) 0.7848(2) 0.9529(2) 0.0716(18) Uani 1 1 d .
H5D H 0.5502 0.7888 0.9815 0.086 Uiso 1 1 calc R
C6D C 0.58617(19) 0.7921(2) 0.93229(19) 0.0608(15) Uani 1 1 d .
C7D C 0.6256(2) 0.80664(19) 0.95531(18) 0.0582(15) Uani 1 1 d .
O8D O 0.65842(12) 0.81389(13) 0.94084(12) 0.0606(10) Uani 1 1 d .
O9D O 0.62125(13) 0.81109(14) 0.99576(13) 0.0657(11) Uani 1 1 d .
C10D C 0.65834(19) 0.8292(2) 1.02015(18) 0.0627(15) Uani 1 1 d .
H10D H 0.6786 0.8570 1.0091 0.075 Uiso 1 1 calc R
C11D C 0.6465(2) 0.8337(2) 1.0648(2) 0.0758(19) Uani 1 1 d .
C12D C 0.6128(2) 0.7891(3) 1.0783(2) 0.085(2) Uani 1 1 d .
H12G H 0.5998 0.7899 1.1043 0.101 Uiso 1 1 calc R
H12H H 0.5910 0.7758 1.0573 0.101 Uiso 1 1 calc R
C13D C 0.6371(3) 0.7655(3) 1.0835(3) 0.095(2) Uani 1 1 d .
H13G H 0.6364 0.7567 1.1121 0.114 Uiso 1 1 calc R
H13H H 0.6260 0.7410 1.0655 0.114 Uiso 1 1 calc R
C14D C 0.6805(3) 0.7981(3) 1.0709(3) 0.092(2) Uani 1 1 d .
H14D H 0.7025 0.7923 1.0803 0.111 Uiso 1 1 calc R
C15D C 0.6792(2) 0.8029(2) 1.0246(2) 0.082(2) Uani 1 1 d .
H15G H 0.6628 0.7757 1.0111 0.099 Uiso 1 1 calc R
H15H H 0.7074 0.8172 1.0128 0.099 Uiso 1 1 calc R
C16D C 0.6848(3) 0.8382(3) 1.0881(2) 0.099(3) Uani 1 1 d .
C17D C 0.7273(4) 0.8763(4) 1.0747(4) 0.162(5) Uani 1 1 d .
H17J H 0.7303 0.8759 1.0451 0.243 Uiso 1 1 calc R
H17K H 0.7500 0.8748 1.0880 0.243 Uiso 1 1 calc R
H17L H 0.7282 0.9020 1.0827 0.243 Uiso 1 1 calc R
C18D C 0.6808(3) 0.8389(3) 1.1362(2) 0.127(4) Uani 1 1 d .
H18J H 0.6861 0.8662 1.1448 0.191 Uiso 1 1 calc R
H18K H 0.7009 0.8329 1.1490 0.191 Uiso 1 1 calc R
H18L H 0.6528 0.8179 1.1444 0.191 Uiso 1 1 calc R
C19D C 0.6333(4) 0.8650(3) 1.0692(3) 0.127(4) Uani 1 1 d .
H19J H 0.6038 0.8524 1.0626 0.190 Uiso 1 1 calc R
H19K H 0.6493 0.8881 1.0506 0.190 Uiso 1 1 calc R
H19L H 0.6379 0.8752 1.0973 0.190 Uiso 1 1 calc R
O1E O 0.65431(11) 0.77454(11) 0.79992(12) 0.0543(9) Uani 1 1 d .
O2E O 0.58054(12) 0.71507(13) 0.80565(14) 0.0681(11) Uani 1 1 d .
C1E C 0.65045(17) 0.73743(17) 0.79221(18) 0.0529(14) Uani 1 1 d .
C2E C 0.60802(19) 0.70333(18) 0.7950(2) 0.0629(16) Uani 1 1 d .
C3E C 0.5991(2) 0.66434(19) 0.7876(3) 0.085(2) Uani 1 1 d .
H3E H 0.5713 0.6424 0.7894 0.102 Uiso 1 1 calc R
C4E C 0.6306(2) 0.6557(2) 0.7770(3) 0.092(2) Uani 1 1 d .
H4E H 0.6240 0.6280 0.7722 0.110 Uiso 1 1 calc R
C5E C 0.6709(2) 0.6873(2) 0.7737(2) 0.078(2) Uani 1 1 d .
H5E H 0.6917 0.6811 0.7659 0.094 Uiso 1 1 calc R
C6E C 0.68183(18) 0.72871(17) 0.78156(19) 0.0569(14) Uani 1 1 d .
C7E C 0.72528(19) 0.76260(18) 0.77900(17) 0.0545(14) Uani 1 1 d .
O8E O 0.73764(11) 0.79931(12) 0.78521(12) 0.0569(10) Uani 1 1 d .
O9E O 0.75130(12) 0.74856(12) 0.76920(13) 0.0623(10) Uani 1 1 d .
C10E C 0.79548(18) 0.78028(19) 0.7695(2) 0.0601(15) Uani 1 1 d .
H10E H 0.8032 0.7945 0.7965 0.072 Uiso 1 1 calc R
C11E C 0.8212(2) 0.7593(2) 0.7611(2) 0.0697(17) Uani 1 1 d .
C12E C 0.8064(2) 0.7360(2) 0.7197(2) 0.081(2) Uani 1 1 d .
H12I H 0.7759 0.7188 0.7189 0.098 Uiso 1 1 calc R
H12J H 0.8186 0.7181 0.7150 0.098 Uiso 1 1 calc R
C13E C 0.8222(3) 0.7713(3) 0.6873(2) 0.090(2) Uani 1 1 d .
H13I H 0.8419 0.7699 0.6681 0.107 Uiso 1 1 calc R
H13J H 0.7990 0.7703 0.6717 0.107 Uiso 1 1 calc R
C14E C 0.8434(2) 0.8098(2) 0.7134(2) 0.080(2) Uani 1 1 d .
H14E H 0.8628 0.8354 0.6982 0.096 Uiso 1 1 calc R
C15E C 0.8085(2) 0.8123(2) 0.7353(2) 0.0701(17) Uani 1 1 d .
H15I H 0.8185 0.8403 0.7466 0.084 Uiso 1 1 calc R
H15J H 0.7852 0.8054 0.7166 0.084 Uiso 1 1 calc R
C16E C 0.8637(2) 0.7985(3) 0.7481(3) 0.092(2) Uani 1 1 d .
C17E C 0.8838(2) 0.8318(3) 0.7817(3) 0.113(3) Uani 1 1 d .
H17M H 0.8843 0.8187 0.8074 0.170 Uiso 1 1 calc R
H17N H 0.8677 0.8457 0.7853 0.170 Uiso 1 1 calc R
H17O H 0.9121 0.8521 0.7737 0.170 Uiso 1 1 calc R
C18E C 0.8965(3) 0.7874(4) 0.7335(3) 0.134(4) Uani 1 1 d .
H18M H 0.9199 0.8118 0.7213 0.201 Uiso 1 1 calc R
H18N H 0.8841 0.7652 0.7133 0.201 Uiso 1 1 calc R
H18O H 0.9062 0.7782 0.7569 0.201 Uiso 1 1 calc R
C19E C 0.8226(3) 0.7327(3) 0.7966(3) 0.104(3) Uani 1 1 d .
H19M H 0.7945 0.7115 0.8038 0.155 Uiso 1 1 calc R
H19N H 0.8360 0.7503 0.8202 0.155 Uiso 1 1 calc R
H19O H 0.8384 0.7194 0.7880 0.155 Uiso 1 1 calc R
O1F O 0.63168(12) 0.83532(11) 0.79375(12) 0.0538(9) Uani 1 1 d .
O2F O 0.58264(13) 0.77343(14) 0.75125(13) 0.0690(11) Uani 1 1 d .
C1F C 0.62184(17) 0.84517(18) 0.75791(18) 0.0534(13) Uani 1 1 d .
C2F C 0.59442(19) 0.8112(2) 0.7334(2) 0.0624(15) Uani 1 1 d .
C3F C 0.5802(2) 0.8160(2) 0.6965(2) 0.0766(19) Uani 1 1 d .
H3F H 0.5613 0.7926 0.6811 0.092 Uiso 1 1 calc R
C4F C 0.5940(3) 0.8558(3) 0.6821(2) 0.086(2) Uani 1 1 d .
H4F H 0.5845 0.8596 0.6565 0.103 Uiso 1 1 calc R
C5F C 0.6213(2) 0.8897(2) 0.7046(2) 0.0769(19) Uani 1 1 d .
H5F H 0.6309 0.9166 0.6940 0.092 Uiso 1 1 calc R
C6F C 0.63539(19) 0.8851(2) 0.74314(19) 0.0602(15) Uani 1 1 d .
C7F C 0.66454(18) 0.92249(18) 0.7672(2) 0.0550(14) Uani 1 1 d .
O8F O 0.67992(12) 0.92217(12) 0.79977(12) 0.0602(10) Uani 1 1 d .
O9F O 0.67312(14) 0.95775(13) 0.74848(13) 0.0655(11) Uani 1 1 d .
C10F C 0.7046(2) 0.9962(2) 0.7673(2) 0.0702(17) Uani 1 1 d .
H10F H 0.7311 0.9958 0.7698 0.084 Uiso 1 1 calc R
C11F C 0.7112(3) 1.0323(2) 0.7397(2) 0.082(2) Uani 1 1 d .
C12F C 0.6682(3) 1.0295(3) 0.7351(3) 0.107(3) Uani 1 1 d .
H12K H 0.6466 1.0012 0.7275 0.129 Uiso 1 1 calc R
H12L H 0.6692 1.0491 0.7142 0.129 Uiso 1 1 calc R
C13F C 0.6595(3) 1.0415(3) 0.7791(3) 0.115(3) Uani 1 1 d .
H13K H 0.6568 1.0666 0.7781 0.137 Uiso 1 1 calc R
H13L H 0.6343 1.0185 0.7914 0.137 Uiso 1 1 calc R
C14F C 0.6976(3) 1.0493(3) 0.8014(3) 0.103(3) Uani 1 1 d .
H14F H 0.7027 1.0659 0.8268 0.123 Uiso 1 1 calc R
C15F C 0.6925(2) 1.0058(3) 0.8093(2) 0.082(2) Uani 1 1 d .
H15K H 0.7114 1.0067 0.8310 0.098 Uiso 1 1 calc R
H15L H 0.6637 0.9852 0.8166 0.098 Uiso 1 1 calc R
C16F C 0.7320(3) 1.0689(2) 0.7713(3) 0.094(2) Uani 1 1 d .
C17F C 0.7736(3) 1.0762(3) 0.7874(4) 0.129(4) Uani 1 1 d .
H17P H 0.7936 1.0854 0.7650 0.194 Uiso 1 1 calc R
H17Q H 0.7702 1.0505 0.7987 0.194 Uiso 1 1 calc R
H17R H 0.7837 1.0975 0.8086 0.194 Uiso 1 1 calc R
C18F C 0.7390(4) 1.1105(3) 0.7535(4) 0.143(4) Uani 1 1 d .
H18P H 0.7123 1.1078 0.7465 0.215 Uiso 1 1 calc R
H18Q H 0.7562 1.1174 0.7290 0.215 Uiso 1 1 calc R
H18R H 0.7529 1.1324 0.7738 0.215 Uiso 1 1 calc R
C19F C 0.7330(4) 1.0338(3) 0.6998(3) 0.137(4) Uani 1 1 d .
H19P H 0.7601 1.0370 0.7057 0.206 Uiso 1 1 calc R
H19Q H 0.7365 1.0573 0.6834 0.206 Uiso 1 1 calc R
H19R H 0.7163 1.0081 0.6846 0.206 Uiso 1 1 calc R
Li5 Li 0.2742(3) 0.6494(3) 1.1545(3) 0.063(3) Uani 1 1 d .
Li6 Li 0.3333 0.6667 1.4078(8) 0.125(10) Uani 1 3 d S
Ti3 Ti 0.3333 0.6667 1.24155(5) 0.0534(4) Uani 1 3 d S
Ti4 Ti 0.3333 0.6667 1.06662(5) 0.0592(5) Uani 1 3 d S
O1G O 0.28603(12) 0.62903(12) 1.20379(11) 0.0543(9) Uani 1 1 d .
O2G O 0.30569(13) 0.61704(13) 1.27405(12) 0.0623(10) Uani 1 1 d .
C1G C 0.25772(18) 0.59275(18) 1.22032(17) 0.0517(13) Uani 1 1 d .
C2G C 0.26857(18) 0.58564(18) 1.26050(18) 0.0540(14) Uani 1 1 d .
C3G C 0.2428(2) 0.5514(2) 1.2824(2) 0.0654(16) Uani 1 1 d .
H3G H 0.2501 0.5478 1.3092 0.078 Uiso 1 1 calc R
C4G C 0.2055(2) 0.5217(2) 1.2652(2) 0.079(2) Uani 1 1 d .
H4G H 0.1874 0.4978 1.2805 0.094 Uiso 1 1 calc R
C5G C 0.1943(2) 0.5265(2) 1.2262(2) 0.0718(18) Uani 1 1 d .
H5G H 0.1692 0.5055 1.2147 0.086 Uiso 1 1 calc R
C6G C 0.22051(18) 0.56270(19) 1.20308(18) 0.0576(15) Uani 1 1 d .
C7G C 0.2083(2) 0.5671(2) 1.16091(19) 0.0616(15) Uani 1 1 d .
O8G O 0.22873(14) 0.59673(14) 1.13909(12) 0.0656(11) Uani 1 1 d .
O9G O 0.17214(14) 0.53519(13) 1.14905(13) 0.0701(12) Uani 1 1 d .
C10G C 0.1608(2) 0.5356(2) 1.1067(2) 0.0721(18) Uani 1 1 d .
H10G H 0.1826 0.5371 1.0879 0.087 Uiso 1 1 calc R
C11G C 0.1178(2) 0.4938(3) 1.0998(2) 0.086(2) Uani 1 1 d .
C12G C 0.0874(2) 0.4917(3) 1.1318(3) 0.096(2) Uani 1 1 d .
H12M H 0.0621 0.4642 1.1317 0.115 Uiso 1 1 calc R
H12N H 0.1000 0.4971 1.1592 0.115 Uiso 1 1 calc R
C13G C 0.0774(3) 0.5250(4) 1.1199(3) 0.116(3) Uani 1 1 d .
H13M H 0.0851 0.5457 1.1419 0.140 Uiso 1 1 calc R
H13N H 0.0476 0.5129 1.1138 0.140 Uiso 1 1 calc R
C14G C 0.1041(3) 0.5445(3) 1.0812(3) 0.106(3) Uani 1 1 d .
H14G H 0.0949 0.5603 1.0637 0.128 Uiso 1 1 calc R
C15G C 0.1502(3) 0.5703(3) 1.0967(2) 0.091(2) Uani 1 1 d .
H15M H 0.1686 0.5891 1.0752 0.110 Uiso 1 1 calc R
H15N H 0.1523 0.5866 1.1212 0.110 Uiso 1 1 calc R
C16G C 0.1018(3) 0.5065(4) 1.0606(3) 0.116(3) Uani 1 1 d .
C17G C 0.1319(4) 0.5178(5) 1.0227(3) 0.165(6) Uani 1 1 d .
H17S H 0.1178 0.5189 0.9981 0.248 Uiso 1 1 calc R
H17T H 0.1400 0.4967 1.0195 0.248 Uiso 1 1 calc R
H17U H 0.1566 0.5448 1.0272 0.248 Uiso 1 1 calc R
C18G C 0.0581(4) 0.4719(5) 1.0484(4) 0.184(6) Uani 1 1 d .
H18S H 0.0401 0.4631 1.0724 0.277 Uiso 1 1 calc R
H18T H 0.0597 0.4483 1.0375 0.277 Uiso 1 1 calc R
H18U H 0.0468 0.4823 1.0276 0.277 Uiso 1 1 calc R
C19G C 0.1239(3) 0.4556(3) 1.0983(4) 0.138(4) Uani 1 1 d .
H19S H 0.1330 0.4516 1.1251 0.206 Uiso 1 1 calc R
H19T H 0.1448 0.4601 1.0778 0.206 Uiso 1 1 calc R
H19U H 0.0977 0.4310 1.0912 0.206 Uiso 1 1 calc R
O1H O 0.30043(12) 0.68272(12) 1.10469(11) 0.0558(9) Uani 1 1 d .
O2H O 0.33037(14) 0.70819(14) 1.03472(12) 0.0660(11) Uani 1 1 d .
C1H C 0.28918(19) 0.70812(19) 1.08838(17) 0.0563(14) Uani 1 1 d .
C2H C 0.3064(2) 0.72295(19) 1.04909(18) 0.0613(15) Uani 1 1 d .
C3H C 0.2975(2) 0.7500(2) 1.0275(2) 0.0759(19) Uani 1 1 d .
H3H H 0.3080 0.7587 1.0007 0.091 Uiso 1 1 calc R
C4H C 0.2732(2) 0.7639(2) 1.0459(2) 0.081(2) Uani 1 1 d .
H4H H 0.2682 0.7834 1.0320 0.097 Uiso 1 1 calc R
C5H C 0.2555(2) 0.7496(2) 1.0851(2) 0.0739(19) Uani 1 1 d .
H5H H 0.2382 0.7588 1.0967 0.089 Uiso 1 1 calc R
C6H C 0.26370(19) 0.7215(2) 1.10687(18) 0.0601(15) Uani 1 1 d .
C7H C 0.24641(19) 0.7079(2) 1.14775(19) 0.0599(15) Uani 1 1 d .
O8H O 0.25302(14) 0.68486(14) 1.16989(12) 0.0654(11) Uani 1 1 d .
O9H O 0.22294(14) 0.72375(14) 1.16080(12) 0.0683(11) Uani 1 1 d .
C10H C 0.2096(2) 0.7157(2) 1.2033(2) 0.0662(16) Uani 1 1 d .
H10H H 0.2343 0.7260 1.2215 0.079 Uiso 1 1 calc R
C11H C 0.1864(3) 0.7380(3) 1.2131(2) 0.082(2) Uani 1 1 d .
C12H C 0.1494(4) 0.7232(4) 1.1821(3) 0.125(4) Uani 1 1 d .
H12O H 0.1371 0.7413 1.1832 0.150 Uiso 1 1 calc R
H12P H 0.1585 0.7226 1.1539 0.150 Uiso 1 1 calc R
C13H C 0.1184(4) 0.6788(5) 1.1976(4) 0.160(5) Uani 1 1 d .
H13O H 0.1116 0.6581 1.1758 0.193 Uiso 1 1 calc R
H13P H 0.0925 0.6771 1.2074 0.193 Uiso 1 1 calc R
C14H C 0.1424(3) 0.6720(4) 1.2339(3) 0.115(3) Uani 1 1 d .
H14H H 0.1249 0.6484 1.2525 0.137 Uiso 1 1 calc R
C15H C 0.1785(2) 0.6700(3) 1.2136(2) 0.089(2) Uani 1 1 d .
H15O H 0.1693 0.6529 1.1886 0.107 Uiso 1 1 calc R
H15P H 0.1909 0.6585 1.2324 0.107 Uiso 1 1 calc R
C16H C 0.1638(3) 0.7153(3) 1.2541(3) 0.097(3) Uani 1 1 d .
C17H C 0.1921(3) 0.7198(3) 1.2894(2) 0.109(3) Uani 1 1 d .
H17V H 0.2138 0.7145 1.2798 0.163 Uiso 1 1 calc R
H17W H 0.1760 0.6998 1.3107 0.163 Uiso 1 1 calc R
H17$ H 0.2046 0.7478 1.3005 0.163 Uiso 1 1 calc R
C18H C 0.1337(4) 0.7298(5) 1.2711(3) 0.166(6) Uani 1 1 d .
H18V H 0.1495 0.7592 1.2780 0.250 Uiso 1 1 calc R
H18W H 0.1198 0.7138 1.2956 0.250 Uiso 1 1 calc R
H18$ H 0.1130 0.7253 1.2504 0.250 Uiso 1 1 calc R
C19H C 0.2139(4) 0.7851(3) 1.2147(3) 0.130(4) Uani 1 1 d .
H19V H 0.2354 0.7926 1.2353 0.195 Uiso 1 1 calc R
H19W H 0.1970 0.7976 1.2217 0.195 Uiso 1 1 calc R
H19$ H 0.2267 0.7953 1.1880 0.195 Uiso 1 1 calc R
O101 O 0.9127(4) 0.8039(5) 0.8825(4) 0.225(5) Uani 1 1 d U
C102 C 0.9246(6) 0.7813(6) 0.8778(5) 0.174(6) Uani 1 1 d U
H102 H 0.9119 0.7591 0.8590 0.209 Uiso 1 1 calc R
N103 N 0.9583(2) 0.7879(3) 0.9011(2) 0.110(2) Uani 1 1 d U
C104 C 0.9723(3) 0.7590(4) 0.8938(3) 0.126(3) Uani 1 1 d U
H10I H 0.9991 0.7731 0.8799 0.189 Uiso 1 1 calc R
H10J H 0.9522 0.7364 0.8766 0.189 Uiso 1 1 calc R
H10K H 0.9752 0.7478 0.9198 0.189 Uiso 1 1 calc R
C105 C 0.9812(3) 0.8224(3) 0.9264(3) 0.120(3) Uani 1 1 d U
H10L H 0.9800 0.8132 0.9546 0.180 Uiso 1 1 calc R
H10M H 0.9694 0.8407 0.9250 0.180 Uiso 1 1 calc R
H10N H 1.0100 0.8375 0.9173 0.180 Uiso 1 1 calc R
O111 O 0.2779(2) 0.6320(2) 1.3881(2) 0.122(2) Uani 1 1 d DU
C112 C 0.2617(3) 0.6369(3) 1.3569(3) 0.097(2) Uani 1 1 d DU
H112 H 0.2799 0.6567 1.3378 0.117 Uiso 1 1 calc R
N113 N 0.2216(2) 0.6176(2) 1.3474(2) 0.097(2) Uani 1 1 d DU
C114 C 0.2085(3) 0.6263(3) 1.3090(3) 0.132(4) Uani 1 1 d DU
H11A H 0.2314 0.6513 1.2970 0.198 Uiso 1 1 calc R
H11B H 0.1850 0.6306 1.3137 0.198 Uiso 1 1 calc R
H11C H 0.2003 0.6030 1.2904 0.198 Uiso 1 1 calc R
C115 C 0.1921(4) 0.5874(4) 1.3736(4) 0.156(4) Uani 1 1 d DU
H11D H 0.2019 0.5689 1.3829 0.233 Uiso 1 1 calc R
H11E H 0.1659 0.5713 1.3590 0.233 Uiso 1 1 calc R
H11F H 0.1878 0.6009 1.3972 0.233 Uiso 1 1 calc R
O121 O 0.3595(9) 0.7924(8) 0.9312(7) 0.440(15) Uani 1 1 d DU
C122 C 0.3541(8) 0.7957(6) 0.8935(7) 0.267(10) Uani 1 1 d DU
H122 H 0.3547 0.7769 0.8744 0.320 Uiso 1 1 calc R
N123 N 0.3474(4) 0.8263(5) 0.8807(5) 0.195(5) Uani 1 1 d DU
C124 C 0.3601(8) 0.8420(7) 0.8397(6) 0.289(11) Uani 1 1 d DU
H12Q H 0.3902 0.8555 0.8375 0.433 Uiso 1 1 calc R
H12R H 0.3512 0.8620 0.8336 0.433 Uiso 1 1 calc R
H12S H 0.3473 0.8190 0.8203 0.433 Uiso 1 1 calc R
C125 C 0.3370(7) 0.8474(7) 0.9089(6) 0.270(10) Uani 1 1 d DU
H12T H 0.3069 0.8350 0.9098 0.404 Uiso 1 1 calc R
H12U H 0.3496 0.8764 0.9008 0.404 Uiso 1 1 calc R
H12V H 0.3471 0.8456 0.9359 0.404 Uiso 1 1 calc R
O131 O 0.3496(9) 0.8443(9) 0.7344(8) 0.440(14) Uani 1 1 d DU
C132 C 0.3204(8) 0.8474(11) 0.7177(10) 0.45(3) Uani 1 1 d DU
H132 H 0.2930 0.8310 0.7275 0.539 Uiso 1 1 calc R
N133 N 0.3279(6) 0.8735(5) 0.6862(5) 0.229(6) Uani 1 1 d DU
C134 C 0.3613(7) 0.8804(8) 0.6585(7) 0.300(12) Uani 1 1 d DU
H13Q H 0.3581 0.8538 0.6502 0.450 Uiso 1 1 calc R
H13R H 0.3879 0.8968 0.6723 0.450 Uiso 1 1 calc R
H13S H 0.3603 0.8954 0.6344 0.450 Uiso 1 1 calc R
C135 C 0.3038(7) 0.8913(8) 0.6804(7) 0.291(12) Uani 1 1 d DU
H13T H 0.2849 0.8846 0.7035 0.437 Uiso 1 1 calc R
H13U H 0.2879 0.8807 0.6552 0.437 Uiso 1 1 calc R
H13V H 0.3215 0.9213 0.6785 0.437 Uiso 1 1 calc R

loop_
_atom_site_aniso_label
_atom_site_aniso_U_11
_atom_site_aniso_U_22
_atom_site_aniso_U_33
_atom_site_aniso_U_23
_atom_site_aniso_U_13
_atom_site_aniso_U_12
Li1 0.037(5) 0.072(7) 0.071(7) 0.010(5) 0.005(4) 0.021(5)
Li2 0.047(5) 0.034(4) 0.065(6) 0.001(4) -0.007(4) 0.009(4)
Li3 0.070(6) 0.052(5) 0.051(5) -0.003(4) -0.004(5) 0.032(5)
Li4 0.146(15) 0.23(2) 0.110(12) -0.056(13) -0.069(11) 0.139(16)
Ti1 0.0479(6) 0.0497(6) 0.0518(6) -0.0023(5) -0.0007(5) 0.0196(5)
Ti2 0.0456(6) 0.0537(6) 0.0617(6) -0.0026(5) 0.0001(5) 0.0179(5)
O1A 0.045(2) 0.051(2) 0.062(2) 0.0020(18) 0.0017(18) 0.0268(18)
O2A 0.043(2) 0.058(2) 0.063(2) 0.0017(19) -0.0014(18) 0.0171(18)
C1A 0.048(3) 0.053(3) 0.053(3) 0.005(3) 0.001(3) 0.022(3)
C2A 0.060(4) 0.060(4) 0.055(3) 0.007(3) 0.004(3) 0.032(3)
C3A 0.040(3) 0.085(5) 0.077(4) 0.006(4) -0.002(3) 0.029(3)
C4A 0.060(4) 0.096(5) 0.089(5) 0.022(4) 0.001(4) 0.050(4)
C5A 0.073(5) 0.064(4) 0.089(5) 0.021(4) 0.012(4) 0.044(4)
C6A 0.057(3) 0.069(4) 0.058(4) 0.016(3) 0.008(3) 0.039(3)
C7A 0.058(4) 0.055(3) 0.057(4) 0.012(3) 0.009(3) 0.033(3)
O8A 0.058(2) 0.053(2) 0.082(3) 0.014(2) 0.005(2) 0.027(2)
O9A 0.064(3) 0.056(3) 0.098(3) 0.021(2) 0.013(2) 0.029(2)
C10A 0.083(5) 0.056(4) 0.100(6) 0.023(4) 0.017(4) 0.027(4)
C11A 0.116(7) 0.054(5) 0.170(10) 0.021(6) 0.009(7) 0.037(5)
C12A 0.133(9) 0.085(6) 0.181(11) 0.065(7) 0.009(9) 0.041(6)
C13A 0.186(13) 0.131(10) 0.135(10) 0.070(8) 0.033(10) 0.059(9)
C14A 0.111(8) 0.133(10) 0.160(11) 0.075(9) 0.047(8) 0.029(8)
C15A 0.095(6) 0.092(6) 0.128(8) 0.031(6) 0.031(6) 0.032(5)
C16A 0.113(9) 0.077(7) 0.193(13) 0.026(8) 0.009(9) 0.017(6)
C17A 0.100(8) 0.098(8) 0.284(19) 0.050(10) 0.000(10) -0.006(7)
C18A 0.149(11) 0.085(7) 0.33(2) 0.082(10) -0.018(13) -0.003(7)
C19A 0.202(13) 0.074(6) 0.219(13) -0.001(7) 0.042(10) 0.083(8)
O1B 0.052(2) 0.045(2) 0.046(2) 0.0005(17) -0.0001(17) 0.0160(18)
O2B 0.054(2) 0.043(2) 0.060(2) -0.0025(18) -0.0059(19) 0.0158(18)
C1B 0.035(3) 0.038(3) 0.054(3) -0.004(2) 0.002(2) 0.012(2)
C2B 0.047(3) 0.048(3) 0.054(3) 0.002(3) 0.003(3) 0.021(3)
C3B 0.060(4) 0.038(3) 0.074(4) -0.005(3) -0.003(3) 0.010(3)
C4B 0.073(4) 0.048(4) 0.074(5) 0.010(3) 0.015(4) 0.014(3)
C5B 0.063(4) 0.045(3) 0.053(3) 0.005(3) 0.008(3) 0.013(3)
C6B 0.049(3) 0.047(3) 0.055(3) -0.008(3) 0.000(3) 0.021(3)
C7B 0.047(3) 0.053(3) 0.053(4) 0.005(3) 0.005(3) 0.025(3)
O8B 0.058(2) 0.048(2) 0.053(2) 0.0028(19) 0.0008(19) 0.016(2)
O9B 0.065(3) 0.055(2) 0.048(2) 0.0012(19) -0.0042(19) 0.014(2)
C10B 0.075(4) 0.065(4) 0.062(4) -0.013(3) -0.017(3) 0.027(3)
C11B 0.088(5) 0.094(5) 0.052(4) -0.002(4) -0.010(4) 0.034(4)
C12B 0.090(6) 0.188(11) 0.056(5) -0.006(6) 0.008(4) 0.027(7)
C13B 0.133(10) 0.275(19) 0.122(9) -0.086(11) -0.017(8) 0.125(13)
C14B 0.206(14) 0.190(13) 0.122(9) -0.089(9) -0.064(10) 0.142(12)
C15B 0.156(9) 0.100(6) 0.102(6) -0.049(5) -0.058(6) 0.082(6)
C16B 0.107(6) 0.108(6) 0.067(5) -0.038(5) -0.036(5) 0.037(6)
C17B 0.115(8) 0.111(7) 0.104(7) -0.027(6) -0.024(6) 0.012(6)
C18B 0.170(11) 0.183(12) 0.083(7) -0.043(7) -0.045(7) 0.057(9)
C19B 0.157(9) 0.122(8) 0.080(6) 0.012(5) -0.027(6) 0.068(7)
O1C 0.051(2) 0.054(2) 0.055(2) -0.0056(19) -0.0027(18) 0.0250(19)
O2C 0.061(2) 0.068(3) 0.054(2) -0.007(2) -0.0058(19) 0.030(2)
C1C 0.063(4) 0.038(3) 0.051(3) -0.006(2) 0.000(3) 0.019(3)
C2C 0.055(3) 0.046(3) 0.057(4) 0.001(3) 0.001(3) 0.019(3)
C3C 0.067(4) 0.064(4) 0.054(4) -0.007(3) -0.010(3) 0.028(3)
C4C 0.089(5) 0.065(4) 0.056(4) -0.014(3) 0.000(4) 0.030(4)
C5C 0.078(4) 0.065(4) 0.060(4) -0.007(3) 0.010(3) 0.034(4)
C6C 0.062(4) 0.052(3) 0.056(3) -0.003(3) 0.002(3) 0.030(3)
C7C 0.066(4) 0.058(4) 0.059(4) 0.007(3) 0.017(3) 0.035(3)
O8C 0.063(3) 0.066(3) 0.063(3) -0.013(2) -0.004(2) 0.035(2)
O9C 0.072(3) 0.080(3) 0.073(3) -0.013(2) -0.005(2) 0.047(3)
C10C 0.072(4) 0.076(4) 0.077(5) -0.009(4) 0.001(4) 0.046(4)
C11C 0.089(5) 0.118(7) 0.093(6) -0.003(5) 0.004(5) 0.069(5)
C12C 0.131(8) 0.123(8) 0.140(9) -0.046(7) -0.006(6) 0.088(7)
C13C 0.176(11) 0.114(8) 0.164(11) -0.018(8) -0.041(9) 0.096(8)
C14C 0.143(9) 0.104(7) 0.141(9) -0.017(6) -0.045(7) 0.087(7)
C15C 0.089(5) 0.083(5) 0.102(6) 0.002(4) -0.014(4) 0.047(4)
C16C 0.103(7) 0.126(8) 0.139(8) -0.033(7) -0.013(6) 0.084(6)
C17C 0.095(6) 0.128(8) 0.158(9) -0.023(7) -0.020(6) 0.065(6)
C18C 0.112(8) 0.178(11) 0.253(15) -0.064(11) -0.028(9) 0.109(9)
C19C 0.111(7) 0.176(10) 0.102(7) -0.011(7) 0.018(6) 0.084(7)
O1D 0.045(2) 0.056(2) 0.056(2) 0.0052(18) 0.0055(18) 0.0221(19)
O2D 0.047(2) 0.078(3) 0.073(3) 0.002(2) 0.003(2) 0.028(2)
C1D 0.051(3) 0.052(3) 0.063(4) 0.009(3) 0.011(3) 0.026(3)
C2D 0.049(3) 0.067(4) 0.065(4) 0.004(3) 0.002(3) 0.028(3)
C3D 0.054(4) 0.098(5) 0.072(4) 0.006(4) 0.003(3) 0.042(4)
C4D 0.060(4) 0.100(5) 0.095(6) 0.020(4) 0.029(4) 0.046(4)
C5D 0.058(4) 0.087(5) 0.078(5) 0.022(4) 0.017(3) 0.043(4)
C6D 0.058(4) 0.069(4) 0.060(4) 0.017(3) 0.012(3) 0.036(3)
C7D 0.072(4) 0.057(4) 0.050(4) 0.012(3) 0.014(3) 0.035(3)
O8D 0.053(2) 0.070(3) 0.056(2) 0.001(2) 0.010(2) 0.028(2)
O9D 0.067(3) 0.081(3) 0.058(3) 0.011(2) 0.011(2) 0.044(2)
C10D 0.059(4) 0.070(4) 0.055(4) 0.000(3) 0.003(3) 0.030(3)
C11D 0.089(5) 0.086(5) 0.056(4) -0.001(4) 0.004(4) 0.047(4)
C12D 0.076(5) 0.108(6) 0.054(4) 0.021(4) 0.013(3) 0.034(4)
C13D 0.110(6) 0.089(5) 0.089(5) 0.019(4) -0.006(5) 0.053(5)
C14D 0.080(5) 0.101(6) 0.094(6) 0.011(5) -0.014(4) 0.045(5)
C15D 0.065(4) 0.088(5) 0.098(6) -0.002(4) 0.001(4) 0.041(4)
C16D 0.101(6) 0.082(5) 0.073(5) 0.000(4) -0.007(4) 0.017(5)
C17D 0.127(9) 0.124(9) 0.132(9) -0.012(7) -0.034(7) -0.014(7)
C18D 0.137(8) 0.129(8) 0.060(5) -0.015(5) -0.022(5) 0.025(6)
C19D 0.212(12) 0.115(7) 0.078(6) -0.007(5) 0.028(6) 0.101(8)
O1E 0.045(2) 0.042(2) 0.067(2) -0.0039(18) 0.0058(18) 0.0153(17)
O2E 0.051(2) 0.053(2) 0.080(3) -0.007(2) 0.003(2) 0.010(2)
C1E 0.047(3) 0.043(3) 0.057(3) -0.001(3) 0.002(3) 0.014(3)
C2E 0.056(4) 0.051(4) 0.069(4) -0.004(3) 0.002(3) 0.018(3)
C3E 0.062(4) 0.040(3) 0.124(6) -0.009(4) 0.016(4) 0.004(3)
C4E 0.084(5) 0.045(4) 0.129(7) -0.007(4) 0.016(5) 0.019(4)
C5E 0.076(5) 0.057(4) 0.100(5) -0.004(4) 0.012(4) 0.033(4)
C6E 0.059(4) 0.044(3) 0.062(4) 0.000(3) 0.008(3) 0.021(3)
C7E 0.065(4) 0.047(3) 0.051(3) 0.004(3) 0.008(3) 0.028(3)
O8E 0.046(2) 0.047(2) 0.070(3) -0.0027(19) 0.0048(19) 0.0175(18)
O9E 0.059(2) 0.055(2) 0.076(3) 0.006(2) 0.013(2) 0.031(2)
C10E 0.052(3) 0.064(4) 0.072(4) 0.011(3) 0.004(3) 0.034(3)
C11E 0.061(4) 0.076(4) 0.072(4) 0.015(4) 0.010(3) 0.034(3)
C12E 0.075(5) 0.084(5) 0.097(6) 0.010(4) 0.015(4) 0.048(4)
C13E 0.101(6) 0.111(6) 0.066(4) 0.013(4) 0.015(4) 0.061(5)
C14E 0.064(4) 0.086(5) 0.086(5) 0.022(4) 0.022(4) 0.034(4)
C15E 0.064(4) 0.064(4) 0.081(4) 0.013(3) 0.005(3) 0.032(3)
C16E 0.055(4) 0.118(6) 0.108(6) 0.009(5) 0.008(4) 0.048(4)
C17E 0.061(5) 0.126(7) 0.125(7) -0.013(6) -0.024(5) 0.026(5)
C18E 0.080(6) 0.202(12) 0.146(9) 0.028(8) 0.032(6) 0.090(7)
C19E 0.117(7) 0.122(7) 0.101(6) 0.037(5) 0.023(5) 0.082(6)
O1F 0.056(2) 0.048(2) 0.055(2) 0.0045(18) -0.0047(18) 0.0247(19)
O2F 0.064(3) 0.070(3) 0.065(3) -0.014(2) -0.009(2) 0.027(2)
C1F 0.051(3) 0.055(3) 0.055(3) 0.003(3) 0.003(3) 0.028(3)
C2F 0.055(4) 0.060(4) 0.070(4) -0.003(3) -0.006(3) 0.026(3)
C3F 0.072(4) 0.080(5) 0.062(4) -0.008(4) -0.014(3) 0.027(4)
C4F 0.094(5) 0.102(6) 0.064(4) 0.001(4) -0.025(4) 0.051(5)
C5F 0.088(5) 0.081(5) 0.073(5) 0.000(4) -0.012(4) 0.051(4)
C6F 0.064(4) 0.071(4) 0.058(4) -0.006(3) -0.001(3) 0.043(3)
C7F 0.050(3) 0.058(4) 0.065(4) 0.002(3) 0.000(3) 0.033(3)
O8F 0.058(2) 0.061(2) 0.056(2) 0.0029(19) -0.009(2) 0.026(2)
O9F 0.081(3) 0.055(2) 0.062(3) 0.000(2) -0.011(2) 0.035(2)
C10F 0.065(4) 0.066(4) 0.078(5) 0.008(3) -0.001(3) 0.031(3)
C11F 0.099(5) 0.066(4) 0.084(5) 0.018(4) 0.014(4) 0.044(4)
C12F 0.118(7) 0.088(6) 0.128(8) 0.005(5) -0.048(6) 0.061(5)
C13F 0.124(8) 0.121(7) 0.140(9) -0.013(6) -0.023(6) 0.093(7)
C14F 0.114(7) 0.114(7) 0.109(7) -0.040(6) -0.025(6) 0.079(6)
C15F 0.082(5) 0.099(6) 0.076(5) -0.015(4) -0.006(4) 0.054(4)
C16F 0.102(6) 0.059(4) 0.124(7) -0.001(4) -0.006(6) 0.042(4)
C17F 0.105(7) 0.096(7) 0.157(9) 0.015(6) -0.032(7) 0.027(6)
C18F 0.157(10) 0.066(5) 0.194(12) -0.013(6) -0.060(9) 0.047(6)
C19F 0.186(11) 0.119(8) 0.101(7) 0.050(6) 0.031(7) 0.072(8)
Li5 0.072(7) 0.069(6) 0.055(6) 0.006(5) 0.002(5) 0.040(5)
Li6 0.152(16) 0.152(16) 0.071(15) 0.000 0.000 0.076(8)
Ti3 0.0599(7) 0.0599(7) 0.0403(9) 0.000 0.000 0.0300(3)
Ti4 0.0685(7) 0.0685(7) 0.0405(10) 0.000 0.000 0.0343(4)
O1G 0.060(2) 0.058(2) 0.042(2) 0.0026(18) -0.0027(17) 0.028(2)
O2G 0.069(3) 0.073(3) 0.045(2) 0.0044(19) -0.0012(19) 0.036(2)
C1G 0.057(3) 0.057(3) 0.045(3) 0.005(3) 0.004(3) 0.031(3)
C2G 0.052(3) 0.054(3) 0.054(3) 0.003(3) 0.003(3) 0.025(3)
C3G 0.065(4) 0.068(4) 0.058(4) 0.012(3) -0.004(3) 0.029(3)
C4G 0.075(5) 0.070(4) 0.079(5) 0.033(4) 0.009(4) 0.027(4)
C5G 0.066(4) 0.079(4) 0.063(4) 0.010(3) -0.010(3) 0.031(4)
C6G 0.051(3) 0.066(4) 0.052(3) 0.005(3) -0.006(3) 0.026(3)
C7G 0.059(4) 0.061(4) 0.054(4) 0.004(3) 0.000(3) 0.023(3)
O8G 0.073(3) 0.071(3) 0.047(2) 0.003(2) -0.008(2) 0.032(2)
O9G 0.073(3) 0.064(3) 0.067(3) -0.006(2) -0.021(2) 0.030(2)
C10G 0.085(5) 0.087(5) 0.058(4) -0.014(3) -0.015(3) 0.053(4)
C11G 0.081(5) 0.089(5) 0.088(5) -0.026(4) -0.013(4) 0.042(4)
C12G 0.062(4) 0.098(6) 0.114(7) -0.007(5) -0.004(4) 0.030(4)
C13G 0.102(6) 0.187(10) 0.097(6) 0.028(6) 0.017(5) 0.099(7)
C14G 0.098(6) 0.169(9) 0.085(6) 0.008(6) -0.017(5) 0.091(7)
C15G 0.114(6) 0.111(6) 0.075(5) 0.008(4) 0.001(4) 0.076(5)
C16G 0.106(7) 0.173(10) 0.078(6) -0.045(6) -0.027(5) 0.076(7)
C17G 0.148(10) 0.300(18) 0.064(6) -0.040(8) -0.017(6) 0.125(11)
C18G 0.120(9) 0.288(18) 0.134(10) -0.089(11) -0.071(8) 0.094(11)
C19G 0.128(8) 0.109(7) 0.181(11) -0.074(7) -0.028(7) 0.063(7)
O1H 0.062(2) 0.064(2) 0.045(2) 0.0003(18) -0.0021(18) 0.033(2)
O2H 0.078(3) 0.083(3) 0.045(2) 0.006(2) 0.004(2) 0.046(3)
C1H 0.064(4) 0.062(4) 0.043(3) 0.000(3) -0.015(3) 0.032(3)
C2H 0.070(4) 0.064(4) 0.046(3) 0.005(3) -0.008(3) 0.031(3)
C3H 0.090(5) 0.095(5) 0.048(4) 0.009(3) -0.003(3) 0.051(4)
C4H 0.097(5) 0.091(5) 0.065(4) 0.017(4) -0.010(4) 0.055(5)
C5H 0.080(5) 0.099(5) 0.055(4) 0.006(4) -0.016(3) 0.054(4)
C6H 0.056(3) 0.078(4) 0.047(3) 0.004(3) -0.008(3) 0.034(3)
C7H 0.057(4) 0.071(4) 0.058(4) 0.004(3) -0.009(3) 0.036(3)
O8H 0.084(3) 0.077(3) 0.049(2) 0.005(2) 0.003(2) 0.051(3)
O9H 0.074(3) 0.090(3) 0.057(3) 0.009(2) 0.004(2) 0.053(3)
C10H 0.066(4) 0.078(4) 0.060(4) 0.005(3) 0.000(3) 0.041(4)
C11H 0.103(6) 0.113(6) 0.065(4) 0.001(4) 0.002(4) 0.080(5)
C12H 0.131(8) 0.224(13) 0.080(6) 0.007(7) -0.006(6) 0.133(10)
C13H 0.089(7) 0.258(17) 0.132(10) -0.001(10) 0.000(7) 0.086(10)
C14H 0.068(5) 0.149(9) 0.103(6) 0.014(6) -0.013(5) 0.037(6)
C15H 0.082(5) 0.109(6) 0.071(5) 0.001(4) 0.005(4) 0.044(5)
C16H 0.095(6) 0.147(8) 0.076(5) 0.014(5) 0.020(5) 0.081(6)
C17H 0.134(8) 0.154(9) 0.071(5) -0.001(5) 0.007(5) 0.097(7)
C18H 0.206(13) 0.297(18) 0.098(7) 0.018(9) 0.041(8) 0.203(14)
C19H 0.196(11) 0.133(9) 0.106(7) 0.000(6) 0.017(7) 0.116(9)
O101 0.195(8) 0.249(9) 0.249(9) 0.018(7) -0.011(7) 0.125(7)
C102 0.165(9) 0.181(9) 0.173(9) 0.012(8) 0.034(8) 0.084(8)
N103 0.082(4) 0.135(6) 0.094(5) 0.016(4) -0.003(4) 0.041(4)
C104 0.107(6) 0.127(7) 0.116(6) 0.007(5) 0.010(5) 0.036(5)
C105 0.113(6) 0.124(6) 0.128(7) 0.016(5) 0.006(5) 0.063(5)
O111 0.117(4) 0.133(5) 0.108(4) 0.030(4) 0.012(4) 0.056(4)
C112 0.100(6) 0.090(5) 0.106(6) 0.021(4) 0.038(5) 0.050(4)
N113 0.090(4) 0.076(4) 0.129(5) 0.029(4) 0.035(4) 0.045(3)
C114 0.126(7) 0.133(7) 0.153(8) 0.016(6) 0.011(6) 0.076(6)
C115 0.136(7) 0.143(7) 0.186(8) 0.059(6) 0.036(6) 0.068(6)
O121 0.441(17) 0.445(17) 0.437(17) 0.008(10) 0.001(10) 0.225(11)
C122 0.268(13) 0.265(13) 0.283(14) 0.028(9) -0.013(9) 0.145(10)
N123 0.160(8) 0.214(9) 0.205(9) 0.012(8) 0.009(7) 0.089(7)
C124 0.293(14) 0.307(14) 0.272(14) 0.025(9) -0.027(9) 0.154(10)
C125 0.265(13) 0.265(13) 0.289(14) -0.011(9) -0.001(9) 0.140(10)
O131 0.449(17) 0.443(17) 0.425(17) -0.017(9) 0.009(10) 0.221(11)
C132 0.45(3) 0.45(3) 0.45(3) -0.001(10) 0.011(10) 0.223(15)
N133 0.225(10) 0.252(10) 0.213(10) -0.047(8) 0.026(8) 0.121(8)
C134 0.284(14) 0.323(15) 0.269(14) 0.002(9) -0.016(9) 0.134(10)
C135 0.308(14) 0.301(14) 0.265(14) -0.010(9) -0.034(9) 0.153(10)

loop_
_atom_type_symbol
_atom_type_description
_atom_type_scat_dispersion_real
_atom_type_scat_dispersion_imag
_atom_type_scat_source
C C 0.0033 0.0016 'International Tables Vol C Tables 4.2.6.8 and 6.1.1.4'
H H 0.0000 0.0000 'International Tables Vol C Tables 4.2.6.8 and 6.1.1.4'
Li Li -0.0003 0.0001 'International Tables Vol C Tables 4.2.6.8 and 6.1.1.4'
N N 0.0061 0.0033 'International Tables Vol C Tables 4.2.6.8 and 6.1.1.4'
O O 0.0106 0.0060 'International Tables Vol C Tables 4.2.6.8 and 6.1.1.4'
Ti Ti 0.2776 0.4457 'International Tables Vol C Tables 4.2.6.8 and 6.1.1.4'

loop_
_geom_angle_atom_site_label_1
_geom_angle_atom_site_label_2
_geom_angle_atom_site_label_3
_geom_angle
_geom_angle_site_symmetry_1
_geom_angle_site_symmetry_3
O8D Li1 O8A 111.3(6) . .
O8D Li1 O1D 94.6(5) . .
O8A Li1 O1D 107.4(5) . .
O8D Li1 O1A 111.3(5) . .
O8A Li1 O1A 91.6(5) . .
O1D Li1 O1A 139.8(6) . .
O8D Li1 Li3 97.2(5) . .
O8A Li1 Li3 150.0(5) . .
O1D Li1 Li3 59.4(4) . .
O1A Li1 Li3 86.5(4) . .
O8D Li1 Li2 152.4(5) . .
O8A Li1 Li2 94.8(4) . .
O1D Li1 Li2 85.8(4) . .
O1A Li1 Li2 57.0(3) . .
Li3 Li1 Li2 59.4(3) . .
O8D Li1 Ti2 124.0(4) . .
O8A Li1 Ti2 93.7(4) . .
O1D Li1 Ti2 29.4(2) . .
O1A Li1 Ti2 117.3(4) . .
Li3 Li1 Ti2 61.2(3) . .
Li2 Li1 Ti2 60.4(2) . .
O8D Li1 Ti1 97.1(4) . .
O8A Li1 Ti1 121.7(4) . .
O1D Li1 Ti1 120.2(5) . .
O1A Li1 Ti1 30.2(2) . .
Li3 Li1 Ti1 61.0(3) . .
Li2 Li1 Ti1 59.9(2) . .
Ti2 Li1 Ti1 111.2(3) . .
O8E Li2 O8B 106.2(5) . .
O8E Li2 O1E 92.9(4) . .
O8B Li2 O1E 110.9(5) . .
O8E Li2 O1B 109.7(5) . .
O8B Li2 O1B 91.6(4) . .
O1E Li2 O1B 142.6(6) . .
O8E Li2 Li3 154.7(5) . .
O8B Li2 Li3 97.3(4) . .
O1E Li2 Li3 87.2(4) . .
O1B Li2 Li3 59.7(3) . .
O8E Li2 Li1 100.1(4) . .
O8B Li2 Li1 152.6(5) . .
O1E Li2 Li1 59.3(3) . .
O1B Li2 Li1 86.8(4) . .
Li3 Li2 Li1 58.5(3) . .
O8E Li2 Ti1 97.9(4) . .
O8B Li2 Ti1 122.2(4) . .
O1E Li2 Ti1 119.6(4) . .
O1B Li2 Ti1 30.63(19) . .
Li3 Li2 Ti1 60.9(2) . .
Li1 Li2 Ti1 60.2(2) . .
O8E Li2 Ti2 123.0(4) . .
O8B Li2 Ti2 98.2(4) . .
O1E Li2 Ti2 30.2(2) . .
O1B Li2 Ti2 120.4(4) . .
Li3 Li2 Ti2 60.8(2) . .
Li1 Li2 Ti2 60.0(2) . .
Ti1 Li2 Ti2 111.2(3) . .
O1C Li3 O8C 92.7(4) . .
O1C Li3 O8F 110.5(5) . .
O8C Li3 O8F 102.7(5) . .
O1C Li3 O1F 144.3(6) . .
O8C Li3 O1F 110.0(5) . .
O8F Li3 O1F 91.6(4) . .
O1C Li3 Li1 60.0(3) . .
O8C Li3 Li1 98.5(4) . .
O8F Li3 Li1 157.2(5) . .
O1F Li3 Li1 88.8(4) . .
O1C Li3 Li2 88.1(4) . .
O8C Li3 Li2 156.8(5) . .
O8F Li3 Li2 98.7(4) . .
O1F Li3 Li2 60.2(3) . .
Li1 Li3 Li2 62.1(3) . .
O1C Li3 Ti1 30.5(2) . .
O8C Li3 Ti1 123.1(4) . .
O8F Li3 Ti1 99.6(4) . .
O1F Li3 Ti1 120.9(4) . .
Li1 Li3 Ti1 61.4(2) . .
Li2 Li3 Ti1 60.8(2) . .
O1C Li3 Ti2 121.2(4) . .
O8C Li3 Ti2 99.2(4) . .
O8F Li3 Ti2 122.2(4) . .
O1F Li3 Ti2 30.7(2) . .
Li1 Li3 Ti2 61.2(2) . .
Li2 Li3 Ti2 61.2(2) . .
Ti1 Li3 Ti2 111.5(3) . .
O2A Ti1 O2C 93.72(18) . .
O2A Ti1 O2B 94.87(17) . .
O2C Ti1 O2B 93.47(18) . .
O2A Ti1 O1A 79.48(16) . .
O2C Ti1 O1A 103.30(17) . .
O2B Ti1 O1A 162.56(17) . .
O2A Ti1 O1B 103.16(17) . .
O2C Ti1 O1B 161.88(17) . .
O2B Ti1 O1B 78.75(15) . .
O1A Ti1 O1B 86.43(15) . .
O2A Ti1 O1C 162.26(17) . .
O2C Ti1 O1C 79.52(17) . .
O2B Ti1 O1C 101.85(17) . .
O1A Ti1 O1C 86.09(15) . .
O1B Ti1 O1C 86.04(16) . .
O2A Ti1 Li2 96.4(2) . .
O2C Ti1 Li2 155.3(2) . .
O2B Ti1 Li2 108.02(19) . .
O1A Ti1 Li2 56.90(19) . .
O1B Ti1 Li2 29.54(18) . .
O1C Ti1 Li2 84.1(2) . .
O2A Ti1 Li3 154.4(2) . .
O2C Ti1 Li3 108.1(2) . .
O2B Ti1 Li3 96.9(2) . .
O1A Ti1 Li3 82.55(19) . .
O1B Ti1 Li3 57.4(2) . .
O1C Ti1 Li3 28.7(2) . .
Li2 Ti1 Li3 58.3(2) . .
O2A Ti1 Li1 108.3(2) . .
O2C Ti1 Li1 95.5(2) . .
O2B Ti1 Li1 154.5(2) . .
O1A Ti1 Li1 29.3(2) . .
O1B Ti1 Li1 85.5(2) . .
O1C Ti1 Li1 56.7(2) . .
Li2 Ti1 Li1 59.9(2) . .
Li3 Ti1 Li1 57.6(2) . .
O2F Ti2 O2D 93.5(2) . .
O2F Ti2 O2E 92.8(2) . .
O2D Ti2 O2E 94.03(19) . .
O2F Ti2 O1D 161.33(18) . .
O2D Ti2 O1D 79.66(17) . .
O2E Ti2 O1D 104.89(18) . .
O2F Ti2 O1F 79.17(18) . .
O2D Ti2 O1F 103.23(18) . .
O2E Ti2 O1F 161.31(18) . .
O1D Ti2 O1F 85.48(16) . .
O2F Ti2 O1E 102.49(18) . .
O2D Ti2 O1E 162.85(18) . .
O2E Ti2 O1E 79.17(17) . .
O1D Ti2 O1E 86.85(16) . .
O1F Ti2 O1E 86.05(15) . .
O2F Ti2 Li1 155.9(2) . .
O2D Ti2 Li1 107.2(2) . .
O2E Ti2 Li1 97.8(2) . .
O1D Ti2 Li1 28.0(2) . .
O1F Ti2 Li1 84.0(2) . .
O1E Ti2 Li1 58.9(2) . .
O2F Ti2 Li3 108.4(2) . .
O2D Ti2 Li3 97.8(2) . .
O2E Ti2 Li3 154.9(2) . .
O1D Ti2 Li3 56.1(2) . .
O1F Ti2 Li3 29.4(2) . .
O1E Ti2 Li3 83.2(2) . .
Li1 Ti2 Li3 57.5(2) . .
O2F Ti2 Li2 96.5(2) . .
O2D Ti2 Li2 155.6(2) . .
O2E Ti2 Li2 107.6(2) . .
O1D Ti2 Li2 83.9(2) . .
O1F Ti2 Li2 57.36(19) . .
O1E Ti2 Li2 28.72(18) . .
Li1 Ti2 Li2 59.7(2) . .
Li3 Ti2 Li2 58.0(2) . .
C1A O1A Li1 122.9(5) . .
C1A O1A Ti1 114.3(3) . .
Li1 O1A Ti1 120.5(4) . .
C2A O2A Ti1 118.5(3) . .
O1A C1A C6A 127.3(5) . .
O1A C1A C2A 114.2(5) . .
C6A C1A C2A 118.5(5) . .
O2A C2A C3A 126.5(6) . .
O2A C2A C1A 113.0(5) . .
C3A C2A C1A 120.5(6) . .
C2A C3A C4A 120.2(6) . .
C2A C3A H3A 119.9 . .
C4A C3A H3A 119.9 . .
C5A C4A C3A 120.1(6) . .
C5A C4A H4A 120.0 . .
C3A C4A H4A 120.0 . .
C4A C5A C6A 123.4(6) . .
C4A C5A H5A 118.3 . .
C6A C5A H5A 118.3 . .
C1A C6A C5A 117.2(6) . .
C1A C6A C7A 120.3(5) . .
C5A C6A C7A 122.5(5) . .
O8A C7A O9A 122.1(5) . .
O8A C7A C6A 124.6(5) . .
O9A C7A C6A 113.2(5) . .
C7A O8A Li1 129.8(5) . .
C7A O9A C10A 115.8(5) . .
O9A C10A C11A 108.9(7) . .
O9A C10A C15A 115.5(7) . .
C11A C10A C15A 106.2(7) . .
O9A C10A H10A 108.7 . .
C11A C10A H10A 108.7 . .
C15A C10A H10A 108.7 . .
C19A C11A C10A 113.8(9) . .
C19A C11A C12A 118.0(10) . .
C10A C11A C12A 107.1(8) . .
C19A C11A C16A 117.9(10) . .
C10A C11A C16A 98.8(8) . .
C12A C11A C16A 98.5(10) . .
C11A C12A C13A 103.1(10) . .
C11A C12A H12A 111.1 . .
C13A C12A H12A 111.1 . .
C11A C12A H12B 111.1 . .
C13A C12A H12B 111.1 . .
H12A C12A H12B 109.1 . .
C14A C13A C12A 102.8(10) . .
C14A C13A H13A 111.2 . .
C12A C13A H13A 111.2 . .
C14A C13A H13B 111.2 . .
C12A C13A H13B 111.2 . .
H13A C13A H13B 109.1 . .
C16A C14A C13A 102.0(13) . .
C16A C14A C15A 105.4(10) . .
C13A C14A C15A 104.8(10) . .
C16A C14A H14A 114.4 . .
C13A C14A H14A 114.4 . .
C15A C14A H14A 114.4 . .
C10A C15A C14A 101.9(9) . .
C10A C15A H15A 111.4 . .
C14A C15A H15A 111.4 . .
C10A C15A H15B 111.4 . .
C14A C15A H15B 111.4 . .
H15A C15A H15B 109.3 . .
C14A C16A C17A 110.0(13) . .
C14A C16A C11A 96.3(9) . .
C17A C16A C11A 111.9(11) . .
C14A C16A C18A 115.5(13) . .
C17A C16A C18A 110.0(11) . .
C11A C16A C18A 112.6(11) . .
C16A C17A H17A 109.5 . .
C16A C17A H17B 109.5 . .
H17A C17A H17B 109.5 . .
C16A C17A H17C 109.5 . .
H17A C17A H17C 109.5 . .
H17B C17A H17C 109.5 . .
C16A C18A H18A 109.5 . .
C16A C18A H18B 109.5 . .
H18A C18A H18B 109.5 . .
C16A C18A H18C 109.5 . .
H18A C18A H18C 109.5 . .
H18B C18A H18C 109.5 . .
C11A C19A H19A 109.5 . .
C11A C19A H19B 109.5 . .
H19A C19A H19B 109.5 . .
C11A C19A H19C 109.5 . .
H19A C19A H19C 109.5 . .
H19B C19A H19C 109.5 . .
C1B O1B Li2 124.3(4) . .
C1B O1B Ti1 114.5(3) . .
Li2 O1B Ti1 119.8(3) . .
C2B O2B Ti1 118.4(3) . .
O1B C1B C6B 126.2(5) . .
O1B C1B C2B 114.1(5) . .
C6B C1B C2B 119.8(5) . .
O2B C2B C3B 125.3(5) . .
O2B C2B C1B 113.9(5) . .
C3B C2B C1B 120.7(5) . .
C2B C3B C4B 118.7(6) . .
C2B C3B H3B 120.6 . .
C4B C3B H3B 120.6 . .
C5B C4B C3B 122.1(6) . .
C5B C4B H4B 118.9 . .
C3B C4B H4B 118.9 . .
C4B C5B C6B 119.5(6) . .
C4B C5B H5B 120.2 . .
C6B C5B H5B 120.2 . .
C1B C6B C5B 119.1(5) . .
C1B C6B C7B 121.5(5) . .
C5B C6B C7B 119.4(5) . .
O8B C7B O9B 121.9(5) . .
O8B C7B C6B 125.1(5) . .
O9B C7B C6B 113.0(5) . .
C7B O8B Li2 129.0(5) . .
C7B O9B C10B 115.5(5) . .
O9B C10B C11B 109.2(5) . .
O9B C10B C15B 114.7(6) . .
C11B C10B C15B 104.7(6) . .
O9B C10B H10B 109.4 . .
C11B C10B H10B 109.4 . .
C15B C10B H10B 109.4 . .
C19B C11B C16B 119.1(7) . .
C19B C11B C10B 113.5(7) . .
C16B C11B C10B 100.0(6) . .
C19B C11B C12B 115.2(9) . .
C16B C11B C12B 100.7(8) . .
C10B C11B C12B 106.4(7) . .
C13B C12B C11B 104.8(9) . .
C13B C12B H12C 110.8 . .
C11B C12B H12C 110.8 . .
C13B C12B H12D 110.8 . .
C11B C12B H12D 110.8 . .
H12C C12B H12D 108.9 . .
C14B C13B C12B 102.1(9) . .
C14B C13B H13C 111.3 . .
C12B C13B H13C 111.3 . .
C14B C13B H13D 111.3 . .
C12B C13B H13D 111.3 . .
H13C C13B H13D 109.2 . .
C13B C14B C16B 104.5(12) . .
C13B C14B C15B 108.1(10) . .
C16B C14B C15B 103.1(9) . .
C13B C14B H14B 113.4 . .
C16B C14B H14B 113.4 . .
C15B C14B H14B 113.4 . .
C14B C15B C10B 101.0(7) . .
C14B C15B H15C 111.6 . .
C10B C15B H15C 111.6 . .
C14B C15B H15D 111.6 . .
C10B C15B H15D 111.6 . .
H15C C15B H15D 109.4 . .
C17B C16B C11B 113.3(8) . .
C17B C16B C14B 114.2(11) . .
C11B C16B C14B 93.4(7) . .
C17B C16B C18B 107.7(7) . .
C11B C16B C18B 114.2(8) . .
C14B C16B C18B 113.7(9) . .
C16B C17B H17D 109.5 . .
C16B C17B H17E 109.5 . .
H17D C17B H17E 109.5 . .
C16B C17B H17F 109.5 . .
H17D C17B H17F 109.5 . .
H17E C17B H17F 109.5 . .
C16B C18B H18D 109.5 . .
C16B C18B H18E 109.5 . .
H18D C18B H18E 109.5 . .
C16B C18B H18F 109.5 . .
H18D C18B H18F 109.5 . .
H18E C18B H18F 109.5 . .
C11B C19B H19D 109.5 . .
C11B C19B H19E 109.5 . .
H19D C19B H19E 109.5 . .
C11B C19B H19F 109.5 . .
H19D C19B H19F 109.5 . .
H19E C19B H19F 109.5 . .
C1C O1C Li3 124.1(5) . .
C1C O1C Ti1 112.9(3) . .
Li3 O1C Ti1 120.8(4) . .
C2C O2C Ti1 117.4(4) . .
O1C C1C C6C 126.0(5) . .
O1C C1C C2C 114.6(5) . .
C6C C1C C2C 119.4(5) . .
O2C C2C C3C 125.3(6) . .
O2C C2C C1C 114.0(5) . .
C3C C2C C1C 120.7(6) . .
C4C C3C C2C 120.3(6) . .
C4C C3C H3C 119.9 . .
C2C C3C H3C 119.9 . .
C3C C4C C5C 121.1(6) . .
C3C C4C H4C 119.5 . .
C5C C4C H4C 119.5 . .
C4C C5C C6C 120.6(6) . .
C4C C5C H5C 119.7 . .
C6C C5C H5C 119.7 . .
C1C C6C C5C 118.0(6) . .
C1C C6C C7C 120.8(5) . .
C5C C6C C7C 121.1(6) . .
O8C C7C O9C 121.4(6) . .
O8C C7C C6C 126.3(5) . .
O9C C7C C6C 112.3(5) . .
C7C O8C Li3 126.5(5) . .
C7C O9C C10C 116.2(5) . .
O9C C10C C11C 110.0(6) . .
O9C C10C C15C 114.5(6) . .
C11C C10C C15C 103.6(6) . .
O9C C10C H10C 109.5 . .
C11C C10C H10C 109.5 . .
C15C C10C H10C 109.5 . .
C19C C11C C16C 119.5(9) . .
C19C C11C C10C 113.3(7) . .
C16C C11C C10C 100.8(7) . .
C19C C11C C12C 113.6(8) . .
C16C C11C C12C 103.0(8) . .
C10C C11C C12C 104.7(7) . .
C11C C12C C13C 103.0(8) . .
C11C C12C H12E 111.2 . .
C13C C12C H12E 111.2 . .
C11C C12C H12F 111.2 . .
C13C C12C H12F 111.2 . .
H12E C12C H12F 109.1 . .
C14C C13C C12C 102.5(9) . .
C14C C13C H13E 111.3 . .
C12C C13C H13E 111.3 . .
C14C C13C H13F 111.3 . .
C12C C13C H13F 111.3 . .
H13E C13C H13F 109.2 . .
C15C C14C C13C 106.1(8) . .
C15C C14C C16C 103.0(7) . .
C13C C14C C16C 102.3(9) . .
C15C C14C H14C 114.6 . .
C13C C14C H14C 114.6 . .
C16C C14C H14C 114.6 . .
C14C C15C C10C 103.9(7) . .
C14C C15C H15E 111.0 . .
C10C C15C H15E 111.0 . .
C14C C15C H15F 111.0 . .
C10C C15C H15F 111.0 . .
H15E C15C H15F 109.0 . .
C17C C16C C11C 114.9(8) . .
C17C C16C C18C 108.0(9) . .
C11C C16C C18C 112.5(8) . .
C17C C16C C14C 112.9(9) . .
C11C C16C C14C 93.9(7) . .
C18C C16C C14C 114.3(9) . .
C16C C17C H17G 109.5 . .
C16C C17C H17H 109.5 . .
H17G C17C H17H 109.5 . .
C16C C17C H17I 109.5 . .
H17G C17C H17I 109.5 . .
H17H C17C H17I 109.5 . .
C16C C18C H18G 109.5 . .
C16C C18C H18H 109.5 . .
H18G C18C H18H 109.5 . .
C16C C18C H18I 109.5 . .
H18G C18C H18I 109.5 . .
H18H C18C H18I 109.5 . .
C11C C19C H19G 109.5 . .
C11C C19C H19H 109.5 . .
H19G C19C H19H 109.5 . .
C11C C19C H19I 109.5 . .
H19G C19C H19I 109.5 . .
H19H C19C H19I 109.5 . .
C1D O1D Li1 121.2(5) . .
C1D O1D Ti2 114.3(3) . .
Li1 O1D Ti2 122.7(4) . .
C2D O2D Ti2 118.8(4) . .
O1D C1D C6D 127.6(5) . .
O1D C1D C2D 114.0(5) . .
C6D C1D C2D 118.3(5) . .
C3D C2D O2D 125.2(6) . .
C3D C2D C1D 121.8(6) . .
O2D C2D C1D 112.9(5) . .
C2D C3D C4D 118.8(6) . .
C2D C3D H3D 120.6 . .
C4D C3D H3D 120.6 . .
C5D C4D C3D 121.8(6) . .
C5D C4D H4D 119.1 . .
C3D C4D H4D 119.1 . .
C4D C5D C6D 120.0(7) . .
C4D C5D H5D 120.0 . .
C6D C5D H5D 120.0 . .
C1D C6D C5D 119.1(6) . .
C1D C6D C7D 120.5(5) . .
C5D C6D C7D 120.4(6) . .
O8D C7D O9D 121.6(6) . .
O8D C7D C6D 125.8(6) . .
O9D C7D C6D 112.5(5) . .
C7D O8D Li1 127.5(5) . .
C7D O9D C10D 117.1(5) . .
O9D C10D C15D 115.3(5) . .
O9D C10D C11D 108.2(5) . .
C15D C10D C11D 104.1(5) . .
O9D C10D H10D 109.7 . .
C15D C10D H10D 109.7 . .
C11D C10D H10D 109.7 . .
C19D C11D C16D 121.1(8) . .
C19D C11D C10D 113.6(6) . .
C16D C11D C10D 100.2(6) . .
C19D C11D C12D 113.8(7) . .
C16D C11D C12D 100.3(6) . .
C10D C11D C12D 105.7(6) . .
C13D C12D C11D 104.3(6) . .
C13D C12D H12G 110.9 . .
C11D C12D H12G 110.9 . .
C13D C12D H12H 110.9 . .
C11D C12D H12H 110.9 . .
H12G C12D H12H 108.9 . .
C14D C13D C12D 101.9(6) . .
C14D C13D H13G 111.4 . .
C12D C13D H13G 111.4 . .
C14D C13D H13H 111.4 . .
C12D C13D H13H 111.4 . .
H13G C13D H13H 109.3 . .
C13D C14D C16D 103.5(7) . .
C13D C14D C15D 106.3(7) . .
C16D C14D C15D 104.3(7) . .
C13D C14D H14D 113.9 . .
C16D C14D H14D 113.9 . .
C15D C14D H14D 113.9 . .
C14D C15D C10D 102.8(6) . .
C14D C15D H15G 111.2 . .
C10D C15D H15G 111.2 . .
C14D C15D H15H 111.2 . .
C10D C15D H15H 111.2 . .
H15G C15D H15H 109.1 . .
C14D C16D C11D 94.2(6) . .
C14D C16D C17D 110.3(9) . .
C11D C16D C17D 114.6(8) . .
C14D C16D C18D 114.7(8) . .
C11D C16D C18D 113.7(8) . .
C17D C16D C18D 108.9(7) . .
C16D C17D H17J 109.5 . .
C16D C17D H17K 109.5 . .
H17J C17D H17K 109.5 . .
C16D C17D H17L 109.5 . .
H17J C17D H17L 109.5 . .
H17K C17D H17L 109.5 . .
C16D C18D H18J 109.5 . .
C16D C18D H18K 109.5 . .
H18J C18D H18K 109.5 . .
C16D C18D H18L 109.5 . .
H18J C18D H18L 109.5 . .
H18K C18D H18L 109.5 . .
C11D C19D H19J 109.5 . .
C11D C19D H19K 109.5 . .
H19J C19D H19K 109.5 . .
C11D C19D H19L 109.5 . .
H19J C19D H19L 109.5 . .
H19K C19D H19L 109.5 . .
C1E O1E Li2 122.0(4) . .
C1E O1E Ti2 114.2(3) . .
Li2 O1E Ti2 121.1(3) . .
C2E O2E Ti2 118.0(4) . .
O1E C1E C6E 127.8(5) . .
O1E C1E C2E 113.5(5) . .
C6E C1E C2E 118.7(5) . .
C3E C2E O2E 125.6(6) . .
C3E C2E C1E 120.6(6) . .
O2E C2E C1E 113.8(5) . .
C2E C3E C4E 120.6(6) . .
C2E C3E H3E 119.7 . .
C4E C3E H3E 119.7 . .
C5E C4E C3E 120.3(7) . .
C5E C4E H4E 119.9 . .
C3E C4E H4E 119.9 . .
C4E C5E C6E 121.1(7) . .
C4E C5E H5E 119.4 . .
C6E C5E H5E 119.4 . .
C1E C6E C5E 118.7(6) . .
C1E C6E C7E 120.0(5) . .
C5E C6E C7E 121.3(6) . .
O8E C7E O9E 122.1(5) . .
O8E C7E C6E 125.9(5) . .
O9E C7E C6E 112.0(5) . .
C7E O8E Li2 127.9(5) . .
C7E O9E C10E 114.8(4) . .
O9E C10E C15E 114.5(5) . .
O9E C10E C11E 108.8(5) . .
C15E C10E C11E 103.4(5) . .
O9E C10E H10E 110.0 . .
C15E C10E H10E 110.0 . .
C11E C10E H10E 110.0 . .
C10E C11E C19E 115.1(6) . .
C10E C11E C12E 107.7(6) . .
C19E C11E C12E 114.3(6) . .
C10E C11E C16E 99.9(5) . .
C19E C11E C16E 116.9(6) . .
C12E C11E C16E 101.0(6) . .
C11E C12E C13E 104.0(6) . .
C11E C12E H12I 111.0 . .
C13E C12E H12I 111.0 . .
C11E C12E H12J 111.0 . .
C13E C12E H12J 111.0 . .
H12I C12E H12J 109.0 . .
C14E C13E C12E 102.4(6) . .
C14E C13E H13I 111.3 . .
C12E C13E H13I 111.3 . .
C14E C13E H13J 111.3 . .
C12E C13E H13J 111.3 . .
H13I C13E H13J 109.2 . .
C13E C14E C15E 105.5(6) . .
C13E C14E C16E 104.7(7) . .
C15E C14E C16E 102.9(6) . .
C13E C14E H14E 114.2 . .
C15E C14E H14E 114.2 . .
C16E C14E H14E 114.2 . .
C10E C15E C14E 104.1(5) . .
C10E C15E H15I 110.9 . .
C14E C15E H15I 110.9 . .
C10E C15E H15J 110.9 . .
C14E C15E H15J 110.9 . .
H15I C15E H15J 109.0 . .
C14E C16E C18E 114.2(7) . .
C14E C16E C17E 114.4(8) . .
C18E C16E C17E 107.7(7) . .
C14E C16E C11E 92.7(5) . .
C18E C16E C11E 113.5(8) . .
C17E C16E C11E 114.0(7) . .
C16E C17E H17M 109.5 . .
C16E C17E H17N 109.5 . .
H17M C17E H17N 109.5 . .
C16E C17E H17O 109.5 . .
H17M C17E H17O 109.5 . .
H17N C17E H17O 109.5 . .
C16E C18E H18M 109.5 . .
C16E C18E H18N 109.5 . .
H18M C18E H18N 109.5 . .
C16E C18E H18O 109.5 . .
H18M C18E H18O 109.5 . .
H18N C18E H18O 109.5 . .
C11E C19E H19M 109.5 . .
C11E C19E H19N 109.5 . .
H19M C19E H19N 109.5 . .
C11E C19E H19O 109.5 . .
H19M C19E H19O 109.5 . .
H19N C19E H19O 109.5 . .
C1F O1F Li3 124.4(4) . .
C1F O1F Ti2 113.8(3) . .
Li3 O1F Ti2 119.9(3) . .
C2F O2F Ti2 117.7(4) . .
O1F C1F C6F 126.5(5) . .
O1F C1F C2F 115.4(5) . .
C6F C1F C2F 118.1(6) . .
C3F C2F O2F 124.3(6) . .
C3F C2F C1F 122.7(6) . .
O2F C2F C1F 113.0(5) . .
C2F C3F C4F 118.7(7) . .
C2F C3F H3F 120.6 . .
C4F C3F H3F 120.6 . .
C5F C4F C3F 120.5(7) . .
C5F C4F H4F 119.8 . .
C3F C4F H4F 119.8 . .
C4F C5F C6F 121.3(7) . .
C4F C5F H5F 119.4 . .
C6F C5F H5F 119.4 . .
C1F C6F C5F 118.7(6) . .
C1F C6F C7F 121.2(6) . .
C5F C6F C7F 120.1(6) . .
O8F C7F O9F 122.0(6) . .
O8F C7F C6F 125.5(6) . .
O9F C7F C6F 112.4(5) . .
C7F O8F Li3 127.8(5) . .
C7F O9F C10F 116.9(5) . .
O9F C10F C11F 108.0(6) . .
O9F C10F C15F 114.7(6) . .
C11F C10F C15F 105.0(6) . .
O9F C10F H10F 109.6 . .
C11F C10F H10F 109.6 . .
C15F C10F H10F 109.6 . .
C19F C11F C10F 112.6(7) . .
C19F C11F C12F 115.5(8) . .
C10F C11F C12F 106.8(6) . .
C19F C11F C16F 120.6(8) . .
C10F C11F C16F 99.6(6) . .
C12F C11F C16F 99.6(7) . .
C11F C12F C13F 104.0(6) . .
C11F C12F H12K 111.0 . .
C13F C12F H12K 111.0 . .
C11F C12F H12L 111.0 . .
C13F C12F H12L 111.0 . .
H12K C12F H12L 109.0 . .
C14F C13F C12F 100.9(7) . .
C14F C13F H13K 111.6 . .
C12F C13F H13K 111.6 . .
C14F C13F H13L 111.6 . .
C12F C13F H13L 111.6 . .
H13K C13F H13L 109.4 . .
C16F C14F C13F 105.9(9) . .
C16F C14F C15F 104.4(6) . .
C13F C14F C15F 105.7(7) . .
C16F C14F H14F 113.3 . .
C13F C14F H14F 113.3 . .
C15F C14F H14F 113.3 . .
C10F C15F C14F 101.3(6) . .
C10F C15F H15K 111.5 . .
C14F C15F H15K 111.5 . .
C10F C15F H15L 111.5 . .
C14F C15F H15L 111.5 . .
H15K C15F H15L 109.3 . .
C14F C16F C17F 114.1(8) . .
C14F C16F C18F 114.6(8) . .
C17F C16F C18F 107.6(8) . .
C14F C16F C11F 94.5(6) . .
C17F C16F C11F 113.4(8) . .
C18F C16F C11F 112.5(8) . .
C16F C17F H17P 109.5 . .
C16F C17F H17Q 109.5 . .
H17P C17F H17Q 109.5 . .
C16F C17F H17R 109.5 . .
H17P C17F H17R 109.5 . .
H17Q C17F H17R 109.5 . .
C16F C18F H18P 109.5 . .
C16F C18F H18Q 109.5 . .
H18P C18F H18Q 109.5 . .
C16F C18F H18R 109.5 . .
H18P C18F H18R 109.5 . .
H18Q C18F H18R 109.5 . .
C11F C19F H19P 109.5 . .
C11F C19F H19Q 109.5 . .
H19P C19F H19Q 109.5 . .
C11F C19F H19R 109.5 . .
H19P C19F H19R 109.5 . .
H19Q C19F H19R 109.5 . .
O8G Li5 O8H 108.5(6) . .
O8G Li5 O1G 94.4(5) . .
O8H Li5 O1G 107.9(5) . .
O8G Li5 O1H 109.3(5) . .
O8H Li5 O1H 91.6(5) . .
O1G Li5 O1H 142.8(6) . .
O8G Li5 Li5 98.9(6) . 2_665
O8H Li5 Li5 151.2(5) . 2_665
O1G Li5 Li5 60.4(4) . 2_665
O1H Li5 Li5 87.3(3) . 2_665
O8G Li5 Li5 154.4(5) . 3_565
O8H Li5 Li5 95.1(6) . 3_565
O1G Li5 Li5 87.4(3) . 3_565
O1H Li5 Li5 59.0(4) . 3_565
Li5 Li5 Li5 60.000(2) 2_665 3_565
O8G Li5 Ti3 124.3(4) . .
O8H Li5 Ti3 95.7(4) . .
O1G Li5 Ti3 30.0(2) . .
O1H Li5 Ti3 119.5(5) . .
Li5 Li5 Ti3 60.58(14) 2_665 .
Li5 Li5 Ti3 60.58(14) 3_565 .
O8G Li5 Ti4 97.2(4) . .
O8H Li5 Ti4 122.0(4) . .
O1G Li5 Ti4 121.1(4) . .
O1H Li5 Ti4 30.4(2) . .
Li5 Li5 Ti4 60.81(15) 2_665 .
Li5 Li5 Ti4 60.81(15) 3_565 .
Ti3 Li5 Ti4 111.2(3) . .
O111 Li6 O111 109.4(8) 3_565 .
O111 Li6 O111 109.4(8) 3_565 2_665
O111 Li6 O111 109.4(8) . 2_665
O2G Ti3 O2G 92.41(18) 3_565 2_665
O2G Ti3 O2G 92.41(18) 3_565 .
O2G Ti3 O2G 92.41(18) 2_665 .
O2G Ti3 O1G 79.06(16) 3_565 3_565
O2G Ti3 O1G 104.54(17) 2_665 3_565
O2G Ti3 O1G 161.22(16) . 3_565
O2G Ti3 O1G 104.54(17) 3_565 .
O2G Ti3 O1G 161.22(16) 2_665 .
O2G Ti3 O1G 79.06(16) . .
O1G Ti3 O1G 86.86(17) 3_565 .
O2G Ti3 O1G 161.22(17) 3_565 2_665
O2G Ti3 O1G 79.06(16) 2_665 2_665
O2G Ti3 O1G 104.54(16) . 2_665
O1G Ti3 O1G 86.86(17) 3_565 2_665
O1G Ti3 O1G 86.86(16) . 2_665
O2G Ti3 Li5 98.8(2) 3_565 .
O2G Ti3 Li5 157.1(2) 2_665 .
O2G Ti3 Li5 106.9(2) . .
O1G Ti3 Li5 58.7(2) 3_565 .
O1G Ti3 Li5 28.2(2) . .
O1G Ti3 Li5 84.2(2) 2_665 .
O2G Ti3 Li5 106.9(2) 3_565 3_565
O2G Ti3 Li5 98.8(2) 2_665 3_565
O2G Ti3 Li5 157.1(2) . 3_565
O1G Ti3 Li5 28.2(2) 3_565 3_565
O1G Ti3 Li5 84.2(2) . 3_565
O1G Ti3 Li5 58.7(2) 2_665 3_565
Li5 Ti3 Li5 58.8(3) . 3_565
O2G Ti3 Li5 157.1(2) 3_565 2_665
O2G Ti3 Li5 106.9(2) 2_665 2_665
O2G Ti3 Li5 98.8(2) . 2_665
O1G Ti3 Li5 84.2(2) 3_565 2_665
O1G Ti3 Li5 58.7(2) . 2_665
O1G Ti3 Li5 28.2(2) 2_665 2_665
Li5 Ti3 Li5 58.8(3) . 2_665
Li5 Ti3 Li5 58.8(3) 3_565 2_665
O2H Ti4 O2H 93.11(18) . 2_665
O2H Ti4 O2H 93.11(18) . 3_565
O2H Ti4 O2H 93.11(18) 2_665 3_565
O2H Ti4 O1H 79.04(17) . .
O2H Ti4 O1H 104.09(17) 2_665 .
O2H Ti4 O1H 161.37(18) 3_565 .
O2H Ti4 O1H 104.09(17) . 3_565
O2H Ti4 O1H 161.37(17) 2_665 3_565
O2H Ti4 O1H 79.04(17) 3_565 3_565
O1H Ti4 O1H 86.46(17) . 3_565
O2H Ti4 O1H 161.37(17) . 2_665
O2H Ti4 O1H 79.04(17) 2_665 2_665
O2H Ti4 O1H 104.09(17) 3_565 2_665
O1H Ti4 O1H 86.46(17) . 2_665
O1H Ti4 O1H 86.46(16) 3_565 2_665
O2H Ti4 Li5 97.4(2) . 3_565
O2H Ti4 Li5 155.6(2) 2_665 3_565
O2H Ti4 Li5 108.2(2) 3_565 3_565
O1H Ti4 Li5 56.9(2) . 3_565
O1H Ti4 Li5 29.6(2) 3_565 3_565
O1H Ti4 Li5 84.2(2) 2_665 3_565
O2H Ti4 Li5 108.2(2) . .
O2H Ti4 Li5 97.4(2) 2_665 .
O2H Ti4 Li5 155.6(2) 3_565 .
O1H Ti4 Li5 29.6(2) . .
O1H Ti4 Li5 84.2(2) 3_565 .
O1H Ti4 Li5 56.9(2) 2_665 .
Li5 Ti4 Li5 58.4(3) 3_565 .
O2H Ti4 Li5 155.6(2) . 2_665
O2H Ti4 Li5 108.2(2) 2_665 2_665
O2H Ti4 Li5 97.4(2) 3_565 2_665
O1H Ti4 Li5 84.2(2) . 2_665
O1H Ti4 Li5 56.9(2) 3_565 2_665
O1H Ti4 Li5 29.6(2) 2_665 2_665
Li5 Ti4 Li5 58.4(3) 3_565 2_665
Li5 Ti4 Li5 58.4(3) . 2_665
C1G O1G Li5 121.0(5) . .
C1G O1G Ti3 115.0(3) . .
Li5 O1G Ti3 121.8(4) . .
C2G O2G Ti3 118.0(3) . .
O1G C1G C6G 127.6(5) . .
O1G C1G C2G 113.7(5) . .
C6G C1G C2G 118.7(5) . .
C3G C2G O2G 124.9(5) . .
C3G C2G C1G 121.6(6) . .
O2G C2G C1G 113.4(5) . .
C2G C3G C4G 119.3(6) . .
C2G C3G H3G 120.3 . .
C4G C3G H3G 120.3 . .
C5G C4G C3G 121.1(6) . .
C5G C4G H4G 119.4 . .
C3G C4G H4G 119.4 . .
C4G C5G C6G 120.4(6) . .
C4G C5G H5G 119.8 . .
C6G C5G H5G 119.8 . .
C1G C6G C5G 118.8(5) . .
C1G C6G C7G 121.6(5) . .
C5G C6G C7G 119.6(5) . .
O8G C7G O9G 122.4(6) . .
O8G C7G C6G 124.0(6) . .
O9G C7G C6G 113.6(5) . .
C7G O8G Li5 127.6(5) . .
C7G O9G C10G 116.0(5) . .
O9G C10G C15G 113.9(5) . .
O9G C10G C11G 106.3(6) . .
C15G C10G C11G 103.4(6) . .
O9G C10G H10G 111.0 . .
C15G C10G H10G 111.0 . .
C11G C10G H10G 111.0 . .
C12G C11G C19G 115.0(8) . .
C12G C11G C16G 101.0(7) . .
C19G C11G C16G 119.9(8) . .
C12G C11G C10G 108.2(6) . .
C19G C11G C10G 111.4(7) . .
C16G C11G C10G 99.6(7) . .
C13G C12G C11G 105.4(7) . .
C13G C12G H12M 110.7 . .
C11G C12G H12M 110.7 . .
C13G C12G H12N 110.7 . .
C11G C12G H12N 110.7 . .
H12M C12G H12N 108.8 . .
C12G C13G C14G 103.3(7) . .
C12G C13G H13M 111.1 . .
C14G C13G H13M 111.1 . .
C12G C13G H13N 111.1 . .
C14G C13G H13N 111.1 . .
H13M C13G H13N 109.1 . .
C16G C14G C13G 101.6(9) . .
C16G C14G C15G 104.1(7) . .
C13G C14G C15G 105.8(7) . .
C16G C14G H14G 114.6 . .
C13G C14G H14G 114.6 . .
C15G C14G H14G 114.6 . .
C10G C15G C14G 102.3(7) . .
C10G C15G H15M 111.3 . .
C14G C15G H15M 111.3 . .
C10G C15G H15N 111.3 . .
C14G C15G H15N 111.3 . .
H15M C15G H15N 109.2 . .
C14G C16G C18G 115.7(9) . .
C14G C16G C17G 113.3(10) . .
C18G C16G C17G 109.4(8) . .
C14G C16G C11G 93.8(6) . .
C18G C16G C11G 111.0(10) . .
C17G C16G C11G 113.1(8) . .
C16G C17G H17S 109.5 . .
C16G C17G H17T 109.5 . .
H17S C17G H17T 109.5 . .
C16G C17G H17U 109.5 . .
H17S C17G H17U 109.5 . .
H17T C17G H17U 109.5 . .
C16G C18G H18S 109.5 . .
C16G C18G H18T 109.5 . .
H18S C18G H18T 109.5 . .
C16G C18G H18U 109.5 . .
H18S C18G H18U 109.5 . .
H18T C18G H18U 109.5 . .
C11G C19G H19S 109.5 . .
C11G C19G H19T 109.5 . .
H19S C19G H19T 109.5 . .
C11G C19G H19U 109.5 . .
H19S C19G H19U 109.5 . .
H19T C19G H19U 109.5 . .
C1H O1H Li5 123.1(5) . .
C1H O1H Ti4 114.5(3) . .
Li5 O1H Ti4 120.0(4) . .
C2H O2H Ti4 117.2(4) . .
O1H C1H C6H 126.1(5) . .
O1H C1H C2H 113.6(5) . .
C6H C1H C2H 120.2(5) . .
O2H C2H C3H 124.1(6) . .
O2H C2H C1H 114.8(5) . .
C3H C2H C1H 121.0(6) . .
C4H C3H C2H 118.9(6) . .
C4H C3H H3H 120.5 . .
C2H C3H H3H 120.5 . .
C3H C4H C5H 121.3(6) . .
C3H C4H H4H 119.4 . .
C5H C4H H4H 119.4 . .
C4H C5H C6H 120.0(7) . .
C4H C5H H5H 120.0 . .
C6H C5H H5H 120.0 . .
C1H C6H C5H 118.5(6) . .
C1H C6H C7H 121.8(5) . .
C5H C6H C7H 119.7(6) . .
O8H C7H O9H 121.1(6) . .
O8H C7H C6H 124.8(6) . .
O9H C7H C6H 114.0(5) . .
C7H O8H Li5 128.2(5) . .
C7H O9H C10H 116.2(5) . .
O9H C10H C11H 108.8(5) . .
O9H C10H C15H 115.1(6) . .
C11H C10H C15H 104.0(6) . .
O9H C10H H10H 109.6 . .
C11H C10H H10H 109.6 . .
C15H C10H H10H 109.6 . .
C10H C11H C19H 113.6(7) . .
C10H C11H C12H 108.3(7) . .
C19H C11H C12H 112.9(8) . .
C10H C11H C16H 100.7(6) . .
C19H C11H C16H 117.2(7) . .
C12H C11H C16H 102.8(7) . .
C13H C12H C11H 102.5(8) . .
C13H C12H H12O 111.3 . .
C11H C12H H12O 111.3 . .
C13H C12H H12P 111.3 . .
C11H C12H H12P 111.3 . .
H12O C12H H12P 109.2 . .
C12H C13H C14H 103.7(9) . .
C12H C13H H13O 111.0 . .
C14H C13H H13O 111.0 . .
C12H C13H H13P 111.0 . .
C14H C13H H13P 111.0 . .
H13O C13H H13P 109.0 . .
C15H C14H C16H 103.2(7) . .
C15H C14H C13H 105.3(8) . .
C16H C14H C13H 101.0(10) . .
C15H C14H H14H 115.2 . .
C16H C14H H14H 115.2 . .
C13H C14H H14H 115.2 . .
C14H C15H C10H 103.4(7) . .
C14H C15H H15O 111.1 . .
C10H C15H H15O 111.1 . .
C14H C15H H15P 111.1 . .
C10H C15H H15P 111.1 . .
H15O C15H H15P 109.0 . .
C17H C16H C14H 114.0(8) . .
C17H C16H C18H 105.7(8) . .
C14H C16H C18H 115.1(9) . .
C17H C16H C11H 115.7(7) . .
C14H C16H C11H 93.0(7) . .
C18H C16H C11H 113.4(8) . .
C16H C17H H17V 109.5 . .
C16H C17H H17W 109.5 . .
H17V C17H H17W 109.5 . .
C16H C17H H17$ 109.5 . .
H17V C17H H17$ 109.5 . .
H17W C17H H17$ 109.5 . .
C16H C18H H18V 109.5 . .
C16H C18H H18W 109.5 . .
H18V C18H H18W 109.5 . .
C16H C18H H18$ 109.5 . .
H18V C18H H18$ 109.5 . .
H18W C18H H18$ 109.5 . .
C11H C19H H19V 109.5 . .
C11H C19H H19W 109.5 . .
H19V C19H H19W 109.5 . .
C11H C19H H19$ 109.5 . .
H19V C19H H19$ 109.5 . .
H19W C19H H19$ 109.5 . .
O101 C102 N103 116.8(19) . .
O101 C102 H102 121.6 . .
N103 C102 H102 121.6 . .
C102 N103 C105 124.6(12) . .
C102 N103 C104 114.6(12) . .
C105 N103 C104 120.4(9) . .
N103 C104 H10I 109.5 . .
N103 C104 H10J 109.5 . .
H10I C104 H10J 109.5 . .
N103 C104 H10K 109.5 . .
H10I C104 H10K 109.5 . .
H10J C104 H10K 109.5 . .
N103 C105 H10L 109.5 . .
N103 C105 H10M 109.5 . .
H10L C105 H10M 109.5 . .
N103 C105 H10N 109.5 . .
H10L C105 H10N 109.5 . .
H10M C105 H10N 109.5 . .
C112 O111 Li6 127.8(9) . .
O111 C112 N113 127.4(8) . .
O111 C112 H112 116.3 . .
N113 C112 H112 116.3 . .
C112 N113 C115 120.6(8) . .
C112 N113 C114 119.7(7) . .
C115 N113 C114 119.6(9) . .
N113 C114 H11A 109.5 . .
N113 C114 H11B 109.5 . .
H11A C114 H11B 109.5 . .
N113 C114 H11C 109.5 . .
H11A C114 H11C 109.5 . .
H11B C114 H11C 109.5 . .
N113 C115 H11D 109.5 . .
N113 C115 H11E 109.5 . .
H11D C115 H11E 109.5 . .
N113 C115 H11F 109.5 . .
H11D C115 H11F 109.5 . .
H11E C115 H11F 109.5 . .
O121 C122 N123 119.4(16) . .
O121 C122 H122 120.3 . .
N123 C122 H122 120.3 . .
C122 N123 C125 119.7(12) . .
C122 N123 C124 118.0(13) . .
C125 N123 C124 121.0(13) . .
N123 C124 H12Q 109.5 . .
N123 C124 H12R 109.5 . .
H12Q C124 H12R 109.5 . .
N123 C124 H12S 109.5 . .
H12Q C124 H12S 109.5 . .
H12R C124 H12S 109.5 . .
N123 C125 H12T 109.5 . .
N123 C125 H12U 109.5 . .
H12T C125 H12U 109.5 . .
N123 C125 H12V 109.5 . .
H12T C125 H12V 109.5 . .
H12U C125 H12V 109.5 . .
O131 C132 N133 121.2(18) . .
O131 C132 H132 119.4 . .
N133 C132 H132 119.4 . .
C132 N133 C135 120.5(13) . .
C132 N133 C134 117.1(13) . .
C135 N133 C134 122.4(14) . .
N133 C134 H13Q 109.5 . .
N133 C134 H13R 109.5 . .
H13Q C134 H13R 109.5 . .
N133 C134 H13S 109.5 . .
H13Q C134 H13S 109.5 . .
H13R C134 H13S 109.5 . .
N133 C135 H13T 109.5 . .
N133 C135 H13U 109.5 . .
H13T C135 H13U 109.5 . .
N133 C135 H13V 109.5 . .
H13T C135 H13V 109.5 . .
H13U C135 H13V 109.5 . .

loop_
_geom_bond_atom_site_label_1
_geom_bond_atom_site_label_2
_geom_bond_distance
_geom_bond_site_symmetry_2
Li1 O8D 1.892(12) .
Li1 O8A 1.910(12) .
Li1 O1D 1.921(10) .
Li1 O1A 1.962(10) .
Li1 Li3 3.320(14) .
Li1 Li2 3.439(14) .
Li1 Ti2 3.450(10) .
Li1 Ti1 3.450(10) .
Li2 O8E 1.898(11) .
Li2 O8B 1.930(10) .
Li2 O1E 1.944(9) .
Li2 O1B 1.954(9) .
Li2 Li3 3.351(14) .
Li2 Ti1 3.439(9) .
Li2 Ti2 3.464(9) .
Li3 O1C 1.924(11) .
Li3 O8C 1.941(11) .
Li3 O8F 1.945(11) .
Li3 O1F 1.956(10) .
Li3 Ti1 3.440(10) .
Li3 Ti2 3.450(10) .
Ti1 O2A 1.897(4) .
Ti1 O2C 1.902(4) .
Ti1 O2B 1.916(4) .
Ti1 O1A 2.012(4) .
Ti1 O1B 2.019(4) .
Ti1 O1C 2.031(4) .
Ti2 O2F 1.903(4) .
Ti2 O2D 1.906(4) .
Ti2 O2E 1.910(4) .
Ti2 O1D 2.010(4) .
Ti2 O1F 2.029(4) .
Ti2 O1E 2.033(4) .
O1A C1A 1.333(6) .
O2A C2A 1.344(7) .
C1A C6A 1.404(8) .
C1A C2A 1.428(8) .
C2A C3A 1.358(8) .
C3A C4A 1.383(10) .
C3A H3A 0.9400 .
C4A C5A 1.321(9) .
C4A H4A 0.9400 .
C5A C6A 1.405(8) .
C5A H5A 0.9400 .
C6A C7A 1.480(8) .
C7A O8A 1.212(7) .
C7A O9A 1.330(7) .
O9A C10A 1.435(8) .
C10A C11A 1.520(10) .
C10A C15A 1.532(12) .
C10A H10A 0.9900 .
C11A C19A 1.496(15) .
C11A C12A 1.556(15) .
C11A C16A 1.594(15) .
C12A C13A 1.589(17) .
C12A H12A 0.9800 .
C12A H12B 0.9800 .
C13A C14A 1.523(17) .
C13A H13A 0.9800 .
C13A H13B 0.9800 .
C14A C16A 1.464(18) .
C14A C15A 1.542(13) .
C14A H14A 0.9900 .
C15A H15A 0.9800 .
C15A H15B 0.9800 .
C16A C17A 1.548(18) .
C16A C18A 1.593(15) .
C17A H17A 0.9700 .
C17A H17B 0.9700 .
C17A H17C 0.9700 .
C18A H18A 0.9700 .
C18A H18B 0.9700 .
C18A H18C 0.9700 .
C19A H19A 0.9700 .
C19A H19B 0.9700 .
C19A H19C 0.9700 .
O1B C1B 1.336(6) .
O2B C2B 1.333(7) .
C1B C6B 1.385(8) .
C1B C2B 1.412(7) .
C2B C3B 1.373(8) .
C3B C4B 1.386(9) .
C3B H3B 0.9400 .
C4B C5B 1.367(9) .
C4B H4B 0.9400 .
C5B C6B 1.413(8) .
C5B H5B 0.9400 .
C6B C7B 1.477(8) .
C7B O8B 1.203(6) .
C7B O9B 1.326(7) .
O9B C10B 1.454(7) .
C10B C11B 1.535(9) .
C10B C15B 1.544(10) .
C10B H10B 0.9900 .
C11B C19B 1.472(12) .
C11B C16B 1.530(11) .
C11B C12B 1.556(12) .
C12B C13B 1.518(18) .
C12B H12C 0.9800 .
C12B H12D 0.9800 .
C13B C14B 1.482(18) .
C13B H13C 0.9800 .
C13B H13D 0.9800 .
C14B C16B 1.532(15) .
C14B C15B 1.538(14) .
C14B H14B 0.9900 .
C15B H15C 0.9800 .
C15B H15D 0.9800 .
C16B C17B 1.530(13) .
C16B C18B 1.573(12) .
C17B H17D 0.9700 .
C17B H17E 0.9700 .
C17B H17F 0.9700 .
C18B H18D 0.9700 .
C18B H18E 0.9700 .
C18B H18F 0.9700 .
C19B H19D 0.9700 .
C19B H19E 0.9700 .
C19B H19F 0.9700 .
O1C C1C 1.341(6) .
O2C C2C 1.344(7) .
C1C C6C 1.407(8) .
C1C C2C 1.413(8) .
C2C C3C 1.377(8) .
C3C C4C 1.358(9) .
C3C H3C 0.9400 .
C4C C5C 1.383(10) .
C4C H4C 0.9400 .
C5C C6C 1.419(8) .
C5C H5C 0.9400 .
C6C C7C 1.470(9) .
C7C O8C 1.214(7) .
C7C O9C 1.337(7) .
O9C C10C 1.447(8) .
C10C C11C 1.541(10) .
C10C C15C 1.547(10) .
C10C H10C 0.9900 .
C11C C19C 1.489(12) .
C11C C16C 1.532(12) .
C11C C12C 1.580(13) .
C12C C13C 1.583(15) .
C12C H12E 0.9800 .
C12C H12F 0.9800 .
C13C C14C 1.532(14) .
C13C H13E 0.9800 .
C13C H13F 0.9800 .
C14C C15C 1.506(12) .
C14C C16C 1.580(15) .
C14C H14C 0.9900 .
C15C H15E 0.9800 .
C15C H15F 0.9800 .
C16C C17C 1.516(13) .
C16C C18C 1.570(12) .
C17C H17G 0.9700 .
C17C H17H 0.9700 .
C17C H17I 0.9700 .
C18C H18G 0.9700 .
C18C H18H 0.9700 .
C18C H18I 0.9700 .
C19C H19G 0.9700 .
C19C H19H 0.9700 .
C19C H19I 0.9700 .
O1D C1D 1.349(7) .
O2D C2D 1.345(7) .
C1D C6D 1.385(9) .
C1D C2D 1.436(8) .
C2D C3D 1.342(9) .
C3D C4D 1.381(10) .
C3D H3D 0.9400 .
C4D C5D 1.371(10) .
C4D H4D 0.9400 .
C5D C6D 1.406(8) .
C5D H5D 0.9400 .
C6D C7D 1.480(9) .
C7D O8D 1.202(7) .
C7D O9D 1.344(7) .
O9D C10D 1.429(7) .
C10D C15D 1.522(9) .
C10D C11D 1.548(9) .
C10D H10D 0.9900 .
C11D C19D 1.473(11) .
C11D C16D 1.543(12) .
C11D C12D 1.555(10) .
C12D C13D 1.544(11) .
C12D H12G 0.9800 .
C12D H12H 0.9800 .
C13D C14D 1.505(11) .
C13D H13G 0.9800 .
C13D H13H 0.9800 .
C14D C16D 1.514(12) .
C14D C15D 1.521(11) .
C14D H14D 0.9900 .
C15D H15G 0.9800 .
C15D H15H 0.9800 .
C16D C17D 1.562(13) .
C16D C18D 1.570(11) .
C17D H17J 0.9700 .
C17D H17K 0.9700 .
C17D H17L 0.9700 .
C18D H18J 0.9700 .
C18D H18K 0.9700 .
C18D H18L 0.9700 .
C19D H19J 0.9700 .
C19D H19K 0.9700 .
C19D H19L 0.9700 .
O1E C1E 1.331(7) .
O2E C2E 1.336(8) .
C1E C6E 1.395(8) .
C1E C2E 1.443(8) .
C2E C3E 1.331(9) .
C3E C4E 1.396(10) .
C3E H3E 0.9400 .
C4E C5E 1.364(10) .
C4E H4E 0.9400 .
C5E C6E 1.399(9) .
C5E H5E 0.9400 .
C6E C7E 1.466(8) .
C7E O8E 1.214(6) .
C7E O9E 1.341(7) .
O9E C10E 1.460(7) .
C10E C15E 1.515(9) .
C10E C11E 1.521(9) .
C10E H10E 0.9900 .
C11E C19E 1.535(10) .
C11E C12E 1.545(10) .
C11E C16E 1.574(10) .
C12E C13E 1.548(10) .
C12E H12I 0.9800 .
C12E H12J 0.9800 .
C13E C14E 1.498(11) .
C13E H13I 0.9800 .
C13E H13J 0.9800 .
C14E C15E 1.517(9) .
C14E C16E 1.526(11) .
C14E H14E 0.9900 .
C15E H15I 0.9800 .
C15E H15J 0.9800 .
C16E C18E 1.534(11) .
C16E C17E 1.533(12) .
C17E H17M 0.9700 .
C17E H17N 0.9700 .
C17E H17O 0.9700 .
C18E H18M 0.9700 .
C18E H18N 0.9700 .
C18E H18O 0.9700 .
C19E H19M 0.9700 .
C19E H19N 0.9700 .
C19E H19O 0.9700 .
O1F C1F 1.325(7) .
O2F C2F 1.369(8) .
C1F C6F 1.388(8) .
C1F C2F 1.403(8) .
C2F C3F 1.354(9) .
C3F C4F 1.376(10) .
C3F H3F 0.9400 .
C4F C5F 1.365(10) .
C4F H4F 0.9400 .
C5F C6F 1.397(9) .
C5F H5F 0.9400 .
C6F C7F 1.481(9) .
C7F O8F 1.205(7) .
C7F O9F 1.326(7) .
O9F C10F 1.449(8) .
C10F C11F 1.525(9) .
C10F C15F 1.530(10) .
C10F H10F 0.9900 .
C11F C19F 1.515(12) .
C11F C12F 1.547(11) .
C11F C16F 1.562(11) .
C12F C13F 1.576(13) .
C12F H12K 0.9800 .
C12F H12L 0.9800 .
C13F C14F 1.482(12) .
C13F H13K 0.9800 .
C13F H13L 0.9800 .
C14F C16F 1.475(13) .
C14F C15F 1.546(11) .
C14F H14F 0.9900 .
C15F H15K 0.9800 .
C15F H15L 0.9800 .
C16F C17F 1.518(12) .
C16F C18F 1.538(11) .
C17F H17P 0.9700 .
C17F H17Q 0.9700 .
C17F H17R 0.9700 .
C18F H18P 0.9700 .
C18F H18Q 0.9700 .
C18F H18R 0.9700 .
C19F H19P 0.9700 .
C19F H19Q 0.9700 .
C19F H19R 0.9700 .
Li5 O8G 1.899(12) .
Li5 O8H 1.901(11) .
Li5 O1G 1.911(11) .
Li5 O1H 1.972(11) .
Li5 Li5 3.373(19) 2_665
Li5 Li5 3.373(19) 3_565
Li5 Ti3 3.433(11) .
Li5 Ti4 3.458(10) .
Li6 O111 1.904(11) 3_565
Li6 O111 1.904(11) .
Li6 O111 1.904(11) 2_665
Ti3 O2G 1.912(4) 3_565
Ti3 O2G 1.912(4) 2_665
Ti3 O2G 1.912(4) .
Ti3 O1G 2.018(4) 3_565
Ti3 O1G 2.018(4) .
Ti3 O1G 2.018(4) 2_665
Ti3 Li5 3.433(11) 3_565
Ti3 Li5 3.433(11) 2_665
Ti4 O2H 1.902(4) .
Ti4 O2H 1.902(4) 2_665
Ti4 O2H 1.902(4) 3_565
Ti4 O1H 2.022(4) .
Ti4 O1H 2.022(4) 3_565
Ti4 O1H 2.022(4) 2_665
Ti4 Li5 3.458(11) 3_565
Ti4 Li5 3.458(10) 2_665
O1G C1G 1.335(7) .
O2G C2G 1.354(7) .
C1G C6G 1.384(8) .
C1G C2G 1.429(8) .
C2G C3G 1.347(8) .
C3G C4G 1.382(9) .
C3G H3G 0.9400 .
C4G C5G 1.372(9) .
C4G H4G 0.9400 .
C5G C6G 1.415(9) .
C5G H5G 0.9400 .
C6G C7G 1.477(8) .
C7G O8G 1.204(7) .
C7G O9G 1.323(7) .
O9G C10G 1.440(7) .
C10G C15G 1.552(10) .
C10G C11G 1.585(10) .
C10G H10G 0.9900 .
C11G C12G 1.505(11) .
C11G C19G 1.539(12) .
C11G C16G 1.572(12) .
C12G C13G 1.504(12) .
C12G H12M 0.9800 .
C12G H12N 0.9800 .
C13G C14G 1.538(12) .
C13G H13M 0.9800 .
C13G H13N 0.9800 .
C14G C16G 1.521(13) .
C14G C15G 1.565(12) .
C14G H14G 0.9900 .
C15G H15M 0.9800 .
C15G H15N 0.9800 .
C16G C18G 1.530(15) .
C16G C17G 1.570(14) .
C17G H17S 0.9700 .
C17G H17T 0.9700 .
C17G H17U 0.9700 .
C18G H18S 0.9700 .
C18G H18T 0.9700 .
C18G H18U 0.9700 .
C19G H19S 0.9700 .
C19G H19T 0.9700 .
C19G H19U 0.9700 .
O1H C1H 1.315(7) .
O2H C2H 1.338(8) .
C1H C6H 1.401(8) .
C1H C2H 1.410(8) .
C2H C3H 1.389(9) .
C3H C4H 1.379(10) .
C3H H3H 0.9400 .
C4H C5H 1.409(10) .
C4H H4H 0.9400 .
C5H C6H 1.411(9) .
C5H H5H 0.9400 .
C6H C7H 1.451(9) .
C7H O8H 1.228(7) .
C7H O9H 1.338(7) .
O9H C10H 1.448(7) .
C10H C11H 1.492(9) .
C10H C15H 1.533(10) .
C10H H10H 0.9900 .
C11H C19H 1.518(13) .
C11H C12H 1.562(12) .
C11H C16H 1.572(11) .
C12H C13H 1.544(17) .
C12H H12O 0.9800 .
C12H H12P 0.9800 .
C13H C14H 1.571(14) .
C13H H13O 0.9800 .
C13H H13P 0.9800 .
C14H C15H 1.526(12) .
C14H C16H 1.538(13) .
C14H H14H 0.9900 .
C15H H15O 0.9800 .
C15H H15P 0.9800 .
C16H C17H 1.505(12) .
C16H C18H 1.559(12) .
C17H H17V 0.9700 .
C17H H17W 0.9700 .
C17H H17$ 0.9700 .
C18H H18V 0.9700 .
C18H H18W 0.9700 .
C18H H18$ 0.9700 .
C19H H19V 0.9700 .
C19H H19W 0.9700 .
C19H H19$ 0.9700 .
O101 C102 1.134(17) .
C102 N103 1.374(19) .
C102 H102 0.9400 .
N103 C105 1.396(12) .
N103 C104 1.419(13) .
C104 H10I 0.9700 .
C104 H10J 0.9700 .
C104 H10K 0.9700 .
C105 H10L 0.9700 .
C105 H10M 0.9700 .
C105 H10N 0.9700 .
O111 C112 1.240(10) .
C112 N113 1.321(10) .
C112 H112 0.9400 .
N113 C115 1.396(10) .
N113 C114 1.431(10) .
C114 H11A 0.9700 .
C114 H11B 0.9700 .
C114 H11C 0.9700 .
C115 H11D 0.9700 .
C115 H11E 0.9700 .
C115 H11F 0.9700 .
O121 C122 1.259(13) .
C122 N123 1.339(12) .
C122 H122 0.9400 .
N123 C125 1.377(12) .
N123 C124 1.436(12) .
C124 H12Q 0.9700 .
C124 H12R 0.9700 .
C124 H12S 0.9700 .
C125 H12T 0.9700 .
C125 H12U 0.9700 .
C125 H12V 0.9700 .
O131 C132 1.263(13) .
C132 N133 1.338(13) .
C132 H132 0.9400 .
N133 C135 1.361(12) .
N133 C134 1.443(12) .
C134 H13Q 0.9700 .
C134 H13R 0.9700 .
C134 H13S 0.9700 .
C135 H13T 0.9700 .
C135 H13U 0.9700 .
C135 H13V 0.9700 .

loop_
_geom_torsion_atom_site_label_1
_geom_torsion_atom_site_label_2
_geom_torsion_atom_site_label_3
_geom_torsion_atom_site_label_4
_geom_torsion
_geom_torsion_site_symmetry_1
_geom_torsion_site_symmetry_4
O8D Li1 Li2 O8E 130.2(10) . .
O8A Li1 Li2 O8E -30.8(5) . .
O1D Li1 Li2 O8E -137.9(4) . .
O1A Li1 Li2 O8E 58.0(4) . .
Li3 Li1 Li2 O8E 165.5(4) . .
Ti2 Li1 Li2 O8E -122.4(4) . .
Ti1 Li1 Li2 O8E 93.4(3) . .
O8D Li1 Li2 O8B -66.5(15) . .
O8A Li1 Li2 O8B 132.6(9) . .
O1D Li1 Li2 O8B 25.4(11) . .
O1A Li1 Li2 O8B -138.7(10) . .
Li3 Li1 Li2 O8B -31.2(9) . .
Ti2 Li1 Li2 O8B 40.9(9) . .
Ti1 Li1 Li2 O8B -103.3(9) . .
O8D Li1 Li2 O1E -142.5(11) . .
O8A Li1 Li2 O1E 56.5(4) . .
O1D Li1 Li2 O1E -50.6(4) . .
O1A Li1 Li2 O1E 145.3(5) . .
Li3 Li1 Li2 O1E -107.2(4) . .
Ti2 Li1 Li2 O1E -35.1(2) . .
Ti1 Li1 Li2 O1E -179.3(4) . .
O8D Li1 Li2 O1B 20.7(11) . .
O8A Li1 Li2 O1B -140.2(4) . .
O1D Li1 Li2 O1B 112.7(5) . .
O1A Li1 Li2 O1B -51.5(4) . .
Li3 Li1 Li2 O1B 56.0(3) . .
Ti2 Li1 Li2 O1B 128.2(4) . .
Ti1 Li1 Li2 O1B -16.1(2) . .
O8D Li1 Li2 Li3 -35.3(10) . .
O8A Li1 Li2 Li3 163.7(5) . .
O1D Li1 Li2 Li3 56.6(4) . .
O1A Li1 Li2 Li3 -107.5(4) . .
Ti2 Li1 Li2 Li3 72.1(3) . .
Ti1 Li1 Li2 Li3 -72.1(3) . .
O8D Li1 Li2 Ti1 36.8(10) . .
O8A Li1 Li2 Ti1 -124.2(4) . .
O1D Li1 Li2 Ti1 128.7(4) . .
O1A Li1 Li2 Ti1 -35.4(2) . .
Li3 Li1 Li2 Ti1 72.1(3) . .
Ti2 Li1 Li2 Ti1 144.2(3) . .
O8D Li1 Li2 Ti2 -107.4(10) . .
O8A Li1 Li2 Ti2 91.6(4) . .
O1D Li1 Li2 Ti2 -15.5(3) . .
O1A Li1 Li2 Ti2 -179.6(4) . .
Li3 Li1 Li2 Ti2 -72.1(3) . .
Ti1 Li1 Li2 Ti2 -144.2(3) . .
O8D Li1 Li3 O1C 59.1(4) . .
O8A Li1 Li3 O1C -139.1(9) . .
O1D Li1 Li3 O1C 150.2(5) . .
O1A Li1 Li3 O1C -52.0(4) . .
Li2 Li1 Li3 O1C -105.2(4) . .
Ti2 Li1 Li3 O1C -175.9(4) . .
Ti1 Li1 Li3 O1C -35.0(2) . .
O8D Li1 Li3 O8C -29.1(5) . .
O8A Li1 Li3 O8C 132.7(9) . .
O1D Li1 Li3 O8C 62.0(4) . .
O1A Li1 Li3 O8C -140.2(5) . .
Li2 Li1 Li3 O8C 166.6(5) . .
Ti2 Li1 Li3 O8C 95.9(4) . .
Ti1 Li1 Li3 O8C -123.2(4) . .
O8D Li1 Li3 O8F 129.8(12) . .
O8A Li1 Li3 O8F -68.4(17) . .
O1D Li1 Li3 O8F -139.1(13) . .
O1A Li1 Li3 O8F 18.7(14) . .
Li2 Li1 Li3 O8F -34.5(12) . .
Ti2 Li1 Li3 O8F -105.2(13) . .
Ti1 Li1 Li3 O8F 35.6(12) . .
O8D Li1 Li3 O1F -139.2(4) . .
O8A Li1 Li3 O1F 22.6(10) . .
O1D Li1 Li3 O1F -48.0(4) . .
O1A Li1 Li3 O1F 109.8(5) . .
Li2 Li1 Li3 O1F 56.5(3) . .
Ti2 Li1 Li3 O1F -14.2(3) . .
Ti1 Li1 Li3 O1F 126.7(4) . .
O8D Li1 Li3 Li2 164.3(5) . .
O8A Li1 Li3 Li2 -33.9(9) . .
O1D Li1 Li3 Li2 -104.6(4) . .
O1A Li1 Li3 Li2 53.2(3) . .
Ti2 Li1 Li3 Li2 -70.7(2) . .
Ti1 Li1 Li3 Li2 70.2(2) . .
O8D Li1 Li3 Ti1 94.1(4) . .
O8A Li1 Li3 Ti1 -104.1(9) . .
O1D Li1 Li3 Ti1 -174.8(4) . .
O1A Li1 Li3 Ti1 -17.0(3) . .
Li2 Li1 Li3 Ti1 -70.2(2) . .
Ti2 Li1 Li3 Ti1 -140.9(3) . .
O8D Li1 Li3 Ti2 -125.0(4) . .
O8A Li1 Li3 Ti2 36.8(9) . .
O1D Li1 Li3 Ti2 -33.9(2) . .
O1A Li1 Li3 Ti2 123.9(4) . .
Li2 Li1 Li3 Ti2 70.7(2) . .
Ti1 Li1 Li3 Ti2 140.9(3) . .
O8E Li2 Li3 O1C 21.4(11) . .
O8B Li2 Li3 O1C -137.2(4) . .
O1E Li2 Li3 O1C 112.1(4) . .
O1B Li2 Li3 O1C -49.6(4) . .
Li1 Li2 Li3 O1C 56.8(3) . .
Ti1 Li2 Li3 O1C -14.2(2) . .
Ti2 Li2 Li3 O1C 127.5(4) . .
O8E Li2 Li3 O8C -71.0(18) . .
O8B Li2 Li3 O8C 130.5(12) . .
O1E Li2 Li3 O8C 19.8(13) . .
O1B Li2 Li3 O8C -142.0(13) . .
Li1 Li2 Li3 O8C -35.6(12) . .
Ti1 Li2 Li3 O8C -106.6(13) . .
Ti2 Li2 Li3 O8C 35.1(12) . .
O8E Li2 Li3 O8F 131.8(10) . .
O8B Li2 Li3 O8F -26.7(5) . .
O1E Li2 Li3 O8F -137.5(4) . .
O1B Li2 Li3 O8F 60.8(4) . .
Li1 Li2 Li3 O8F 167.2(5) . .
Ti1 Li2 Li3 O8F 96.2(4) . .
Ti2 Li2 Li3 O8F -122.1(4) . .
O8E Li2 Li3 O1F -141.4(10) . .
O8B Li2 Li3 O1F 60.1(4) . .
O1E Li2 Li3 O1F -50.6(4) . .
O1B Li2 Li3 O1F 147.6(5) . .
Li1 Li2 Li3 O1F -106.0(4) . .
Ti1 Li2 Li3 O1F -177.0(4) . .
Ti2 Li2 Li3 O1F -35.3(2) . .
O8E Li2 Li3 Li1 -35.4(10) . .
O8B Li2 Li3 Li1 166.1(4) . .
O1E Li2 Li3 Li1 55.4(3) . .
O1B Li2 Li3 Li1 -106.4(4) . .
Ti1 Li2 Li3 Li1 -71.0(2) . .
Ti2 Li2 Li3 Li1 70.7(2) . .
O8E Li2 Li3 Ti1 35.6(10) . .
O8B Li2 Li3 Ti1 -122.9(4) . .
O1E Li2 Li3 Ti1 126.4(4) . .
O1B Li2 Li3 Ti1 -35.4(2) . .
Li1 Li2 Li3 Ti1 71.0(2) . .
Ti2 Li2 Li3 Ti1 141.7(2) . .
O8E Li2 Li3 Ti2 -106.1(10) . .
O8B Li2 Li3 Ti2 95.4(3) . .
O1E Li2 Li3 Ti2 -15.4(2) . .
O1B Li2 Li3 Ti2 -177.1(4) . .
Li1 Li2 Li3 Ti2 -70.7(2) . .
Ti1 Li2 Li3 Ti2 -141.7(2) . .
O8E Li2 Ti1 O2A 10.3(4) . .
O8B Li2 Ti1 O2A -104.6(5) . .
O1E Li2 Ti1 O2A 108.1(5) . .
O1B Li2 Ti1 O2A -105.4(4) . .
Li3 Li2 Ti1 O2A 175.7(2) . .
Li1 Li2 Ti1 O2A 107.4(3) . .
Ti2 Li2 Ti1 O2A 140.3(2) . .
O8E Li2 Ti1 O2C -103.4(5) . .
O8B Li2 Ti1 O2C 141.8(4) . .
O1E Li2 Ti1 O2C -5.5(8) . .
O1B Li2 Ti1 O2C 140.9(4) . .
Li3 Li2 Ti1 O2C 62.1(5) . .
Li1 Li2 Ti1 O2C -6.2(6) . .
Ti2 Li2 Ti1 O2C 26.6(6) . .
O8E Li2 Ti1 O2B 107.5(3) . .
O8B Li2 Ti1 O2B -7.3(5) . .
O1E Li2 Ti1 O2B -154.6(4) . .
O1B Li2 Ti1 O2B -8.1(4) . .
Li3 Li2 Ti1 O2B -87.0(3) . .
Li1 Li2 Ti1 O2B -155.3(2) . .
Ti2 Li2 Ti1 O2B -122.4(2) . .
O8E Li2 Ti1 O1A -62.7(3) . .
O8B Li2 Ti1 O1A -177.6(6) . .
O1E Li2 Ti1 O1A 35.1(4) . .
O1B Li2 Ti1 O1A -178.4(5) . .
Li3 Li2 Ti1 O1A 102.7(3) . .
Li1 Li2 Ti1 O1A 34.4(2) . .
Ti2 Li2 Ti1 O1A 67.3(2) . .
O8E Li2 Ti1 O1B 115.7(6) . .
O8B Li2 Ti1 O1B 0.8(3) . .
O1E Li2 Ti1 O1B -146.5(7) . .
Li3 Li2 Ti1 O1B -78.9(4) . .
Li1 Li2 Ti1 O1B -147.2(5) . .
Ti2 Li2 Ti1 O1B -114.3(5) . .
O8E Li2 Ti1 O1C -151.9(4) . .
O8B Li2 Ti1 O1C 93.2(5) . .
O1E Li2 Ti1 O1C -54.1(4) . .
O1B Li2 Ti1 O1C 92.4(4) . .
Li3 Li2 Ti1 O1C 13.6(2) . .
Li1 Li2 Ti1 O1C -54.8(2) . .
Ti2 Li2 Ti1 O1C -21.9(2) . .
O8E Li2 Ti1 Li3 -165.5(4) . .
O8B Li2 Ti1 Li3 79.7(5) . .
O1E Li2 Ti1 Li3 -67.6(5) . .
O1B Li2 Ti1 Li3 78.9(4) . .
Li1 Li2 Ti1 Li3 -68.3(3) . .
Ti2 Li2 Ti1 Li3 -35.4(3) . .
O8E Li2 Ti1 Li1 -97.1(4) . .
O8B Li2 Ti1 Li1 148.0(6) . .
O1E Li2 Ti1 Li1 0.7(4) . .
O1B Li2 Ti1 Li1 147.2(5) . .
Li3 Li2 Ti1 Li1 68.3(3) . .
Ti2 Li2 Ti1 Li1 32.9(3) . .
O1C Li3 Ti1 O2A 141.1(4) . .
O8C Li3 Ti1 O2A 143.3(4) . .
O8F Li3 Ti1 O2A -104.5(5) . .
O1F Li3 Ti1 O2A -6.9(8) . .
Li1 Li3 Ti1 O2A 62.2(5) . .
Li2 Li3 Ti1 O2A -9.9(6) . .
Ti2 Li3 Ti1 O2A 25.8(6) . .
O1C Li3 Ti1 O2C -6.1(4) . .
O8C Li3 Ti1 O2C -3.9(5) . .
O8F Li3 Ti1 O2C 108.2(4) . .
O1F Li3 Ti1 O2C -154.1(4) . .
Li1 Li3 Ti1 O2C -85.0(3) . .
Li2 Li3 Ti1 O2C -157.1(2) . .
Ti2 Li3 Ti1 O2C -121.4(3) . .
O1C Li3 Ti1 O2B -102.1(4) . .
O8C Li3 Ti1 O2B -99.8(5) . .
O8F Li3 Ti1 O2B 12.3(4) . .
O1F Li3 Ti1 O2B 110.0(5) . .
Li1 Li3 Ti1 O2B 179.1(3) . .
Li2 Li3 Ti1 O2B 106.9(2) . .
Ti2 Li3 Ti1 O2B 142.6(3) . .
O1C Li3 Ti1 O1A 95.5(4) . .
O8C Li3 Ti1 O1A 97.7(5) . .
O8F Li3 Ti1 O1A -150.1(4) . .
O1F Li3 Ti1 O1A -52.5(5) . .
Li1 Li3 Ti1 O1A 16.6(3) . .
Li2 Li3 Ti1 O1A -55.5(2) . .
Ti2 Li3 Ti1 O1A -19.8(2) . .
O1C Li3 Ti1 O1B -174.0(5) . .
O8C Li3 Ti1 O1B -171.7(6) . .
O8F Li3 Ti1 O1B -59.6(3) . .
O1F Li3 Ti1 O1B 38.0(4) . .
Li1 Li3 Ti1 O1B 107.2(3) . .
Li2 Li3 Ti1 O1B 35.0(2) . .
Ti2 Li3 Ti1 O1B 70.7(3) . .
O8C Li3 Ti1 O1C 2.3(3) . .
O8F Li3 Ti1 O1C 114.4(6) . .
O1F Li3 Ti1 O1C -148.0(7) . .
Li1 Li3 Ti1 O1C -78.8(4) . .
Li2 Li3 Ti1 O1C -151.0(5) . .
Ti2 Li3 Ti1 O1C -115.3(5) . .
O1C Li3 Ti1 Li2 151.0(5) . .
O8C Li3 Ti1 Li2 153.2(6) . .
O8F Li3 Ti1 Li2 -94.6(4) . .
O1F Li3 Ti1 Li2 3.0(4) . .
Li1 Li3 Ti1 Li2 72.1(3) . .
Ti2 Li3 Ti1 Li2 35.7(2) . .
O1C Li3 Ti1 Li1 78.8(4) . .
O8C Li3 Ti1 Li1 81.1(5) . .
O8F Li3 Ti1 Li1 -166.8(5) . .
O1F Li3 Ti1 Li1 -69.1(5) . .
Li2 Li3 Ti1 Li1 -72.1(3) . .
Ti2 Li3 Ti1 Li1 -36.5(3) . .
O8D Li1 Ti1 O2A 109.4(4) . .
O8A Li1 Ti1 O2A -11.1(6) . .
O1D Li1 Ti1 O2A -151.1(5) . .
O1A Li1 Ti1 O2A -11.7(5) . .
Li3 Li1 Ti1 O2A -156.3(2) . .
Li2 Li1 Ti1 O2A -86.9(3) . .
Ti2 Li1 Ti1 O2A -119.9(3) . .
O8D Li1 Ti1 O2C 13.6(4) . .
O8A Li1 Ti1 O2C -106.8(5) . .
O1D Li1 Ti1 O2C 113.2(5) . .
O1A Li1 Ti1 O2C -107.5(4) . .
Li3 Li1 Ti1 O2C 108.0(3) . .
Li2 Li1 Ti1 O2C 177.4(2) . .
Ti2 Li1 Ti1 O2C 144.3(3) . .
O8D Li1 Ti1 O2B -96.4(6) . .
O8A Li1 Ti1 O2B 143.1(4) . .
O1D Li1 Ti1 O2B 3.1(9) . .
O1A Li1 Ti1 O2B 142.5(4) . .
Li3 Li1 Ti1 O2B -2.1(6) . .
Li2 Li1 Ti1 O2B 67.3(6) . .
Ti2 Li1 Ti1 O2B 34.3(7) . .
O8D Li1 Ti1 O1A 121.1(6) . .
O8A Li1 Ti1 O1A 0.6(3) . .
O1D Li1 Ti1 O1A -139.4(8) . .
Li3 Li1 Ti1 O1A -144.6(5) . .
Li2 Li1 Ti1 O1A -75.1(4) . .
Ti2 Li1 Ti1 O1A -108.2(5) . .
O8D Li1 Ti1 O1B -148.2(4) . .
O8A Li1 Ti1 O1B 91.3(5) . .
O1D Li1 Ti1 O1B -48.7(5) . .
O1A Li1 Ti1 O1B 90.7(4) . .
Li3 Li1 Ti1 O1B -53.9(2) . .
Li2 Li1 Ti1 O1B 15.5(2) . .
Ti2 Li1 Ti1 O1B -17.5(3) . .
O8D Li1 Ti1 O1C -60.0(4) . .
O8A Li1 Ti1 O1C 179.5(6) . .
O1D Li1 Ti1 O1C 39.5(4) . .
O1A Li1 Ti1 O1C 178.9(5) . .
Li3 Li1 Ti1 O1C 34.3(2) . .
Li2 Li1 Ti1 O1C 103.7(3) . .
Ti2 Li1 Ti1 O1C 70.7(3) . .
O8D Li1 Ti1 Li2 -163.7(5) . .
O8A Li1 Ti1 Li2 75.8(5) . .
O1D Li1 Ti1 Li2 -64.2(5) . .
O1A Li1 Ti1 Li2 75.1(4) . .
Li3 Li1 Ti1 Li2 -69.4(3) . .
Ti2 Li1 Ti1 Li2 -33.0(3) . .
O8D Li1 Ti1 Li3 -94.3(4) . .
O8A Li1 Ti1 Li3 145.2(6) . .
O1D Li1 Ti1 Li3 5.2(4) . .
O1A Li1 Ti1 Li3 144.6(5) . .
Li2 Li1 Ti1 Li3 69.4(3) . .
Ti2 Li1 Ti1 Li3 36.4(3) . .
O8D Li1 Ti2 O2F 138.2(5) . .
O8A Li1 Ti2 O2F -102.9(6) . .
O1D Li1 Ti2 O2F 137.5(5) . .
O1A Li1 Ti2 O2F -9.2(10) . .
Li3 Li1 Ti2 O2F 59.6(6) . .
Li2 Li1 Ti2 O2F -9.6(7) . .
Ti1 Li1 Ti2 O2F 23.3(8) . .
O8D Li1 Ti2 O2D -9.7(6) . .
O8A Li1 Ti2 O2D 109.2(3) . .
O1D Li1 Ti2 O2D -10.4(5) . .
O1A Li1 Ti2 O2D -157.1(5) . .
Li3 Li1 Ti2 O2D -88.3(3) . .
Li2 Li1 Ti2 O2D -157.5(2) . .
Ti1 Li1 Ti2 O2D -124.6(3) . .
O8D Li1 Ti2 O2E -106.4(6) . .
O8A Li1 Ti2 O2E 12.5(4) . .
O1D Li1 Ti2 O2E -107.1(4) . .
O1A Li1 Ti2 O2E 106.2(5) . .
Li3 Li1 Ti2 O2E 175.0(3) . .
Li2 Li1 Ti2 O2E 105.8(2) . .
Ti1 Li1 Ti2 O2E 138.7(3) . .
O8D Li1 Ti2 O1D 0.7(3) . .
O8A Li1 Ti2 O1D 119.6(6) . .
O1A Li1 Ti2 O1D -146.7(8) . .
Li3 Li1 Ti2 O1D -77.9(5) . .
Li2 Li1 Ti2 O1D -147.0(5) . .
Ti1 Li1 Ti2 O1D -114.2(6) . .
O8D Li1 Ti2 O1F 92.3(5) . .
O8A Li1 Ti2 O1F -148.8(4) . .
O1D Li1 Ti2 O1F 91.6(4) . .
O1A Li1 Ti2 O1F -55.1(5) . .
Li3 Li1 Ti2 O1F 13.7(2) . .
Li2 Li1 Ti2 O1F -55.4(2) . .
Ti1 Li1 Ti2 O1F -22.6(3) . .
O8D Li1 Ti2 O1E -178.7(6) . .
O8A Li1 Ti2 O1E -59.8(3) . .
O1D Li1 Ti2 O1E -179.4(5) . .
O1A Li1 Ti2 O1E 33.9(4) . .
Li3 Li1 Ti2 O1E 102.7(3) . .
Li2 Li1 Ti2 O1E 33.5(2) . .
Ti1 Li1 Ti2 O1E 66.4(3) . .
O8D Li1 Ti2 Li3 78.6(6) . .
O8A Li1 Ti2 Li3 -162.5(5) . .
O1D Li1 Ti2 Li3 77.9(5) . .
O1A Li1 Ti2 Li3 -68.8(5) . .
Li2 Li1 Ti2 Li3 -69.2(3) . .
Ti1 Li1 Ti2 Li3 -36.3(3) . .
O8D Li1 Ti2 Li2 147.7(7) . .
O8A Li1 Ti2 Li2 -93.4(4) . .
O1D Li1 Ti2 Li2 147.0(5) . .
O1A Li1 Ti2 Li2 0.4(4) . .
Li3 Li1 Ti2 Li2 69.2(3) . .
Ti1 Li1 Ti2 Li2 32.9(2) . .
O1C Li3 Ti2 O2F -154.1(5) . .
O8C Li3 Ti2 O2F 107.1(4) . .
O8F Li3 Ti2 O2F -4.4(6) . .
O1F Li3 Ti2 O2F -6.9(4) . .
Li1 Li3 Ti2 O2F -158.2(3) . .
Li2 Li3 Ti2 O2F -86.2(3) . .
Ti1 Li3 Ti2 O2F -121.7(3) . .
O1C Li3 Ti2 O2D 109.6(5) . .
O8C Li3 Ti2 O2D 10.8(4) . .
O8F Li3 Ti2 O2D -100.7(5) . .
O1F Li3 Ti2 O2D -103.2(4) . .
Li1 Li3 Ti2 O2D 105.5(3) . .
Li2 Li3 Ti2 O2D 177.5(2) . .
Ti1 Li3 Ti2 O2D 142.0(3) . .
O1C Li3 Ti2 O2E -7.7(9) . .
O8C Li3 Ti2 O2E -106.5(5) . .
O8F Li3 Ti2 O2E 142.0(4) . .
O1F Li3 Ti2 O2E 139.5(5) . .
Li1 Li3 Ti2 O2E -11.8(6) . .
Li2 Li3 Ti2 O2E 60.2(6) . .
Ti1 Li3 Ti2 O2E 24.7(7) . .
O1C Li3 Ti2 O1D 37.6(4) . .
O8C Li3 Ti2 O1D -61.2(3) . .
O8F Li3 Ti2 O1D -172.7(6) . .
O1F Li3 Ti2 O1D -175.2(5) . .
Li1 Li3 Ti2 O1D 33.5(2) . .
Li2 Li3 Ti2 O1D 105.5(3) . .
Ti1 Li3 Ti2 O1D 70.0(3) . .
O1C Li3 Ti2 O1F -147.2(8) . .
O8C Li3 Ti2 O1F 114.0(6) . .
O8F Li3 Ti2 O1F 2.5(3) . .
Li1 Li3 Ti2 O1F -151.3(5) . .
Li2 Li3 Ti2 O1F -79.3(4) . .
Ti1 Li3 Ti2 O1F -114.8(5) . .
O1C Li3 Ti2 O1E -53.1(5) . .
O8C Li3 Ti2 O1E -152.0(4) . .
O8F Li3 Ti2 O1E 96.6(5) . .
O1F Li3 Ti2 O1E 94.0(4) . .
Li1 Li3 Ti2 O1E -57.3(2) . .
Li2 Li3 Ti2 O1E 14.8(2) . .
Ti1 Li3 Ti2 O1E -20.8(3) . .
O1C Li3 Ti2 Li1 4.1(4) . .
O8C Li3 Ti2 Li1 -94.7(4) . .
O8F Li3 Ti2 Li1 153.8(6) . .
O1F Li3 Ti2 Li1 151.3(5) . .
Li2 Li3 Ti2 Li1 72.0(3) . .
Ti1 Li3 Ti2 Li1 36.5(3) . .
O1C Li3 Ti2 Li2 -67.9(5) . .
O8C Li3 Ti2 Li2 -166.7(5) . .
O8F Li3 Ti2 Li2 81.8(5) . .
O1F Li3 Ti2 Li2 79.3(4) . .
Li1 Li3 Ti2 Li2 -72.0(3) . .
Ti1 Li3 Ti2 Li2 -35.5(3) . .
O8E Li2 Ti2 O2F -101.6(5) . .
O8B Li2 Ti2 O2F 13.8(4) . .
O1E Li2 Ti2 O2F -104.1(4) . .
O1B Li2 Ti2 O2F 110.5(4) . .
Li3 Li2 Ti2 O2F 107.7(3) . .
Li1 Li2 Ti2 O2F 176.1(3) . .
Ti1 Li2 Ti2 O2F 143.1(3) . .
O8E Li2 Ti2 O2D 144.7(4) . .
O8B Li2 Ti2 O2D -99.8(6) . .
O1E Li2 Ti2 O2D 142.2(5) . .
O1B Li2 Ti2 O2D -3.1(8) . .
Li3 Li2 Ti2 O2D -6.0(6) . .
Li1 Li2 Ti2 O2D 62.4(6) . .
Ti1 Li2 Ti2 O2D 29.5(6) . .
O8E Li2 Ti2 O2E -6.6(5) . .
O8B Li2 Ti2 O2E 108.9(3) . .
O1E Li2 Ti2 O2E -9.1(4) . .
O1B Li2 Ti2 O2E -154.4(4) . .
Li3 Li2 Ti2 O2E -157.3(2) . .
Li1 Li2 Ti2 O2E -88.9(3) . .
Ti1 Li2 Ti2 O2E -121.8(2) . .
O8E Li2 Ti2 O1D 97.2(5) . .
O8B Li2 Ti2 O1D -147.4(4) . .
O1E Li2 Ti2 O1D 94.6(4) . .
O1B Li2 Ti2 O1D -50.7(4) . .
Li3 Li2 Ti2 O1D -53.6(2) . .
Li1 Li2 Ti2 O1D 14.9(3) . .
Ti1 Li2 Ti2 O1D -18.1(2) . .
O8E Li2 Ti2 O1F -174.3(6) . .
O8B Li2 Ti2 O1F -58.8(3) . .
O1E Li2 Ti2 O1F -176.8(5) . .
O1B Li2 Ti2 O1F 37.9(4) . .
Li3 Li2 Ti2 O1F 35.0(2) . .
Li1 Li2 Ti2 O1F 103.4(3) . .
Ti1 Li2 Ti2 O1F 70.4(2) . .
O8E Li2 Ti2 O1E 2.5(3) . .
O8B Li2 Ti2 O1E 118.0(6) . .
O1B Li2 Ti2 O1E -145.3(7) . .
Li3 Li2 Ti2 O1E -148.2(5) . .
Li1 Li2 Ti2 O1E -79.8(4) . .
Ti1 Li2 Ti2 O1E -112.7(5) . .
O8E Li2 Ti2 Li1 82.3(5) . .
O8B Li2 Ti2 Li1 -162.2(5) . .
O1E Li2 Ti2 Li1 79.8(4) . .
O1B Li2 Ti2 Li1 -65.5(5) . .
Li3 Li2 Ti2 Li1 -68.4(3) . .
Ti1 Li2 Ti2 Li1 -33.0(3) . .
O8E Li2 Ti2 Li3 150.7(6) . .
O8B Li2 Ti2 Li3 -93.8(4) . .
O1E Li2 Ti2 Li3 148.2(5) . .
O1B Li2 Ti2 Li3 2.9(4) . .
Li1 Li2 Ti2 Li3 68.4(3) . .
Ti1 Li2 Ti2 Li3 35.5(3) . .
O8D Li1 O1A C1A 96.1(7) . .
O8A Li1 O1A C1A -17.5(7) . .
O1D Li1 O1A C1A -137.3(9) . .
Li3 Li1 O1A C1A -167.5(4) . .
Li2 Li1 O1A C1A -112.2(5) . .
Ti2 Li1 O1A C1A -112.6(5) . .
Ti1 Li1 O1A C1A 161.9(7) . .
O8D Li1 O1A Ti1 -65.8(6) . .
O8A Li1 O1A Ti1 -179.5(3) . .
O1D Li1 O1A Ti1 60.8(11) . .
Li3 Li1 O1A Ti1 30.5(4) . .
Li2 Li1 O1A Ti1 85.9(3) . .
Ti2 Li1 O1A Ti1 85.5(5) . .
O2A Ti1 O1A C1A 5.3(4) . .
O2C Ti1 O1A C1A -86.1(4) . .
O2B Ti1 O1A C1A 77.7(7) . .
O1B Ti1 O1A C1A 109.4(4) . .
O1C Ti1 O1A C1A -164.3(4) . .
Li2 Ti1 O1A C1A 110.2(4) . .
Li3 Ti1 O1A C1A 167.0(4) . .
Li1 Ti1 O1A C1A -163.4(6) . .
O2A Ti1 O1A Li1 168.7(4) . .
O2C Ti1 O1A Li1 77.3(4) . .
O2B Ti1 O1A Li1 -118.9(6) . .
O1B Ti1 O1A Li1 -87.2(4) . .
O1C Ti1 O1A Li1 -0.9(4) . .
Li2 Ti1 O1A Li1 -86.4(5) . .
Li3 Ti1 O1A Li1 -29.6(4) . .
O2C Ti1 O2A C2A 96.2(4) . .
O2B Ti1 O2A C2A -170.0(4) . .
O1A Ti1 O2A C2A -6.7(4) . .
O1B Ti1 O2A C2A -90.4(4) . .
O1C Ti1 O2A C2A 29.4(8) . .
Li2 Ti1 O2A C2A -61.2(4) . .
Li3 Ti1 O2A C2A -52.8(7) . .
Li1 Ti1 O2A C2A -0.9(5) . .
Li1 O1A C1A C6A 11.5(9) . .
Ti1 O1A C1A C6A 174.5(5) . .
Li1 O1A C1A C2A -166.2(5) . .
Ti1 O1A C1A C2A -3.3(6) . .
Ti1 O2A C2A C3A -173.1(5) . .
Ti1 O2A C2A C1A 6.8(6) . .
O1A C1A C2A O2A -1.9(7) . .
C6A C1A C2A O2A -179.9(5) . .
O1A C1A C2A C3A 177.9(5) . .
C6A C1A C2A C3A 0.0(9) . .
O2A C2A C3A C4A -178.0(6) . .
C1A C2A C3A C4A 2.1(10) . .
C2A C3A C4A C5A -1.8(11) . .
C3A C4A C5A C6A -0.7(12) . .
O1A C1A C6A C5A -179.9(6) . .
C2A C1A C6A C5A -2.2(9) . .
O1A C1A C6A C7A 0.2(9) . .
C2A C1A C6A C7A 177.9(5) . .
C4A C5A C6A C1A 2.7(10) . .
C4A C5A C6A C7A -177.5(7) . .
C1A C6A C7A O8A 1.0(9) . .
C5A C6A C7A O8A -178.8(6) . .
C1A C6A C7A O9A -179.0(5) . .
C5A C6A C7A O9A 1.1(9) . .
O9A C7A O8A Li1 164.6(6) . .
C6A C7A O8A Li1 -15.4(10) . .
O8D Li1 O8A C7A -93.0(7) . .
O1D Li1 O8A C7A 164.7(5) . .
O1A Li1 O8A C7A 20.7(8) . .
Li3 Li1 O8A C7A 106.4(10) . .
Li2 Li1 O8A C7A 77.6(7) . .
Ti2 Li1 O8A C7A 138.2(5) . .
Ti1 Li1 O8A C7A 20.3(9) . .
O8A C7A O9A C10A 6.3(9) . .
C6A C7A O9A C10A -173.6(6) . .
C7A O9A C10A C11A 177.1(7) . .
C7A O9A C10A C15A -63.6(8) . .
O9A C10A C11A C19A -72.7(11) . .
C15A C10A C11A C19A 162.3(10) . .
O9A C10A C11A C12A 59.5(10) . .
C15A C10A C11A C12A -65.4(10) . .
O9A C10A C11A C16A 161.3(9) . .
C15A C10A C11A C16A 36.4(11) . .
C19A C11A C12A C13A -160.3(9) . .
C10A C11A C12A C13A 69.7(9) . .
C16A C11A C12A C13A -32.3(9) . .
C11A C12A C13A C14A -1.0(11) . .
C12A C13A C14A C16A 37.8(10) . .
C12A C13A C14A C15A -71.9(13) . .
O9A C10A C15A C14A -127.3(9) . .
C11A C10A C15A C14A -6.6(11) . .
C16A C14A C15A C10A -29.5(12) . .
C13A C14A C15A C10A 77.8(13) . .
C13A C14A C16A C17A -174.2(9) . .
C15A C14A C16A C17A -64.9(12) . .
C13A C14A C16A C11A -58.2(10) . .
C15A C14A C16A C11A 51.1(12) . .
C13A C14A C16A C18A 60.6(13) . .
C15A C14A C16A C18A 169.9(10) . .
C19A C11A C16A C14A -176.1(11) . .
C10A C11A C16A C14A -53.0(11) . .
C12A C11A C16A C14A 55.9(10) . .
C19A C11A C16A C17A -61.5(14) . .
C10A C11A C16A C17A 61.5(13) . .
C12A C11A C16A C17A 170.4(11) . .
C19A C11A C16A C18A 63.0(16) . .
C10A C11A C16A C18A -174.0(12) . .
C12A C11A C16A C18A -65.1(14) . .
O8E Li2 O1B C1B 94.7(6) . .
O8B Li2 O1B C1B -13.2(6) . .
O1E Li2 O1B C1B -141.7(8) . .
Li3 Li2 O1B C1B -110.7(5) . .
Li1 Li2 O1B C1B -165.7(4) . .
Ti1 Li2 O1B C1B 166.1(7) . .
Ti2 Li2 O1B C1B -113.6(5) . .
O8E Li2 O1B Ti1 -71.5(6) . .
O8B Li2 O1B Ti1 -179.3(3) . .
O1E Li2 O1B Ti1 52.2(10) . .
Li3 Li2 O1B Ti1 83.1(3) . .
Li1 Li2 O1B Ti1 28.1(4) . .
Ti2 Li2 O1B Ti1 80.2(5) . .
O2A Ti1 O1B C1B -87.8(4) . .
O2C Ti1 O1B C1B 70.5(7) . .
O2B Ti1 O1B C1B 4.7(3) . .
O1A Ti1 O1B C1B -166.1(4) . .
O1C Ti1 O1B C1B 107.6(4) . .
Li2 Ti1 O1B C1B -167.4(6) . .
Li3 Ti1 O1B C1B 110.5(4) . .
Li1 Ti1 O1B C1B 164.5(4) . .
O2A Ti1 O1B Li2 79.7(4) . .
O2C Ti1 O1B Li2 -122.1(6) . .
O2B Ti1 O1B Li2 172.1(4) . .
O1A Ti1 O1B Li2 1.4(4) . .
O1C Ti1 O1B Li2 -85.0(4) . .
Li3 Ti1 O1B Li2 -82.1(4) . .
Li1 Ti1 O1B Li2 -28.0(4) . .
O2A Ti1 O2B C2B 97.2(4) . .
O2C Ti1 O2B C2B -168.8(4) . .
O1A Ti1 O2B C2B 27.0(8) . .
O1B Ti1 O2B C2B -5.3(4) . .
O1C Ti1 O2B C2B -88.8(4) . .
Li2 Ti1 O2B C2B -1.2(4) . .
Li3 Ti1 O2B C2B -60.1(4) . .
Li1 Ti1 O2B C2B -58.3(7) . .
Li2 O1B C1B C6B 8.7(8) . .
Ti1 O1B C1B C6B 175.5(4) . .
Li2 O1B C1B C2B -170.2(5) . .
Ti1 O1B C1B C2B -3.4(6) . .
Ti1 O2B C2B C3B -175.6(5) . .
Ti1 O2B C2B C1B 5.1(6) . .
O1B C1B C2B O2B -0.8(7) . .
C6B C1B C2B O2B -179.8(5) . .
O1B C1B C2B C3B 179.8(5) . .
C6B C1B C2B C3B 0.9(8) . .
O2B C2B C3B C4B -178.8(6) . .
C1B C2B C3B C4B 0.5(9) . .
C2B C3B C4B C5B -0.8(10) . .
C3B C4B C5B C6B -0.1(10) . .
O1B C1B C6B C5B 179.4(5) . .
C2B C1B C6B C5B -1.8(8) . .
O1B C1B C6B C7B -1.1(8) . .
C2B C1B C6B C7B 177.7(5) . .
C4B C5B C6B C1B 1.5(9) . .
C4B C5B C6B C7B -178.0(6) . .
C1B C6B C7B O8B 4.2(9) . .
C5B C6B C7B O8B -176.3(6) . .
C1B C6B C7B O9B -176.6(5) . .
C5B C6B C7B O9B 2.9(7) . .
O9B C7B O8B Li2 165.7(5) . .
C6B C7B O8B Li2 -15.1(9) . .
O8E Li2 O8B C7B -94.0(6) . .
O1E Li2 O8B C7B 166.4(5) . .
O1B Li2 O8B C7B 17.1(7) . .
Li3 Li2 O8B C7B 76.7(6) . .
Li1 Li2 O8B C7B 103.1(10) . .
Ti1 Li2 O8B C7B 16.6(8) . .
Ti2 Li2 O8B C7B 138.1(5) . .
O8B C7B O9B C10B 5.4(8) . .
C6B C7B O9B C10B -173.9(5) . .
C7B O9B C10B C11B 173.9(6) . .
C7B O9B C10B C15B -69.0(8) . .
O9B C10B C11B C19B -70.4(9) . .
C15B C10B C11B C19B 166.3(8) . .
O9B C10B C11B C16B 161.7(6) . .
C15B C10B C11B C16B 38.4(8) . .
O9B C10B C11B C12B 57.4(9) . .
C15B C10B C11B C12B -65.9(9) . .
C19B C11B C12B C13B -162.6(8) . .
C16B C11B C12B C13B -33.1(9) . .
C10B C11B C12B C13B 70.7(9) . .
C11B C12B C13B C14B -1.7(11) . .
C12B C13B C14B C16B 36.7(10) . .
C12B C13B C14B C15B -72.6(12) . .
C13B C14B C15B C10B 76.5(12) . .
C16B C14B C15B C10B -33.7(12) . .
O9B C10B C15B C14B -122.6(9) . .
C11B C10B C15B C14B -3.0(10) . .
C19B C11B C16B C17B -62.8(11) . .
C10B C11B C16B C17B 61.4(9) . .
C12B C11B C16B C17B 170.3(8) . .
C19B C11B C16B C14B 179.0(9) . .
C10B C11B C16B C14B -56.8(9) . .
C12B C11B C16B C14B 52.1(9) . .
C19B C11B C16B C18B 61.0(12) . .
C10B C11B C16B C18B -174.8(8) . .
C12B C11B C16B C18B -65.9(10) . .
C13B C14B C16B C17B -173.8(8) . .
C15B C14B C16B C17B -60.8(11) . .
C13B C14B C16B C11B -56.3(9) . .
C15B C14B C16B C11B 56.6(11) . .
C13B C14B C16B C18B 62.1(11) . .
C15B C14B C16B C18B 175.0(9) . .
O8C Li3 O1C C1C -16.4(6) . .
O8F Li3 O1C C1C 88.2(6) . .
O1F Li3 O1C C1C -147.1(9) . .
Li1 Li3 O1C C1C -114.7(5) . .
Li2 Li3 O1C C1C -173.2(4) . .
Ti1 Li3 O1C C1C 161.7(7) . .
Ti2 Li3 O1C C1C -118.9(5) . .
O8C Li3 O1C Ti1 -178.1(3) . .
O8F Li3 O1C Ti1 -73.5(5) . .
O1F Li3 O1C Ti1 51.2(11) . .
Li1 Li3 O1C Ti1 83.6(3) . .
Li2 Li3 O1C Ti1 25.1(4) . .
Ti2 Li3 O1C Ti1 79.4(5) . .
O2A Ti1 O1C C1C 79.3(7) . .
O2C Ti1 O1C C1C 10.5(4) . .
O2B Ti1 O1C C1C -80.9(4) . .
O1A Ti1 O1C C1C 114.8(4) . .
O1B Ti1 O1C C1C -158.5(4) . .
Li2 Ti1 O1C C1C 171.9(4) . .
Li3 Ti1 O1C C1C -163.6(6) . .
Li1 Ti1 O1C C1C 114.2(4) . .
O2A Ti1 O1C Li3 -117.1(6) . .
O2C Ti1 O1C Li3 174.1(4) . .
O2B Ti1 O1C Li3 82.7(4) . .
O1A Ti1 O1C Li3 -81.6(4) . .
O1B Ti1 O1C Li3 5.1(4) . .
Li2 Ti1 O1C Li3 -24.5(4) . .
Li1 Ti1 O1C Li3 -82.2(4) . .
O2A Ti1 O2C C2C -175.1(4) . .
O2B Ti1 O2C C2C 89.7(4) . .
O1A Ti1 O2C C2C -95.1(4) . .
O1B Ti1 O2C C2C 26.1(8) . .
O1C Ti1 O2C C2C -11.7(4) . .
Li2 Ti1 O2C C2C -60.9(7) . .
Li3 Ti1 O2C C2C -8.7(4) . .
Li1 Ti1 O2C C2C -66.4(4) . .
Li3 O1C C1C C6C 7.6(8) . .
Ti1 O1C C1C C6C 170.6(5) . .
Li3 O1C C1C C2C -170.8(5) . .
Ti1 O1C C1C C2C -7.8(6) . .
Ti1 O2C C2C C3C -169.8(5) . .
Ti1 O2C C2C C1C 10.9(6) . .
O1C C1C C2C O2C -1.4(7) . .
C6C C1C C2C O2C -179.8(5) . .
O1C C1C C2C C3C 179.2(5) . .
C6C C1C C2C C3C 0.8(8) . .
O2C C2C C3C C4C 179.8(6) . .
C1C C2C C3C C4C -0.9(9) . .
C2C C3C C4C C5C 0.9(10) . .
C3C C4C C5C C6C -0.6(10) . .
O1C C1C C6C C5C -178.8(5) . .
C2C C1C C6C C5C -0.5(8) . .
O1C C1C C6C C7C 4.2(9) . .
C2C C1C C6C C7C -177.5(5) . .
C4C C5C C6C C1C 0.5(9) . .
C4C C5C C6C C7C 177.4(6) . .
C1C C6C C7C O8C 0.6(9) . .
C5C C6C C7C O8C -176.3(6) . .
C1C C6C C7C O9C 178.8(5) . .
C5C C6C C7C O9C 1.9(8) . .
O9C C7C O8C Li3 165.2(5) . .
C6C C7C O8C Li3 -16.8(9) . .
O1C Li3 O8C C7C 21.5(7) . .
O8F Li3 O8C C7C -90.2(7) . .
O1F Li3 O8C C7C 173.3(5) . .
Li1 Li3 O8C C7C 81.6(6) . .
Li2 Li3 O8C C7C 112.9(12) . .
Ti1 Li3 O8C C7C 20.3(8) . .
Ti2 Li3 O8C C7C 143.6(5) . .
O8C C7C O9C C10C 7.1(8) . .
C6C C7C O9C C10C -171.2(5) . .
C7C O9C C10C C11C 176.5(6) . .
C7C O9C C10C C15C -67.3(7) . .
O9C C10C C11C C19C -68.8(9) . .
C15C C10C C11C C19C 168.4(8) . .
O9C C10C C11C C16C 162.2(7) . .
C15C C10C C11C C16C 39.4(8) . .
O9C C10C C11C C12C 55.5(8) . .
C15C C10C C11C C12C -67.2(8) . .
C19C C11C C12C C13C -162.1(8) . .
C16C C11C C12C C13C -31.3(9) . .
C10C C11C C12C C13C 73.8(9) . .
C11C C12C C13C C14C -5.1(10) . .
C12C C13C C14C C15C -69.1(11) . .
C12C C13C C14C C16C 38.6(10) . .
C13C C14C C15C C10C 77.2(10) . .
C16C C14C C15C C10C -30.0(9) . .
O9C C10C C15C C14C -124.9(7) . .
C11C C10C C15C C14C -5.1(8) . .
C19C C11C C16C C17C -62.6(12) . .
C10C C11C C16C C17C 62.3(10) . .
C12C C11C C16C C17C 170.3(8) . .
C19C C11C C16C C18C 61.5(13) . .
C10C C11C C16C C18C -173.7(9) . .
C12C C11C C16C C18C -65.6(11) . .
C19C C11C C16C C14C 179.9(8) . .
C10C C11C C16C C14C -55.3(7) . .
C12C C11C C16C C14C 52.8(7) . .
C15C C14C C16C C17C -66.1(10) . .
C13C C14C C16C C17C -176.1(8) . .
C15C C14C C16C C11C 53.0(8) . .
C13C C14C C16C C11C -56.9(8) . .
C15C C14C C16C C18C 169.9(8) . .
C13C C14C C16C C18C 59.9(11) . .
O8D Li1 O1D C1D -15.8(7) . .
O8A Li1 O1D C1D 98.2(6) . .
O1A Li1 O1D C1D -147.2(8) . .
Li3 Li1 O1D C1D -111.4(5) . .
Li2 Li1 O1D C1D -168.1(4) . .
Ti2 Li1 O1D C1D 163.6(7) . .
Ti1 Li1 O1D C1D -116.7(5) . .
O8D Li1 O1D Ti2 -179.4(3) . .
O8A Li1 O1D Ti2 -65.4(6) . .
O1A Li1 O1D Ti2 49.2(11) . .
Li3 Li1 O1D Ti2 85.0(4) . .
Li2 Li1 O1D Ti2 28.3(4) . .
Ti1 Li1 O1D Ti2 79.7(6) . .
O2F Ti2 O1D C1D 75.0(7) . .
O2D Ti2 O1D C1D 5.2(4) . .
O2E Ti2 O1D C1D -86.2(4) . .
O1F Ti2 O1D C1D 109.6(4) . .
O1E Ti2 O1D C1D -164.1(4) . .
Li1 Ti2 O1D C1D -164.6(6) . .
Li3 Ti2 O1D C1D 112.0(4) . .
Li2 Ti2 O1D C1D 167.2(4) . .
O2F Ti2 O1D Li1 -120.4(7) . .
O2D Ti2 O1D Li1 169.9(5) . .
O2E Ti2 O1D Li1 78.4(5) . .
O1F Ti2 O1D Li1 -85.8(4) . .
O1E Ti2 O1D Li1 0.5(4) . .
Li3 Ti2 O1D Li1 -83.4(5) . .
Li2 Ti2 O1D Li1 -28.2(5) . .
O2F Ti2 O2D C2D -167.2(4) . .
O2E Ti2 O2D C2D 99.7(4) . .
O1D Ti2 O2D C2D -4.7(4) . .
O1F Ti2 O2D C2D -87.5(4) . .
O1E Ti2 O2D C2D 33.9(9) . .
Li1 Ti2 O2D C2D 0.2(5) . .
Li3 Ti2 O2D C2D -58.1(5) . .
Li2 Ti2 O2D C2D -53.0(7) . .
Li1 O1D C1D C6D 10.9(9) . .
Ti2 O1D C1D C6D 175.8(5) . .
Li1 O1D C1D C2D -169.8(5) . .
Ti2 O1D C1D C2D -4.9(6) . .
Ti2 O2D C2D C3D -174.1(6) . .
Ti2 O2D C2D C1D 3.4(7) . .
O1D C1D C2D C3D 178.9(6) . .
C6D C1D C2D C3D -1.8(9) . .
O1D C1D C2D O2D 1.2(7) . .
C6D C1D C2D O2D -179.5(5) . .
O2D C2D C3D C4D -179.4(6) . .
C1D C2D C3D C4D 3.2(11) . .
C2D C3D C4D C5D -3.5(11) . .
C3D C4D C5D C6D 2.3(11) . .
O1D C1D C6D C5D 179.8(6) . .
C2D C1D C6D C5D 0.6(9) . .
O1D C1D C6D C7D -0.4(9) . .
C2D C1D C6D C7D -179.6(5) . .
C4D C5D C6D C1D -0.8(10) . .
C4D C5D C6D C7D 179.3(6) . .
C1D C6D C7D O8D 0.3(9) . .
C5D C6D C7D O8D -179.9(6) . .
C1D C6D C7D O9D -179.4(5) . .
C5D C6D C7D O9D 0.4(8) . .
O9D C7D O8D Li1 167.9(6) . .
C6D C7D O8D Li1 -11.8(10) . .
O8A Li1 O8D C7D -93.4(7) . .
O1D Li1 O8D C7D 17.2(8) . .
O1A Li1 O8D C7D 166.0(5) . .
Li3 Li1 O8D C7D 76.9(6) . .
Li2 Li1 O8D C7D 107.0(10) . .
Ti2 Li1 O8D C7D 16.9(9) . .
Ti1 Li1 O8D C7D 138.5(5) . .
O8D C7D O9D C10D 6.7(8) . .
C6D C7D O9D C10D -173.5(5) . .
C7D O9D C10D C15D -67.3(7) . .
C7D O9D C10D C11D 176.7(5) . .
O9D C10D C11D C19D -68.4(9) . .
C15D C10D C11D C19D 168.4(8) . .
O9D C10D C11D C16D 160.9(6) . .
C15D C10D C11D C16D 37.8(7) . .
O9D C10D C11D C12D 57.1(7) . .
C15D C10D C11D C12D -66.1(7) . .
C19D C11D C12D C13D -163.5(7) . .
C16D C11D C12D C13D -32.7(7) . .
C10D C11D C12D C13D 71.1(7) . .
C11D C12D C13D C14D -2.2(8) . .
C12D C13D C14D C16D 37.6(8) . .
C12D C13D C14D C15D -71.9(8) . .
C13D C14D C15D C10D 77.5(8) . .
C16D C14D C15D C10D -31.4(8) . .
O9D C10D C15D C14D -122.9(6) . .
C11D C10D C15D C14D -4.5(7) . .
C13D C14D C16D C11D -57.3(7) . .
C15D C14D C16D C11D 53.7(7) . .
C13D C14D C16D C17D -175.5(7) . .
C15D C14D C16D C17D -64.5(9) . .
C13D C14D C16D C18D 61.2(9) . .
C15D C14D C16D C18D 172.1(7) . .
C19D C11D C16D C14D 179.6(7) . .
C10D C11D C16D C14D -54.7(6) . .
C12D C11D C16D C14D 53.5(7) . .
C19D C11D C16D C17D -65.9(11) . .
C10D C11D C16D C17D 59.8(9) . .
C12D C11D C16D C17D 168.0(8) . .
C19D C11D C16D C18D 60.2(10) . .
C10D C11D C16D C18D -174.1(7) . .
C12D C11D C16D C18D -65.9(8) . .
O8E Li2 O1E C1E -17.4(6) . .
O8B Li2 O1E C1E 91.2(6) . .
O1B Li2 O1E C1E -145.7(8) . .
Li3 Li2 O1E C1E -172.1(4) . .
Li1 Li2 O1E C1E -117.4(5) . .
Ti1 Li2 O1E C1E -118.1(5) . .
Ti2 Li2 O1E C1E 160.5(6) . .
O8E Li2 O1E Ti2 -177.9(3) . .
O8B Li2 O1E Ti2 -69.3(6) . .
O1B Li2 O1E Ti2 53.8(10) . .
Li3 Li2 O1E Ti2 27.4(4) . .
Li1 Li2 O1E Ti2 82.1(3) . .
Ti1 Li2 O1E Ti2 81.4(5) . .
O2F Ti2 O1E C1E -81.3(4) . .
O2D Ti2 O1E C1E 77.1(7) . .
O2E Ti2 O1E C1E 9.2(4) . .
O1D Ti2 O1E C1E 115.1(4) . .
O1F Ti2 O1E C1E -159.3(4) . .
Li1 Ti2 O1E C1E 115.3(4) . .
Li3 Ti2 O1E C1E 171.3(4) . .
Li2 Ti2 O1E C1E -161.9(6) . .
O2F Ti2 O1E Li2 80.7(4) . .
O2D Ti2 O1E Li2 -121.0(7) . .
O2E Ti2 O1E Li2 171.2(4) . .
O1D Ti2 O1E Li2 -83.0(4) . .
O1F Ti2 O1E Li2 2.7(4) . .
Li1 Ti2 O1E Li2 -82.7(4) . .
Li3 Ti2 O1E Li2 -26.7(4) . .
O2F Ti2 O2E C2E 91.8(5) . .
O2D Ti2 O2E C2E -174.5(4) . .
O1D Ti2 O2E C2E -94.1(4) . .
O1F Ti2 O2E C2E 28.0(8) . .
O1E Ti2 O2E C2E -10.4(4) . .
Li1 Ti2 O2E C2E -66.5(5) . .
Li3 Ti2 O2E C2E -56.5(7) . .
Li2 Ti2 O2E C2E -6.0(5) . .
Li2 O1E C1E C6E 10.4(9) . .
Ti2 O1E C1E C6E 172.2(5) . .
Li2 O1E C1E C2E -168.5(5) . .
Ti2 O1E C1E C2E -6.7(6) . .
Ti2 O2E C2E C3E -170.8(6) . .
Ti2 O2E C2E C1E 9.8(7) . .
O1E C1E C2E C3E 179.1(6) . .
C6E C1E C2E C3E 0.1(10) . .
O1E C1E C2E O2E -1.5(8) . .
C6E C1E C2E O2E 179.5(5) . .
O2E C2E C3E C4E -179.3(7) . .
C1E C2E C3E C4E 0.0(12) . .
C2E C3E C4E C5E -0.8(13) . .
C3E C4E C5E C6E 1.5(13) . .
O1E C1E C6E C5E -178.3(6) . .
C2E C1E C6E C5E 0.5(9) . .
O1E C1E C6E C7E 1.9(9) . .
C2E C1E C6E C7E -179.3(5) . .
C4E C5E C6E C1E -1.3(11) . .
C4E C5E C6E C7E 178.4(7) . .
C1E C6E C7E O8E -0.4(9) . .
C5E C6E C7E O8E 179.8(6) . .
C1E C6E C7E O9E 178.8(5) . .
C5E C6E C7E O9E -1.0(8) . .
O9E C7E O8E Li2 166.5(5) . .
C6E C7E O8E Li2 -14.3(9) . .
O8B Li2 O8E C7E -92.5(6) . .
O1E Li2 O8E C7E 20.2(7) . .
O1B Li2 O8E C7E 169.8(5) . .
Li3 Li2 O8E C7E 109.7(10) . .
Li1 Li2 O8E C7E 79.6(6) . .
Ti1 Li2 O8E C7E 140.6(5) . .
Ti2 Li2 O8E C7E 19.0(8) . .
O8E C7E O9E C10E 4.1(8) . .
C6E C7E O9E C10E -175.2(5) . .
C7E O9E C10E C15E -69.2(7) . .
C7E O9E C10E C11E 175.7(5) . .
O9E C10E C11E C19E -72.1(8) . .
C15E C10E C11E C19E 165.8(7) . .
O9E C10E C11E C12E 56.8(6) . .
C15E C10E C11E C12E -65.3(6) . .
O9E C10E C11E C16E 161.8(5) . .
C15E C10E C11E C16E 39.7(7) . .
C10E C11E C12E C13E 70.2(7) . .
C19E C11E C12E C13E -160.5(6) . .
C16E C11E C12E C13E -34.1(7) . .
C11E C12E C13E C14E -0.4(7) . .
C12E C13E C14E C15E -71.5(7) . .
C12E C13E C14E C16E 36.7(7) . .
O9E C10E C15E C14E -123.9(6) . .
C11E C10E C15E C14E -5.6(7) . .
C13E C14E C15E C10E 77.4(7) . .
C16E C14E C15E C10E -32.0(8) . .
C13E C14E C16E C18E 61.2(9) . .
C15E C14E C16E C18E 171.3(8) . .
C13E C14E C16E C17E -174.0(7) . .
C15E C14E C16E C17E -63.9(8) . .
C13E C14E C16E C11E -56.0(7) . .
C15E C14E C16E C11E 54.1(7) . .
C10E C11E C16E C14E -57.0(6) . .
C19E C11E C16E C14E 178.1(7) . .
C12E C11E C16E C14E 53.4(6) . .
C10E C11E C16E C18E -174.9(7) . .
C19E C11E C16E C18E 60.2(10) . .
C12E C11E C16E C18E -64.5(8) . .
C10E C11E C16E C17E 61.2(8) . .
C19E C11E C16E C17E -63.7(9) . .
C12E C11E C16E C17E 171.6(7) . .
O1C Li3 O1F C1F -144.0(9) . .
O8C Li3 O1F C1F 89.7(6) . .
O8F Li3 O1F C1F -14.4(7) . .
Li1 Li3 O1F C1F -171.7(4) . .
Li2 Li3 O1F C1F -113.5(5) . .
Ti1 Li3 O1F C1F -116.6(5) . .
Ti2 Li3 O1F C1F 163.5(7) . .
O1C Li3 O1F Ti2 52.6(11) . .
O8C Li3 O1F Ti2 -73.7(5) . .
O8F Li3 O1F Ti2 -177.9(3) . .
Li1 Li3 O1F Ti2 24.9(4) . .
Li2 Li3 O1F Ti2 83.0(3) . .
Ti1 Li3 O1F Ti2 80.0(5) . .
O2F Ti2 O1F C1F 8.2(4) . .
O2D Ti2 O1F C1F -82.9(4) . .
O2E Ti2 O1F C1F 74.1(7) . .
O1D Ti2 O1F C1F -161.1(4) . .
O1E Ti2 O1F C1F 111.8(4) . .
Li1 Ti2 O1F C1F 170.9(4) . .
Li3 Ti2 O1F C1F -165.1(6) . .
Li2 Ti2 O1F C1F 113.3(4) . .
O2F Ti2 O1F Li3 173.3(4) . .
O2D Ti2 O1F Li3 82.3(4) . .
O2E Ti2 O1F Li3 -120.8(6) . .
O1D Ti2 O1F Li3 4.0(4) . .
O1E Ti2 O1F Li3 -83.1(4) . .
Li1 Ti2 O1F Li3 -24.0(4) . .
Li2 Ti2 O1F Li3 -81.6(4) . .
O2D Ti2 O2F C2F 94.3(4) . .
O2E Ti2 O2F C2F -171.4(4) . .
O1D Ti2 O2F C2F 26.8(8) . .
O1F Ti2 O2F C2F -8.5(4) . .
O1E Ti2 O2F C2F -91.9(4) . .
Li1 Ti2 O2F C2F -55.1(8) . .
Li3 Ti2 O2F C2F -5.0(5) . .
Li2 Ti2 O2F C2F -63.4(4) . .
Li3 O1F C1F C6F 7.9(9) . .
Ti2 O1F C1F C6F 172.3(5) . .
Li3 O1F C1F C2F -171.0(5) . .
Ti2 O1F C1F C2F -6.7(6) . .
Ti2 O2F C2F C3F -170.2(6) . .
Ti2 O2F C2F C1F 7.4(7) . .
O1F C1F C2F C3F 177.7(6) . .
C6F C1F C2F C3F -1.4(9) . .
O1F C1F C2F O2F 0.0(7) . .
C6F C1F C2F O2F -179.0(5) . .
O2F C2F C3F C4F 179.1(7) . .
C1F C2F C3F C4F 1.7(11) . .
C2F C3F C4F C5F -0.3(12) . .
C3F C4F C5F C6F -1.3(12) . .
O1F C1F C6F C5F -179.2(6) . .
C2F C1F C6F C5F -0.3(9) . .
O1F C1F C6F C7F 1.5(9) . .
C2F C1F C6F C7F -179.6(5) . .
C4F C5F C6F C1F 1.6(10) . .
C4F C5F C6F C7F -179.0(7) . .
C1F C6F C7F O8F 2.6(9) . .
C5F C6F C7F O8F -176.7(6) . .
C1F C6F C7F O9F -178.6(5) . .
C5F C6F C7F O9F 2.1(8) . .
O9F C7F O8F Li3 165.3(5) . .
C6F C7F O8F Li3 -16.0(9) . .
O1C Li3 O8F C7F 170.3(5) . .
O8C Li3 O8F C7F -91.9(6) . .
O1F Li3 O8F C7F 19.0(7) . .
Li1 Li3 O8F C7F 109.5(13) . .
Li2 Li3 O8F C7F 79.1(6) . .
Ti1 Li3 O8F C7F 140.8(5) . .
Ti2 Li3 O8F C7F 17.7(8) . .
O8F C7F O9F C10F 5.0(8) . .
C6F C7F O9F C10F -173.9(5) . .
C7F O9F C10F C11F 176.9(5) . .
C7F O9F C10F C15F -66.4(7) . .
O9F C10F C11F C19F -70.5(9) . .
C15F C10F C11F C19F 166.6(8) . .
O9F C10F C11F C12F 57.3(8) . .
C15F C10F C11F C12F -65.6(8) . .
O9F C10F C11F C16F 160.4(6) . .
C15F C10F C11F C16F 37.6(7) . .
C19F C11F C12F C13F -164.1(7) . .
C10F C11F C12F C13F 69.7(8) . .
C16F C11F C12F C13F -33.4(8) . .
C11F C12F C13F C14F 0.2(9) . .
C12F C13F C14F C16F 36.4(9) . .
C12F C13F C14F C15F -74.1(9) . .
O9F C10F C15F C14F -123.4(6) . .
C11F C10F C15F C14F -5.0(8) . .
C16F C14F C15F C10F -32.1(8) . .
C13F C14F C15F C10F 79.3(8) . .
C13F C14F C16F C17F -175.2(7) . .
C15F C14F C16F C17F -63.9(9) . .
C13F C14F C16F C18F 60.1(10) . .
C15F C14F C16F C18F 171.5(7) . .
C13F C14F C16F C11F -57.1(8) . .
C15F C14F C16F C11F 54.2(7) . .
C19F C11F C16F C14F -179.2(8) . .
C10F C11F C16F C14F -55.6(7) . .
C12F C11F C16F C14F 53.4(7) . .
C19F C11F C16F C17F -60.5(11) . .
C10F C11F C16F C17F 63.1(9) . .
C12F C11F C16F C17F 172.1(8) . .
C19F C11F C16F C18F 61.9(11) . .
C10F C11F C16F C18F -174.5(8) . .
C12F C11F C16F C18F -65.5(9) . .
O8G Li5 Ti3 O2G -105.1(5) . 3_565
O8H Li5 Ti3 O2G 11.9(4) . 3_565
O1G Li5 Ti3 O2G -104.4(4) . 3_565
O1H Li5 Ti3 O2G 107.1(5) . 3_565
Li5 Li5 Ti3 O2G 174.6(3) 2_665 3_565
Li5 Li5 Ti3 O2G 104.5(3) 3_565 3_565
Ti4 Li5 Ti3 O2G 139.6(3) . 3_565
O8G Li5 Ti3 O2G 136.5(5) . 2_665
O8H Li5 Ti3 O2G -106.4(6) . 2_665
O1G Li5 Ti3 O2G 137.2(5) . 2_665
O1H Li5 Ti3 O2G -11.3(9) . 2_665
Li5 Li5 Ti3 O2G 56.3(7) 2_665 2_665
Li5 Li5 Ti3 O2G -13.8(7) 3_565 2_665
Ti4 Li5 Ti3 O2G 21.2(7) . 2_665
O8G Li5 Ti3 O2G -9.9(6) . .
O8H Li5 Ti3 O2G 107.2(4) . .
O1G Li5 Ti3 O2G -9.2(5) . .
O1H Li5 Ti3 O2G -157.7(4) . .
Li5 Li5 Ti3 O2G -90.1(3) 2_665 .
Li5 Li5 Ti3 O2G -160.2(3) 3_565 .
Ti4 Li5 Ti3 O2G -125.2(3) . .
O8G Li5 Ti3 O1G -176.6(6) . 3_565
O8H Li5 Ti3 O1G -59.5(3) . 3_565
O1G Li5 Ti3 O1G -175.9(5) . 3_565
O1H Li5 Ti3 O1G 35.6(4) . 3_565
Li5 Li5 Ti3 O1G 103.2(3) 2_665 3_565
Li5 Li5 Ti3 O1G 33.1(3) 3_565 3_565
Ti4 Li5 Ti3 O1G 68.2(3) . 3_565
O8G Li5 Ti3 O1G -0.7(3) . .
O8H Li5 Ti3 O1G 116.4(6) . .
O1H Li5 Ti3 O1G -148.5(8) . .
Li5 Li5 Ti3 O1G -80.9(6) 2_665 .
Li5 Li5 Ti3 O1G -151.0(5) 3_565 .
Ti4 Li5 Ti3 O1G -116.0(6) . .
O8G Li5 Ti3 O1G 93.6(5) . 2_665
O8H Li5 Ti3 O1G -149.4(4) . 2_665
O1G Li5 Ti3 O1G 94.3(4) . 2_665
O1H Li5 Ti3 O1G -54.2(5) . 2_665
Li5 Li5 Ti3 O1G 13.3(3) 2_665 2_665
Li5 Li5 Ti3 O1G -56.8(3) 3_565 2_665
Ti4 Li5 Ti3 O1G -21.7(3) . 2_665
O8G Li5 Ti3 Li5 150.3(6) . 3_565
O8H Li5 Ti3 Li5 -92.6(6) . 3_565
O1G Li5 Ti3 Li5 151.0(5) . 3_565
O1H Li5 Ti3 Li5 2.5(3) . 3_565
Li5 Li5 Ti3 Li5 70.07(11) 2_665 3_565
Ti4 Li5 Ti3 Li5 35.03(6) . 3_565
O8G Li5 Ti3 Li5 80.2(7) . 2_665
O8H Li5 Ti3 Li5 -162.7(5) . 2_665
O1G Li5 Ti3 Li5 80.9(6) . 2_665
O1H Li5 Ti3 Li5 -67.6(3) . 2_665
Li5 Li5 Ti3 Li5 -70.07(12) 3_565 2_665
Ti4 Li5 Ti3 Li5 -35.03(6) . 2_665
O8G Li5 Ti4 O2H 106.4(4) . .
O8H Li5 Ti4 O2H -10.7(6) . .
O1G Li5 Ti4 O2H -154.0(5) . .
O1H Li5 Ti4 O2H -9.9(5) . .
Li5 Li5 Ti4 O2H -157.3(3) 2_665 .
Li5 Li5 Ti4 O2H -87.4(3) 3_565 .
Ti3 Li5 Ti4 O2H -122.4(3) . .
O8G Li5 Ti4 O2H 10.7(4) . 2_665
O8H Li5 Ti4 O2H -106.5(5) . 2_665
O1G Li5 Ti4 O2H 110.2(5) . 2_665
O1H Li5 Ti4 O2H -105.6(4) . 2_665
Li5 Li5 Ti4 O2H 106.9(3) 2_665 2_665
Li5 Li5 Ti4 O2H 176.8(3) 3_565 2_665
Ti3 Li5 Ti4 O2H 141.9(3) . 2_665
O8G Li5 Ti4 O2H -103.9(6) . 3_565
O8H Li5 Ti4 O2H 138.9(5) . 3_565
O1G Li5 Ti4 O2H -4.4(10) . 3_565
O1H Li5 Ti4 O2H 139.8(5) . 3_565
Li5 Li5 Ti4 O2H -7.7(7) 2_665 3_565
Li5 Li5 Ti4 O2H 62.2(7) 3_565 3_565
Ti3 Li5 Ti4 O2H 27.3(7) . 3_565
O8G Li5 Ti4 O1H 116.3(6) . .
O8H Li5 Ti4 O1H -0.9(3) . .
O1G Li5 Ti4 O1H -144.1(8) . .
Li5 Li5 Ti4 O1H -147.4(5) 2_665 .
Li5 Li5 Ti4 O1H -77.6(6) 3_565 .
Ti3 Li5 Ti4 O1H -112.5(5) . .
O8G Li5 Ti4 O1H -150.6(4) . 3_565
O8H Li5 Ti4 O1H 92.2(5) . 3_565
O1G Li5 Ti4 O1H -51.1(5) . 3_565
O1H Li5 Ti4 O1H 93.1(4) . 3_565
Li5 Li5 Ti4 O1H -54.4(3) 2_665 3_565
Li5 Li5 Ti4 O1H 15.5(3) 3_565 3_565
Ti3 Li5 Ti4 O1H -19.4(3) . 3_565
O8G Li5 Ti4 O1H -61.1(4) . 2_665
O8H Li5 Ti4 O1H -178.2(7) . 2_665
O1G Li5 Ti4 O1H 38.5(4) . 2_665
O1H Li5 Ti4 O1H -177.4(5) . 2_665
Li5 Li5 Ti4 O1H 35.2(3) 2_665 2_665
Li5 Li5 Ti4 O1H 105.1(3) 3_565 2_665
Ti3 Li5 Ti4 O1H 70.1(3) . 2_665
O8G Li5 Ti4 Li5 -166.1(5) . 3_565
O8H Li5 Ti4 Li5 76.7(7) . 3_565
O1G Li5 Ti4 Li5 -66.6(3) . 3_565
O1H Li5 Ti4 Li5 77.6(6) . 3_565
Li5 Li5 Ti4 Li5 -69.88(11) 2_665 3_565
Ti3 Li5 Ti4 Li5 -34.94(5) . 3_565
O8G Li5 Ti4 Li5 -96.2(6) . 2_665
O8H Li5 Ti4 Li5 146.6(6) . 2_665
O1G Li5 Ti4 Li5 3.3(4) . 2_665
O1H Li5 Ti4 Li5 147.4(5) . 2_665
Li5 Li5 Ti4 Li5 69.88(11) 3_565 2_665
Ti3 Li5 Ti4 Li5 34.94(6) . 2_665
O8G Li5 O1G C1G -18.1(7) . .
O8H Li5 O1G C1G 93.0(6) . .
O1H Li5 O1G C1G -148.6(9) . .
Li5 Li5 O1G C1G -115.9(4) 2_665 .
Li5 Li5 O1G C1G -172.5(4) 3_565 .
Ti3 Li5 O1G C1G 162.5(7) . .
Ti4 Li5 O1G C1G -119.2(5) . .
O8G Li5 O1G Ti3 179.4(3) . .
O8H Li5 O1G Ti3 -69.5(6) . .
O1H Li5 O1G Ti3 48.9(11) . .
Li5 Li5 O1G Ti3 81.6(4) 2_665 .
Li5 Li5 O1G Ti3 25.0(4) 3_565 .
Ti4 Li5 O1G Ti3 78.3(5) . .
O2G Ti3 O1G C1G -82.1(4) 3_565 .
O2G Ti3 O1G C1G 71.8(7) 2_665 .
O2G Ti3 O1G C1G 7.6(4) . .
O1G Ti3 O1G C1G -159.9(4) 3_565 .
O1G Ti3 O1G C1G 113.0(4) 2_665 .
Li5 Ti3 O1G C1G -163.5(6) . .
Li5 Ti3 O1G C1G 171.9(4) 3_565 .
Li5 Ti3 O1G C1G 115.0(4) 2_665 .
O2G Ti3 O1G Li5 81.4(5) 3_565 .
O2G Ti3 O1G Li5 -124.7(6) 2_665 .
O2G Ti3 O1G Li5 171.1(5) . .
O1G Ti3 O1G Li5 3.5(4) 3_565 .
O1G Ti3 O1G Li5 -83.5(4) 2_665 .
Li5 Ti3 O1G Li5 -24.6(5) 3_565 .
Li5 Ti3 O1G Li5 -81.5(6) 2_665 .
O2G Ti3 O2G C2G 96.4(5) 3_565 .
O2G Ti3 O2G C2G -171.1(4) 2_665 .
O1G Ti3 O2G C2G 34.2(8) 3_565 .
O1G Ti3 O2G C2G -7.9(4) . .
O1G Ti3 O2G C2G -91.7(4) 2_665 .
Li5 Ti3 O2G C2G -3.5(5) . .
Li5 Ti3 O2G C2G -51.6(7) 3_565 .
Li5 Ti3 O2G C2G -63.5(4) 2_665 .
Li5 O1G C1G C6G 10.3(9) . .
Ti3 O1G C1G C6G 174.0(5) . .
Li5 O1G C1G C2G -169.6(5) . .
Ti3 O1G C1G C2G -6.0(6) . .
Ti3 O2G C2G C3G -170.4(5) . .
Ti3 O2G C2G C1G 7.0(6) . .
O1G C1G C2G C3G 177.2(5) . .
C6G C1G C2G C3G -2.7(9) . .
O1G C1G C2G O2G -0.3(7) . .
C6G C1G C2G O2G 179.7(5) . .
O2G C2G C3G C4G 179.4(6) . .
C1G C2G C3G C4G 2.1(10) . .
C2G C3G C4G C5G 0.1(11) . .
C3G C4G C5G C6G -1.8(11) . .
O1G C1G C6G C5G -178.9(6) . .
C2G C1G C6G C5G 1.1(9) . .
O1G C1G C6G C7G 3.0(10) . .
C2G C1G C6G C7G -177.1(5) . .
C4G C5G C6G C1G 1.1(10) . .
C4G C5G C6G C7G 179.3(7) . .
C1G C6G C7G O8G -1.5(10) . .
C5G C6G C7G O8G -179.7(6) . .
C1G C6G C7G O9G 178.9(6) . .
C5G C6G C7G O9G 0.7(9) . .
O9G C7G O8G Li5 165.5(6) . .
C6G C7G O8G Li5 -14.0(10) . .
O8H Li5 O8G C7G -89.4(7) . .
O1G Li5 O8G C7G 21.2(8) . .
O1H Li5 O8G C7G 172.1(6) . .
Li5 Li5 O8G C7G 81.8(6) 2_665 .
Li5 Li5 O8G C7G 114.3(10) 3_565 .
Ti3 Li5 O8G C7G 21.5(9) . .
Ti4 Li5 O8G C7G 143.3(6) . .
O8G C7G O9G C10G 6.9(9) . .
C6G C7G O9G C10G -173.5(5) . .
C7G O9G C10G C15G -69.1(8) . .
C7G O9G C10G C11G 177.7(5) . .
O9G C10G C11G C12G 54.2(8) . .
C15G C10G C11G C12G -66.0(8) . .
O9G C10G C11G C19G -73.1(8) . .
C15G C10G C11G C19G 166.7(7) . .
O9G C10G C11G C16G 159.3(6) . .
C15G C10G C11G C16G 39.0(7) . .
C19G C11G C12G C13G -164.4(8) . .
C16G C11G C12G C13G -33.7(9) . .
C10G C11G C12G C13G 70.4(8) . .
C11G C12G C13G C14G -0.6(10) . .
C12G C13G C14G C16G 36.2(9) . .
C12G C13G C14G C15G -72.2(10) . .
O9G C10G C15G C14G -120.2(7) . .
C11G C10G C15G C14G -5.2(7) . .
C16G C14G C15G C10G -32.0(8) . .
C13G C14G C15G C10G 74.6(8) . .
C13G C14G C16G C18G 60.9(11) . .
C15G C14G C16G C18G 170.6(9) . .
C13G C14G C16G C17G -171.7(7) . .
C15G C14G C16G C17G -62.0(9) . .
C13G C14G C16G C11G -54.6(7) . .
C15G C14G C16G C11G 55.1(8) . .
C12G C11G C16G C14G 54.1(8) . .
C19G C11G C16G C14G -178.4(8) . .
C10G C11G C16G C14G -56.7(7) . .
C12G C11G C16G C18G -65.3(10) . .
C19G C11G C16G C18G 62.2(11) . .
C10G C11G C16G C18G -176.1(8) . .
C12G C11G C16G C17G 171.4(9) . .
C19G C11G C16G C17G -61.1(13) . .
C10G C11G C16G C17G 60.6(10) . .
O8G Li5 O1H C1H 90.8(6) . .
O8H Li5 O1H C1H -19.4(7) . .
O1G Li5 O1H C1H -142.5(9) . .
Li5 Li5 O1H C1H -170.7(5) 2_665 .
Li5 Li5 O1H C1H -114.4(5) 3_565 .
Ti3 Li5 O1H C1H -117.0(5) . .
Ti4 Li5 O1H C1H 161.3(7) . .
O8G Li5 O1H Ti4 -70.5(6) . .
O8H Li5 O1H Ti4 179.3(3) . .
O1G Li5 O1H Ti4 56.2(11) . .
Li5 Li5 O1H Ti4 28.1(4) 2_665 .
Li5 Li5 O1H Ti4 84.3(4) 3_565 .
Ti3 Li5 O1H Ti4 81.8(5) . .
O2H Ti4 O1H C1H 7.6(4) . .
O2H Ti4 O1H C1H -82.9(4) 2_665 .
O2H Ti4 O1H C1H 73.9(7) 3_565 .
O1H Ti4 O1H C1H 112.7(4) 3_565 .
O1H Ti4 O1H C1H -160.6(4) 2_665 .
Li5 Ti4 O1H C1H 114.0(5) 3_565 .
Li5 Ti4 O1H C1H -162.8(6) . .
Li5 Ti4 O1H C1H 169.8(4) 2_665 .
O2H Ti4 O1H Li5 170.4(4) . .
O2H Ti4 O1H Li5 80.0(4) 2_665 .
O2H Ti4 O1H Li5 -123.2(6) 3_565 .
O1H Ti4 O1H Li5 -84.5(4) 3_565 .
O1H Ti4 O1H Li5 2.2(4) 2_665 .
Li5 Ti4 O1H Li5 -83.2(6) 3_565 .
Li5 Ti4 O1H Li5 -27.4(5) 2_665 .
O2H Ti4 O2H C2H 96.8(5) 2_665 .
O2H Ti4 O2H C2H -169.9(4) 3_565 .
O1H Ti4 O2H C2H -7.0(4) . .
O1H Ti4 O2H C2H -90.5(4) 3_565 .
O1H Ti4 O2H C2H 32.6(8) 2_665 .
Li5 Ti4 O2H C2H -61.1(4) 3_565 .
Li5 Ti4 O2H C2H -2.0(5) . .
Li5 Ti4 O2H C2H -54.5(7) 2_665 .
Li5 O1H C1H C6H 12.7(9) . .
Ti4 O1H C1H C6H 174.9(5) . .
Li5 O1H C1H C2H -169.1(5) . .
Ti4 O1H C1H C2H -6.9(6) . .
Ti4 O2H C2H C3H -173.0(5) . .
Ti4 O2H C2H C1H 5.4(7) . .
O1H C1H C2H O2H 1.3(8) . .
C6H C1H C2H O2H 179.6(5) . .
O1H C1H C2H C3H 179.8(6) . .
C6H C1H C2H C3H -1.9(9) . .
O2H C2H C3H C4H -178.4(6) . .
C1H C2H C3H C4H 3.2(10) . .
C2H C3H C4H C5H -3.3(11) . .
C3H C4H C5H C6H 2.1(11) . .
O1H C1H C6H C5H 178.7(6) . .
C2H C1H C6H C5H 0.6(9) . .
O1H C1H C6H C7H -0.1(10) . .
C2H C1H C6H C7H -178.2(6) . .
C4H C5H C6H C1H -0.7(10) . .
C4H C5H C6H C7H 178.1(6) . .
C1H C6H C7H O8H 1.9(10) . .
C5H C6H C7H O8H -176.9(6) . .
C1H C6H C7H O9H 179.7(5) . .
C5H C6H C7H O9H 0.9(9) . .
O9H C7H O8H Li5 164.8(6) . .
C6H C7H O8H Li5 -17.5(10) . .
O8G Li5 O8H C7H -88.3(7) . .
O1G Li5 O8H C7H 170.5(6) . .
O1H Li5 O8H C7H 22.6(8) . .
Li5 Li5 O8H C7H 109.9(9) 2_665 .
Li5 Li5 O8H C7H 81.6(6) 3_565 .
Ti3 Li5 O8H C7H 142.5(5) . .
Ti4 Li5 O8H C7H 23.1(9) . .
O8H C7H O9H C10H 6.0(9) . .
C6H C7H O9H C10H -171.9(5) . .
C7H O9H C10H C11H 176.3(6) . .
C7H O9H C10H C15H -67.5(7) . .
O9H C10H C11H C19H -69.9(8) . .
C15H C10H C11H C19H 167.0(7) . .
O9H C10H C11H C12H 56.4(9) . .
C15H C10H C11H C12H -66.7(8) . .
O9H C10H C11H C16H 163.9(6) . .
C15H C10H C11H C16H 40.8(8) . .
C10H C11H C12H C13H 73.9(9) . .
C19H C11H C12H C13H -159.4(8) . .
C16H C11H C12H C13H -32.1(9) . .
C11H C12H C13H C14H -3.9(11) . .
C12H C13H C14H C15H -67.6(11) . .
C12H C13H C14H C16H 39.5(10) . .
C16H C14H C15H C10H -29.6(8) . .
C13H C14H C15H C10H 75.8(10) . .
O9H C10H C15H C14H -126.3(6) . .
C11H C10H C15H C14H -7.4(8) . .
C15H C14H C16H C17H -67.8(9) . .
C13H C14H C16H C17H -176.6(7) . .
C15H C14H C16H C18H 169.8(7) . .
C13H C14H C16H C18H 61.0(10) . .
C15H C14H C16H C11H 52.1(7) . .
C13H C14H C16H C11H -56.6(8) . .
C10H C11H C16H C17H 61.8(9) . .
C19H C11H C16H C17H -61.9(10) . .
C12H C11H C16H C17H 173.6(8) . .
C10H C11H C16H C14H -56.7(7) . .
C19H C11H C16H C14H 179.5(7) . .
C12H C11H C16H C14H 55.0(7) . .
C10H C11H C16H C18H -175.8(9) . .
C19H C11H C16H C18H 60.4(12) . .
C12H C11H C16H C18H -64.1(11) . .
O101 C102 N103 C105 -7(2) . .
O101 C102 N103 C104 -179.3(14) . .
O111 Li6 O111 C112 25.5(15) 3_565 .
O111 Li6 O111 C112 -94.3(9) 2_665 .
Li6 O111 C112 N113 -166.4(9) . .
O111 C112 N113 C115 -0.6(15) . .
O111 C112 N113 C114 -177.9(9) . .
O121 C122 N123 C125 -15(4) . .
O121 C122 N123 C124 152(3) . .
O131 C132 N133 C135 -150(3) . .
O131 C132 N133 C134 32(6) . .

loop_
_platon_squeeze_void_nr
_platon_squeeze_void_average_x
_platon_squeeze_void_average_y
_platon_squeeze_void_average_z
_platon_squeeze_void_volume
_platon_squeeze_void_count_electrons
_platon_squeeze_void_content
1 0.000 0.000 0.072 1950 117 ' '
2 -0.003 0.516 1.005 38 2 ' '
3 0.007 0.648 0.258 51 3 ' '
4 -0.026 0.659 0.925 51 3 ' '
5 0.019 0.693 0.592 51 3 ' '
6 0.333 0.667 0.739 1951 118 ' '
7 0.130 0.423 -0.004 26 1 ' '
8 0.151 0.814 0.339 38 2 ' '
9 0.186 0.336 0.339 38 2 ' '
10 0.244 0.040 0.330 26 1 ' '
11 0.307 0.326 0.592 51 3 ' '
12 0.293 0.870 0.996 26 1 ' '
13 0.330 0.183 0.672 38 2 ' '
14 0.340 0.315 0.925 51 3 ' '
15 0.352 0.359 0.258 51 3 ' '
16 0.667 0.333 0.406 1955 118 ' '
17 0.463 0.090 0.663 26 1 ' '
18 0.484 0.481 0.005 38 2 ' '
19 0.519 1.003 0.005 38 2 ' '
20 0.577 0.707 0.996 26 1 ' '
21 0.641 0.993 0.258 51 3 ' '
22 0.626 0.537 0.663 26 1 ' '
23 0.664 0.849 0.339 38 2 ' '
24 0.674 0.981 0.592 52 3 ' '
25 0.685 0.026 0.925 51 3 ' '
26 0.796 0.756 0.330 26 1 ' '
27 0.817 0.148 0.672 38 2 ' '
28 0.852 0.670 0.672 38 2 ' '
29 0.910 0.374 0.663 26 1 ' '
30 0.960 0.204 0.330 26 1 ' '
